data_8000484
loop_
_publ_author_name
'Wiedemann, Dennis'
'Breternitz, Joachim'
'Paley, Daniel W.'
'Schorr, Susan'

_publ_section_title
;
 Hybrid Perovskite at Full Tilt: Structure and Symmetry Relations of the
 Incommensurately Modulated Phase of Methylammonium Lead Bromide,
 MAPbBr<sub>3</sub>.
;
_journal_issue 9
_journal_name_full 'The journal of physical chemistry letters'
_journal_page_first 2358
_journal_page_last 2362
_journal_paper_doi 10.1021/acs.jpclett.0c03722
_journal_volume 12
_journal_year 2021
_chemical_formula_sum 'C H6 Br3 N Pb'
_space_group_IT_number 1
_space_group_name_Hall 'P 1'
_space_group_name_H-M_alt 'P 1'
_symmetry_cell_setting triclinic
_symmetry_Int_Tables_number 1
_symmetry_space_group_name_Hall 'P 1'
_symmetry_space_group_name_H-M 'P 1'
_cell_angle_alpha 90
_cell_angle_beta 90
_cell_angle_gamma 90
_cell_formula_units_Z 4
_cell_length_a 16.9314(9)
_cell_length_b 11.7303(12)
_cell_length_c 41.1940(8)
_cell_volume 8181.6(10)
_cod_data_source_file jz0c03722_si_003.cif
_cod_data_source_block IC-MAPbBr3-approximant
_cod_depositor_comments 'Adding full bibliography for 8000484.cif.'
_cod_database_code 8000484

loop_
_space_group_symop_id
_space_group_symop_operation_xyz
1 x,y,z

loop_
_atom_site_label
_atom_site_type_symbol
_atom_site_fract_x
_atom_site_fract_y
_atom_site_fract_z
_atom_site_adp_type
_atom_site_U_iso_or_equiv
_atom_site_site_symmetry_multiplicity
_atom_site_occupancy
_atom_site_calc_flag
_atom_site_refinement_flags
_atom_site_disorder_assembly
_atom_site_disorder_group
Pb1-1 Pb 0 0 0 Uani 0.0236 1 1 d . . .
Pb1-2 Pb 0.5 0 0 Uani 0.0236 1 1 d . . .
Pb1-3 Pb 1 0 0 Uani 0.0236 1 1 d . . .
Pb1-4 Pb 0 1 0 Uani 0.0236 1 1 d . . .
Pb1-5 Pb 0.5 1 0 Uani 0.0236 1 1 d . . .
Pb1-6 Pb 1 1 0 Uani 0.0236 1 1 d . . .
Pb1-7 Pb 0.493588 0 0.2 Uani 0.0236 1 1 d . . .
Pb1-8 Pb 0.993588 0 0.2 Uani 0.0236 1 1 d . . .
Pb1-9 Pb 0.493588 1 0.2 Uani 0.0236 1 1 d . . .
Pb1-10 Pb 0.993588 1 0.2 Uani 0.0236 1 1 d . . .
Pb1-11 Pb 0.496206 0 0.4 Uani 0.0236 1 1 d . . .
Pb1-12 Pb 0.996206 0 0.4 Uani 0.0236 1 1 d . . .
Pb1-13 Pb 0.496206 1 0.4 Uani 0.0236 1 1 d . . .
Pb1-14 Pb 0.996206 1 0.4 Uani 0.0236 1 1 d . . .
Pb1-15 Pb 0.004167 0 0.6 Uani 0.0236 1 1 d . . .
Pb1-16 Pb 0.504167 0 0.6 Uani 0.0236 1 1 d . . .
Pb1-17 Pb 0.004167 1 0.6 Uani 0.0236 1 1 d . . .
Pb1-18 Pb 0.504167 1 0.6 Uani 0.0236 1 1 d . . .
Pb1-19 Pb 0.00626 0 0.8 Uani 0.0236 1 1 d . . .
Pb1-20 Pb 0.50626 0 0.8 Uani 0.0236 1 1 d . . .
Pb1-21 Pb 0.00626 1 0.8 Uani 0.0236 1 1 d . . .
Pb1-22 Pb 0.50626 1 0.8 Uani 0.0236 1 1 d . . .
Pb1-23 Pb 0.499536 0 1 Uani 0.0236 1 1 d . . .
Pb1-24 Pb 0.999536 0 1 Uani 0.0236 1 1 d . . .
Pb1-25 Pb 0.499536 1 1 Uani 0.0236 1 1 d . . .
Pb1-26 Pb 0.999536 1 1 Uani 0.0236 1 1 d . . .
Pb1-27 Pb 0.246017 0.5 0.1 Uani 0.0236 1 1 d . . .
Pb1-28 Pb 0.746017 0.5 0.1 Uani 0.0236 1 1 d . . .
Pb1-29 Pb 0.24366 0.5 0.3 Uani 0.0236 1 1 d . . .
Pb1-30 Pb 0.74366 0.5 0.3 Uani 0.0236 1 1 d . . .
Pb1-31 Pb 0.250232 0.5 0.5 Uani 0.0236 1 1 d . . .
Pb1-32 Pb 0.750232 0.5 0.5 Uani 0.0236 1 1 d . . .
Pb1-33 Pb 0.256477 0.5 0.7 Uani 0.0236 1 1 d . . .
Pb1-34 Pb 0.756477 0.5 0.7 Uani 0.0236 1 1 d . . .
Pb1-35 Pb 0.2536 0.5 0.9 Uani 0.0236 1 1 d . . .
Pb1-36 Pb 0.7536 0.5 0.9 Uani 0.0236 1 1 d . . .
Pb1-37 Pb 0 0.5 0 Uani 0.0236 1 1 d . . .
Pb1-38 Pb 0.5 0.5 0 Uani 0.0236 1 1 d . . .
Pb1-39 Pb 1 0.5 0 Uani 0.0236 1 1 d . . .
Pb1-40 Pb 0.493588 0.5 0.2 Uani 0.0236 1 1 d . . .
Pb1-41 Pb 0.993588 0.5 0.2 Uani 0.0236 1 1 d . . .
Pb1-42 Pb 0.496206 0.5 0.4 Uani 0.0236 1 1 d . . .
Pb1-43 Pb 0.996206 0.5 0.4 Uani 0.0236 1 1 d . . .
Pb1-44 Pb 0.004167 0.5 0.6 Uani 0.0236 1 1 d . . .
Pb1-45 Pb 0.504167 0.5 0.6 Uani 0.0236 1 1 d . . .
Pb1-46 Pb 0.00626 0.5 0.8 Uani 0.0236 1 1 d . . .
Pb1-47 Pb 0.50626 0.5 0.8 Uani 0.0236 1 1 d . . .
Pb1-48 Pb 0.499536 0.5 1 Uani 0.0236 1 1 d . . .
Pb1-49 Pb 0.999536 0.5 1 Uani 0.0236 1 1 d . . .
Pb1-50 Pb 0.246017 0 0.1 Uani 0.0236 1 1 d . . .
Pb1-51 Pb 0.746017 0 0.1 Uani 0.0236 1 1 d . . .
Pb1-52 Pb 0.246017 1 0.1 Uani 0.0236 1 1 d . . .
Pb1-53 Pb 0.746017 1 0.1 Uani 0.0236 1 1 d . . .
Pb1-54 Pb 0.24366 0 0.3 Uani 0.0236 1 1 d . . .
Pb1-55 Pb 0.74366 0 0.3 Uani 0.0236 1 1 d . . .
Pb1-56 Pb 0.24366 1 0.3 Uani 0.0236 1 1 d . . .
Pb1-57 Pb 0.74366 1 0.3 Uani 0.0236 1 1 d . . .
Pb1-58 Pb 0.250232 0 0.5 Uani 0.0236 1 1 d . . .
Pb1-59 Pb 0.750232 0 0.5 Uani 0.0236 1 1 d . . .
Pb1-60 Pb 0.250232 1 0.5 Uani 0.0236 1 1 d . . .
Pb1-61 Pb 0.750232 1 0.5 Uani 0.0236 1 1 d . . .
Pb1-62 Pb 0.256477 0 0.7 Uani 0.0236 1 1 d . . .
Pb1-63 Pb 0.756477 0 0.7 Uani 0.0236 1 1 d . . .
Pb1-64 Pb 0.256477 1 0.7 Uani 0.0236 1 1 d . . .
Pb1-65 Pb 0.756477 1 0.7 Uani 0.0236 1 1 d . . .
Pb1-66 Pb 0.2536 0 0.9 Uani 0.0236 1 1 d . . .
Pb1-67 Pb 0.7536 0 0.9 Uani 0.0236 1 1 d . . .
Pb1-68 Pb 0.2536 1 0.9 Uani 0.0236 1 1 d . . .
Pb1-69 Pb 0.7536 1 0.9 Uani 0.0236 1 1 d . . .
Br1-1 Br 0.121736 0.452956 0.050504 Uani 0.0611 1 1 d . . .
Br1-2 Br 0.621736 0.452956 0.050504 Uani 0.0611 1 1 d . . .
Br1-3 Br 0.114549 0.480969 0.251613 Uani 0.0495 1 1 d . . .
Br1-4 Br 0.614549 0.480969 0.251613 Uani 0.0495 1 1 d . . .
Br1-5 Br 0.122081 0.508278 0.45045 Uani 0.0383 1 1 d . . .
Br1-6 Br 0.622081 0.508278 0.45045 Uani 0.0383 1 1 d . . .
Br1-7 Br 0.133724 0.496423 0.648654 Uani 0.0432 1 1 d . . .
Br1-8 Br 0.633724 0.496423 0.648654 Uani 0.0432 1 1 d . . .
Br1-9 Br 0.133081 0.462099 0.848753 Uani 0.0573 1 1 d . . .
Br1-10 Br 0.633081 0.462099 0.848753 Uani 0.0573 1 1 d . . .
Br1-11 Br 0.36648 0.963689 0.151315 Uani 0.0567 1 1 d . . .
Br1-12 Br 0.866481 0.963689 0.151315 Uani 0.0567 1 1 d . . .
Br1-13 Br 0.366695 0.998054 0.351281 Uani 0.0425 1 1 d . . .
Br1-14 Br 0.866695 0.998054 0.351281 Uani 0.0425 1 1 d . . .
Br1-15 Br 0.378605 0.007653 0.549444 Uani 0.0385 1 1 d . . .
Br1-16 Br 0.878605 0.007653 0.549444 Uani 0.0385 1 1 d . . .
Br1-17 Br 0.385438 0.978968 0.748389 Uani 0.0504 1 1 d . . .
Br1-18 Br 0.885438 0.978968 0.748389 Uani 0.0504 1 1 d . . .
Br1-19 Br 0.377571 0.952397 0.949603 Uani 0.0613 1 1 d . . .
Br1-20 Br 0.877571 0.952397 0.949603 Uani 0.0613 1 1 d . . .
Br1-21 Br 0.371736 0.992018 0.049496 Uani 0.0384 1 1 d . . .
Br1-22 Br 0.871736 0.992018 0.049496 Uani 0.0384 1 1 d . . .
Br1-23 Br 0.364549 0.020031 0.248387 Uani 0.05 1 1 d . . .
Br1-24 Br 0.864549 0.020031 0.248387 Uani 0.05 1 1 d . . .
Br1-25 Br 0.372081 0.04734 0.44955 Uani 0.0612 1 1 d . . .
Br1-26 Br 0.872081 0.04734 0.44955 Uani 0.0612 1 1 d . . .
Br1-27 Br 0.383724 0.035485 0.651346 Uani 0.0563 1 1 d . . .
Br1-28 Br 0.883724 0.035485 0.651346 Uani 0.0563 1 1 d . . .
Br1-29 Br 0.383081 0.001161 0.851247 Uani 0.0422 1 1 d . . .
Br1-30 Br 0.883081 0.001161 0.851247 Uani 0.0422 1 1 d . . .
Br1-31 Br 0.116481 0.502751 0.148685 Uani 0.0428 1 1 d . . .
Br1-32 Br 0.616481 0.502751 0.148685 Uani 0.0428 1 1 d . . .
Br1-33 Br 0.116695 0.537116 0.348719 Uani 0.057 1 1 d . . .
Br1-34 Br 0.616695 0.537116 0.348719 Uani 0.057 1 1 d . . .
Br1-35 Br 0.128605 0.546715 0.550556 Uani 0.061 1 1 d . . .
Br1-36 Br 0.628605 0.546715 0.550556 Uani 0.061 1 1 d . . .
Br1-37 Br 0.135438 0.51803 0.751611 Uani 0.0491 1 1 d . . .
Br1-38 Br 0.635438 0.51803 0.751611 Uani 0.0491 1 1 d . . .
Br1-39 Br 0.127571 0.491459 0.950397 Uani 0.0382 1 1 d . . .
Br1-40 Br 0.627571 0.491459 0.950397 Uani 0.0382 1 1 d . . .
Br1-41 Br 0.36648 0.536311 0.151315 Uani 0.0567 1 1 d . . .
Br1-42 Br 0.866481 0.536311 0.151315 Uani 0.0567 1 1 d . . .
Br1-43 Br 0.366695 0.501946 0.351281 Uani 0.0425 1 1 d . . .
Br1-44 Br 0.866695 0.501946 0.351281 Uani 0.0425 1 1 d . . .
Br1-45 Br 0.378605 0.492347 0.549444 Uani 0.0385 1 1 d . . .
Br1-46 Br 0.878605 0.492347 0.549444 Uani 0.0385 1 1 d . . .
Br1-47 Br 0.385438 0.521032 0.748389 Uani 0.0504 1 1 d . . .
Br1-48 Br 0.885438 0.521032 0.748389 Uani 0.0504 1 1 d . . .
Br1-49 Br 0.377571 0.547603 0.949603 Uani 0.0613 1 1 d . . .
Br1-50 Br 0.877571 0.547603 0.949603 Uani 0.0613 1 1 d . . .
Br1-51 Br 0.121736 0.047044 0.050504 Uani 0.0611 1 1 d . . .
Br1-52 Br 0.621736 0.047044 0.050504 Uani 0.0611 1 1 d . . .
Br1-53 Br 0.114549 0.019031 0.251613 Uani 0.0495 1 1 d . . .
Br1-54 Br 0.614549 0.019031 0.251613 Uani 0.0495 1 1 d . . .
Br1-55 Br 0.122081 0.991722 0.45045 Uani 0.0383 1 1 d . . .
Br1-56 Br 0.622081 0.991722 0.45045 Uani 0.0383 1 1 d . . .
Br1-57 Br 0.133724 0.003577 0.648654 Uani 0.0432 1 1 d . . .
Br1-58 Br 0.633724 0.003577 0.648654 Uani 0.0432 1 1 d . . .
Br1-59 Br 0.133081 0.037901 0.848753 Uani 0.0573 1 1 d . . .
Br1-60 Br 0.633081 0.037901 0.848753 Uani 0.0573 1 1 d . . .
Br1-61 Br 0.116481 0.997249 0.148685 Uani 0.0428 1 1 d . . .
Br1-62 Br 0.616481 0.997249 0.148685 Uani 0.0428 1 1 d . . .
Br1-63 Br 0.116695 0.962884 0.348719 Uani 0.057 1 1 d . . .
Br1-64 Br 0.616695 0.962884 0.348719 Uani 0.057 1 1 d . . .
Br1-65 Br 0.128605 0.953285 0.550556 Uani 0.061 1 1 d . . .
Br1-66 Br 0.628605 0.953285 0.550556 Uani 0.061 1 1 d . . .
Br1-67 Br 0.135438 0.98197 0.751611 Uani 0.0491 1 1 d . . .
Br1-68 Br 0.635438 0.98197 0.751611 Uani 0.0491 1 1 d . . .
Br1-69 Br 0.127571 0.008541 0.950397 Uani 0.0382 1 1 d . . .
Br1-70 Br 0.627571 0.008541 0.950397 Uani 0.0382 1 1 d . . .
Br1-71 Br 0.371736 0.507982 0.049496 Uani 0.0384 1 1 d . . .
Br1-72 Br 0.871736 0.507982 0.049496 Uani 0.0384 1 1 d . . .
Br1-73 Br 0.364549 0.479969 0.248387 Uani 0.05 1 1 d . . .
Br1-74 Br 0.864549 0.479969 0.248387 Uani 0.05 1 1 d . . .
Br1-75 Br 0.372081 0.45266 0.44955 Uani 0.0612 1 1 d . . .
Br1-76 Br 0.872081 0.45266 0.44955 Uani 0.0612 1 1 d . . .
Br1-77 Br 0.383724 0.464515 0.651346 Uani 0.0563 1 1 d . . .
Br1-78 Br 0.883724 0.464515 0.651346 Uani 0.0563 1 1 d . . .
Br1-79 Br 0.383081 0.498839 0.851247 Uani 0.0422 1 1 d . . .
Br1-80 Br 0.883081 0.498839 0.851247 Uani 0.0422 1 1 d . . .
Br2-1 Br 0.483 0.25 0.189878 Uani 0.0583 1 1 d . . .
Br2-2 Br 0.983 0.25 0.189878 Uani 0.0583 1 1 d . . .
Br2-3 Br 0.009972 0.25 0.389878 Uani 0.0583 1 1 d . . .
Br2-4 Br 0.509972 0.25 0.389878 Uani 0.0583 1 1 d . . .
Br2-5 Br 0.022901 0.25 0.589878 Uani 0.0583 1 1 d . . .
Br2-6 Br 0.522901 0.25 0.589878 Uani 0.0583 1 1 d . . .
Br2-7 Br 0.003578 0.25 0.789878 Uani 0.0583 1 1 d . . .
Br2-8 Br 0.503578 0.25 0.789878 Uani 0.0583 1 1 d . . .
Br2-9 Br 0.479216 0.25 0.989878 Uani 0.0583 1 1 d . . .
Br2-10 Br 0.979216 0.25 0.989878 Uani 0.0583 1 1 d . . .
Br2-11 Br 0.226997 0.75 0.089878 Uani 0.0583 1 1 d . . .
Br2-12 Br 0.726997 0.75 0.089878 Uani 0.0583 1 1 d . . .
Br2-13 Br 0.245635 0.75 0.289878 Uani 0.0583 1 1 d . . .
Br2-14 Br 0.745635 0.75 0.289878 Uani 0.0583 1 1 d . . .
Br2-15 Br 0.27042 0.75 0.489878 Uani 0.0583 1 1 d . . .
Br2-16 Br 0.77042 0.75 0.489878 Uani 0.0583 1 1 d . . .
Br2-17 Br 0.266447 0.75 0.689878 Uani 0.0583 1 1 d . . .
Br2-18 Br 0.766447 0.75 0.689878 Uani 0.0583 1 1 d . . .
Br2-19 Br 0.239312 0.75 0.889878 Uani 0.0583 1 1 d . . .
Br2-20 Br 0.739312 0.75 0.889878 Uani 0.0583 1 1 d . . .
Br2-21 Br 0.020031 0.75 0.010122 Uani 0.0583 1 1 d . . .
Br2-22 Br 0.520031 0.75 0.010122 Uani 0.0583 1 1 d . . .
Br2-23 Br 0.494852 0.75 0.210122 Uani 0.0583 1 1 d . . .
Br2-24 Br 0.994852 0.75 0.210122 Uani 0.0583 1 1 d . . .
Br2-25 Br 0.476923 0.75 0.410122 Uani 0.0583 1 1 d . . .
Br2-26 Br 0.976923 0.75 0.410122 Uani 0.0583 1 1 d . . .
Br2-27 Br 0.491494 0.75 0.610122 Uani 0.0583 1 1 d . . .
Br2-28 Br 0.991494 0.75 0.610122 Uani 0.0583 1 1 d . . .
Br2-29 Br 0.018044 0.75 0.810122 Uani 0.0583 1 1 d . . .
Br2-30 Br 0.518044 0.75 0.810122 Uani 0.0583 1 1 d . . .
Br2-31 Br 0.259245 0.25 0.110122 Uani 0.0583 1 1 d . . .
Br2-32 Br 0.759245 0.25 0.110122 Uani 0.0583 1 1 d . . .
Br2-33 Br 0.232467 0.25 0.310122 Uani 0.0583 1 1 d . . .
Br2-34 Br 0.732467 0.25 0.310122 Uani 0.0583 1 1 d . . .
Br2-35 Br 0.230382 0.25 0.510122 Uani 0.0583 1 1 d . . .
Br2-36 Br 0.730382 0.25 0.510122 Uani 0.0583 1 1 d . . .
Br2-37 Br 0.255925 0.25 0.710122 Uani 0.0583 1 1 d . . .
Br2-38 Br 0.755925 0.25 0.710122 Uani 0.0583 1 1 d . . .
Br2-39 Br 0.273124 0.25 0.910122 Uani 0.0583 1 1 d . . .
Br2-40 Br 0.773124 0.25 0.910122 Uani 0.0583 1 1 d . . .
C1a-1 C 0.468638 0.25 0.098273 Uani 0.0851 1 0.3347 d . . .
C1a-2 C 0.968638 0.25 0.098273 Uani 0.0851 1 0.3347 d . . .
C1a-3 C 0.457182 0.25 0.299166 Uani 0.0851 1 0.3347 d . . .
C1a-4 C 0.957182 0.25 0.299166 Uani 0.0851 1 0.3347 d . . .
C1a-5 C 0.443832 0.25 0.503375 Uani 0.0851 1 0.3347 d . . .
C1a-6 C 0.943832 0.25 0.503375 Uani 0.0851 1 0.3347 d . . .
C1a-7 C 0.447389 0.25 0.704972 Uani 0.0851 1 0.3347 d . . .
C1a-8 C 0.947389 0.25 0.704972 Uani 0.0851 1 0.3347 d . . .
C1a-9 C 0.462843 0.25 0.901708 Uani 0.0851 1 0.3347 d . . .
C1a-10 C 0.962843 0.25 0.901708 Uani 0.0851 1 0.3347 d . . .
C1a-11 C 0.214624 0.75 0.198041 Uani 0.0851 1 0.3347 d . . .
C1a-12 C 0.714624 0.75 0.198041 Uani 0.0851 1 0.3347 d . . .
C1a-13 C 0.199215 0.75 0.40121 Uani 0.0851 1 0.3347 d . . .
C1a-14 C 0.699215 0.75 0.40121 Uani 0.0851 1 0.3347 d . . .
C1a-15 C 0.193132 0.75 0.604817 Uani 0.0851 1 0.3347 d . . .
C1a-16 C 0.693132 0.75 0.604817 Uani 0.0851 1 0.3347 d . . .
C1a-17 C 0.204941 0.75 0.803781 Uani 0.0851 1 0.3347 d . . .
C1a-18 C 0.704941 0.75 0.803781 Uani 0.0851 1 0.3347 d . . .
C1a-19 C 0.218012 0.75 0.999562 Uani 0.0851 1 0.3347 d . . .
C1a-20 C 0.718012 0.75 0.999562 Uani 0.0851 1 0.3347 d . . .
C1a-21 C 0.056964 0.25 0.104768 Uani 0.0851 1 0.3347 d . . .
C1a-22 C 0.556964 0.25 0.104768 Uani 0.0851 1 0.3347 d . . .
C1a-23 C 0.045508 0.25 0.303875 Uani 0.0851 1 0.3347 d . . .
C1a-24 C 0.545508 0.25 0.303875 Uani 0.0851 1 0.3347 d . . .
C1a-25 C 0.032158 0.25 0.499666 Uani 0.0851 1 0.3347 d . . .
C1a-26 C 0.532158 0.25 0.499666 Uani 0.0851 1 0.3347 d . . .
C1a-27 C 0.035715 0.25 0.698069 Uani 0.0851 1 0.3347 d . . .
C1a-28 C 0.535715 0.25 0.698069 Uani 0.0851 1 0.3347 d . . .
C1a-29 C 0.051169 0.25 0.901333 Uani 0.0851 1 0.3347 d . . .
C1a-30 C 0.551169 0.25 0.901333 Uani 0.0851 1 0.3347 d . . .
C1a-31 C 0.305984 0.75 0.003269 Uani 0.0851 1 0.3347 d . . .
C1a-32 C 0.805984 0.75 0.003269 Uani 0.0851 1 0.3347 d . . .
C1a-33 C 0.30295 0.75 0.205001 Uani 0.0851 1 0.3347 d . . .
C1a-34 C 0.80295 0.75 0.205001 Uani 0.0851 1 0.3347 d . . .
C1a-35 C 0.287541 0.75 0.401831 Uani 0.0851 1 0.3347 d . . .
C1a-36 C 0.787541 0.75 0.401831 Uani 0.0851 1 0.3347 d . . .
C1a-37 C 0.281458 0.75 0.598224 Uani 0.0851 1 0.3347 d . . .
C1a-38 C 0.781458 0.75 0.598224 Uani 0.0851 1 0.3347 d . . .
C1a-39 C 0.293267 0.75 0.79926 Uani 0.0851 1 0.3347 d . . .
C1a-40 C 0.793267 0.75 0.79926 Uani 0.0851 1 0.3347 d . . .
C1a-41 C 0.037934 0.75 0.098047 Uani 0.0851 1 0.3347 d . . .
C1a-42 C 0.537934 0.75 0.098047 Uani 0.0851 1 0.3347 d . . .
C1a-43 C 0.053278 0.75 0.294976 Uani 0.0851 1 0.3347 d . . .
C1a-44 C 0.553278 0.75 0.294976 Uani 0.0851 1 0.3347 d . . .
C1a-45 C 0.055785 0.75 0.496839 Uani 0.0851 1 0.3347 d . . .
C1a-46 C 0.555785 0.75 0.496839 Uani 0.0851 1 0.3347 d . . .
C1a-47 C 0.041924 0.75 0.701013 Uani 0.0851 1 0.3347 d . . .
C1a-48 C 0.541924 0.75 0.701013 Uani 0.0851 1 0.3347 d . . .
C1a-49 C 0.031216 0.75 0.901619 Uani 0.0851 1 0.3347 d . . .
C1a-50 C 0.531216 0.75 0.901619 Uani 0.0851 1 0.3347 d . . .
C1a-51 C 0.282342 0.25 0.000228 Uani 0.0851 1 0.3347 d . . .
C1a-52 C 0.782342 0.25 0.000228 Uani 0.0851 1 0.3347 d . . .
C1a-53 C 0.295956 0.25 0.196034 Uani 0.0851 1 0.3347 d . . .
C1a-54 C 0.795956 0.25 0.196034 Uani 0.0851 1 0.3347 d . . .
C1a-55 C 0.307045 0.25 0.395284 Uani 0.0851 1 0.3347 d . . .
C1a-56 C 0.807045 0.25 0.395284 Uani 0.0851 1 0.3347 d . . .
C1a-57 C 0.299992 0.25 0.599034 Uani 0.0851 1 0.3347 d . . .
C1a-58 C 0.799992 0.25 0.599034 Uani 0.0851 1 0.3347 d . . .
C1a-59 C 0.28473 0.25 0.802003 Uani 0.0851 1 0.3347 d . . .
C1a-60 C 0.78473 0.25 0.802003 Uani 0.0851 1 0.3347 d . . .
C1a-61 C 0.282753 0.25 1.00001 Uani 0.0851 1 0.3347 d . . .
C1a-62 C 0.782753 0.25 1.00001 Uani 0.0851 1 0.3347 d . . .
C1a-63 C 0.449608 0.75 0.098912 Uani 0.0851 1 0.3347 d . . .
C1a-64 C 0.949608 0.75 0.098912 Uani 0.0851 1 0.3347 d . . .
C1a-65 C 0.464952 0.75 0.301983 Uani 0.0851 1 0.3347 d . . .
C1a-66 C 0.964952 0.75 0.301983 Uani 0.0851 1 0.3347 d . . .
C1a-67 C 0.467459 0.75 0.50012 Uani 0.0851 1 0.3347 d . . .
C1a-68 C 0.967459 0.75 0.50012 Uani 0.0851 1 0.3347 d . . .
C1a-69 C 0.453598 0.75 0.695946 Uani 0.0851 1 0.3347 d . . .
C1a-70 C 0.953598 0.75 0.695946 Uani 0.0851 1 0.3347 d . . .
C1a-71 C 0.44289 0.75 0.89534 Uani 0.0851 1 0.3347 d . . .
C1a-72 C 0.94289 0.75 0.89534 Uani 0.0851 1 0.3347 d . . .
C1a-73 C 0.20763 0.25 0.200925 Uani 0.0851 1 0.3347 d . . .
C1a-74 C 0.70763 0.25 0.200925 Uani 0.0851 1 0.3347 d . . .
C1a-75 C 0.218719 0.25 0.401675 Uani 0.0851 1 0.3347 d . . .
C1a-76 C 0.718719 0.25 0.401675 Uani 0.0851 1 0.3347 d . . .
C1a-77 C 0.211666 0.25 0.597925 Uani 0.0851 1 0.3347 d . . .
C1a-78 C 0.711666 0.25 0.597925 Uani 0.0851 1 0.3347 d . . .
C1a-79 C 0.196404 0.25 0.794956 Uani 0.0851 1 0.3347 d . . .
C1a-80 C 0.696404 0.25 0.794956 Uani 0.0851 1 0.3347 d . . .
C1a-81 C 0.194427 0.25 0.996949 Uani 0.0851 1 0.3347 d . . .
C1a-82 C 0.694427 0.25 0.996949 Uani 0.0851 1 0.3347 d . . .
N2a-1 N 0.056964 0.25 0.104768 Uani 0.0851 1 0.3347 d . . .
N2a-2 N 0.556964 0.25 0.104768 Uani 0.0851 1 0.3347 d . . .
N2a-3 N 0.045508 0.25 0.303875 Uani 0.0851 1 0.3347 d . . .
N2a-4 N 0.545508 0.25 0.303875 Uani 0.0851 1 0.3347 d . . .
N2a-5 N 0.032158 0.25 0.499666 Uani 0.0851 1 0.3347 d . . .
N2a-6 N 0.532158 0.25 0.499666 Uani 0.0851 1 0.3347 d . . .
N2a-7 N 0.035715 0.25 0.698069 Uani 0.0851 1 0.3347 d . . .
N2a-8 N 0.535715 0.25 0.698069 Uani 0.0851 1 0.3347 d . . .
N2a-9 N 0.051169 0.25 0.901333 Uani 0.0851 1 0.3347 d . . .
N2a-10 N 0.551169 0.25 0.901333 Uani 0.0851 1 0.3347 d . . .
N2a-11 N 0.305984 0.75 0.003269 Uani 0.0851 1 0.3347 d . . .
N2a-12 N 0.805984 0.75 0.003269 Uani 0.0851 1 0.3347 d . . .
N2a-13 N 0.30295 0.75 0.205001 Uani 0.0851 1 0.3347 d . . .
N2a-14 N 0.80295 0.75 0.205001 Uani 0.0851 1 0.3347 d . . .
N2a-15 N 0.287541 0.75 0.401831 Uani 0.0851 1 0.3347 d . . .
N2a-16 N 0.787541 0.75 0.401831 Uani 0.0851 1 0.3347 d . . .
N2a-17 N 0.281458 0.75 0.598224 Uani 0.0851 1 0.3347 d . . .
N2a-18 N 0.781458 0.75 0.598224 Uani 0.0851 1 0.3347 d . . .
N2a-19 N 0.293267 0.75 0.79926 Uani 0.0851 1 0.3347 d . . .
N2a-20 N 0.793267 0.75 0.79926 Uani 0.0851 1 0.3347 d . . .
N2a-21 N 0.468638 0.25 0.098273 Uani 0.0851 1 0.3347 d . . .
N2a-22 N 0.968638 0.25 0.098273 Uani 0.0851 1 0.3347 d . . .
N2a-23 N 0.457182 0.25 0.299166 Uani 0.0851 1 0.3347 d . . .
N2a-24 N 0.957182 0.25 0.299166 Uani 0.0851 1 0.3347 d . . .
N2a-25 N 0.443832 0.25 0.503375 Uani 0.0851 1 0.3347 d . . .
N2a-26 N 0.943832 0.25 0.503375 Uani 0.0851 1 0.3347 d . . .
N2a-27 N 0.447389 0.25 0.704972 Uani 0.0851 1 0.3347 d . . .
N2a-28 N 0.947389 0.25 0.704972 Uani 0.0851 1 0.3347 d . . .
N2a-29 N 0.462843 0.25 0.901708 Uani 0.0851 1 0.3347 d . . .
N2a-30 N 0.962843 0.25 0.901708 Uani 0.0851 1 0.3347 d . . .
N2a-31 N 0.214624 0.75 0.198041 Uani 0.0851 1 0.3347 d . . .
N2a-32 N 0.714624 0.75 0.198041 Uani 0.0851 1 0.3347 d . . .
N2a-33 N 0.199215 0.75 0.40121 Uani 0.0851 1 0.3347 d . . .
N2a-34 N 0.699215 0.75 0.40121 Uani 0.0851 1 0.3347 d . . .
N2a-35 N 0.193132 0.75 0.604817 Uani 0.0851 1 0.3347 d . . .
N2a-36 N 0.693132 0.75 0.604817 Uani 0.0851 1 0.3347 d . . .
N2a-37 N 0.204941 0.75 0.803781 Uani 0.0851 1 0.3347 d . . .
N2a-38 N 0.704941 0.75 0.803781 Uani 0.0851 1 0.3347 d . . .
N2a-39 N 0.218012 0.75 0.999562 Uani 0.0851 1 0.3347 d . . .
N2a-40 N 0.718012 0.75 0.999562 Uani 0.0851 1 0.3347 d . . .
N2a-41 N 0.449608 0.75 0.098912 Uani 0.0851 1 0.3347 d . . .
N2a-42 N 0.949608 0.75 0.098912 Uani 0.0851 1 0.3347 d . . .
N2a-43 N 0.464952 0.75 0.301983 Uani 0.0851 1 0.3347 d . . .
N2a-44 N 0.964952 0.75 0.301983 Uani 0.0851 1 0.3347 d . . .
N2a-45 N 0.467459 0.75 0.50012 Uani 0.0851 1 0.3347 d . . .
N2a-46 N 0.967459 0.75 0.50012 Uani 0.0851 1 0.3347 d . . .
N2a-47 N 0.453598 0.75 0.695946 Uani 0.0851 1 0.3347 d . . .
N2a-48 N 0.953598 0.75 0.695946 Uani 0.0851 1 0.3347 d . . .
N2a-49 N 0.44289 0.75 0.89534 Uani 0.0851 1 0.3347 d . . .
N2a-50 N 0.94289 0.75 0.89534 Uani 0.0851 1 0.3347 d . . .
N2a-51 N 0.20763 0.25 0.200925 Uani 0.0851 1 0.3347 d . . .
N2a-52 N 0.70763 0.25 0.200925 Uani 0.0851 1 0.3347 d . . .
N2a-53 N 0.218719 0.25 0.401675 Uani 0.0851 1 0.3347 d . . .
N2a-54 N 0.718719 0.25 0.401675 Uani 0.0851 1 0.3347 d . . .
N2a-55 N 0.211666 0.25 0.597925 Uani 0.0851 1 0.3347 d . . .
N2a-56 N 0.711666 0.25 0.597925 Uani 0.0851 1 0.3347 d . . .
N2a-57 N 0.196404 0.25 0.794956 Uani 0.0851 1 0.3347 d . . .
N2a-58 N 0.696404 0.25 0.794956 Uani 0.0851 1 0.3347 d . . .
N2a-59 N 0.194427 0.25 0.996949 Uani 0.0851 1 0.3347 d . . .
N2a-60 N 0.694427 0.25 0.996949 Uani 0.0851 1 0.3347 d . . .
N2a-61 N 0.037934 0.75 0.098047 Uani 0.0851 1 0.3347 d . . .
N2a-62 N 0.537934 0.75 0.098047 Uani 0.0851 1 0.3347 d . . .
N2a-63 N 0.053278 0.75 0.294976 Uani 0.0851 1 0.3347 d . . .
N2a-64 N 0.553278 0.75 0.294976 Uani 0.0851 1 0.3347 d . . .
N2a-65 N 0.055785 0.75 0.496839 Uani 0.0851 1 0.3347 d . . .
N2a-66 N 0.555785 0.75 0.496839 Uani 0.0851 1 0.3347 d . . .
N2a-67 N 0.041924 0.75 0.701013 Uani 0.0851 1 0.3347 d . . .
N2a-68 N 0.541924 0.75 0.701013 Uani 0.0851 1 0.3347 d . . .
N2a-69 N 0.031216 0.75 0.901619 Uani 0.0851 1 0.3347 d . . .
N2a-70 N 0.531216 0.75 0.901619 Uani 0.0851 1 0.3347 d . . .
N2a-71 N 0.282342 0.25 0.000228 Uani 0.0851 1 0.3347 d . . .
N2a-72 N 0.782342 0.25 0.000228 Uani 0.0851 1 0.3347 d . . .
N2a-73 N 0.295956 0.25 0.196034 Uani 0.0851 1 0.3347 d . . .
N2a-74 N 0.795956 0.25 0.196034 Uani 0.0851 1 0.3347 d . . .
N2a-75 N 0.307045 0.25 0.395284 Uani 0.0851 1 0.3347 d . . .
N2a-76 N 0.807045 0.25 0.395284 Uani 0.0851 1 0.3347 d . . .
N2a-77 N 0.299992 0.25 0.599034 Uani 0.0851 1 0.3347 d . . .
N2a-78 N 0.799992 0.25 0.599034 Uani 0.0851 1 0.3347 d . . .
N2a-79 N 0.28473 0.25 0.802003 Uani 0.0851 1 0.3347 d . . .
N2a-80 N 0.78473 0.25 0.802003 Uani 0.0851 1 0.3347 d . . .
N2a-81 N 0.282753 0.25 1.00001 Uani 0.0851 1 0.3347 d . . .
N2a-82 N 0.782753 0.25 1.00001 Uani 0.0851 1 0.3347 d . . .
H1aa-1 H 0.459304 0.25 0.074915 Uiso 0.1277 1 0.3347 d . . .
H1aa-2 H 0.959304 0.25 0.074915 Uiso 0.1277 1 0.3347 d . . .
H1aa-3 H 0.445218 0.25 0.276191 Uiso 0.1277 1 0.3347 d . . .
H1aa-4 H 0.945218 0.25 0.276191 Uiso 0.1277 1 0.3347 d . . .
H1aa-5 H 0.419474 0.25 0.482201 Uiso 0.1277 1 0.3347 d . . .
H1aa-6 H 0.919474 0.25 0.482201 Uiso 0.1277 1 0.3347 d . . .
H1aa-7 H 0.418328 0.25 0.684482 Uiso 0.1277 1 0.3347 d . . .
H1aa-8 H 0.918328 0.25 0.684482 Uiso 0.1277 1 0.3347 d . . .
H1aa-9 H 0.443393 0.25 0.879821 Uiso 0.1277 1 0.3347 d . . .
H1aa-10 H 0.943393 0.25 0.879821 Uiso 0.1277 1 0.3347 d . . .
H1aa-11 H 0.205974 0.75 0.174584 Uiso 0.1277 1 0.3347 d . . .
H1aa-12 H 0.705974 0.75 0.174584 Uiso 0.1277 1 0.3347 d . . .
H1aa-13 H 0.181233 0.75 0.379109 Uiso 0.1277 1 0.3347 d . . .
H1aa-14 H 0.681233 0.75 0.379109 Uiso 0.1277 1 0.3347 d . . .
H1aa-15 H 0.164529 0.75 0.584259 Uiso 0.1277 1 0.3347 d . . .
H1aa-16 H 0.664529 0.75 0.584259 Uiso 0.1277 1 0.3347 d . . .
H1aa-17 H 0.179387 0.75 0.782781 Uiso 0.1277 1 0.3347 d . . .
H1aa-18 H 0.679387 0.75 0.782781 Uiso 0.1277 1 0.3347 d . . .
H1aa-19 H 0.204882 0.75 0.976756 Uiso 0.1277 1 0.3347 d . . .
H1aa-20 H 0.704882 0.75 0.976756 Uiso 0.1277 1 0.3347 d . . .
H1aa-21 H 0.085424 0.25 0.08419 Uiso 0.1277 1 0.3347 d . . .
H1aa-22 H 0.585424 0.25 0.08419 Uiso 0.1277 1 0.3347 d . . .
H1aa-23 H 0.071338 0.25 0.282915 Uiso 0.1277 1 0.3347 d . . .
H1aa-24 H 0.571338 0.25 0.282915 Uiso 0.1277 1 0.3347 d . . .
H1aa-25 H 0.045594 0.25 0.476905 Uiso 0.1277 1 0.3347 d . . .
H1aa-26 H 0.545594 0.25 0.476905 Uiso 0.1277 1 0.3347 d . . .
H1aa-27 H 0.044448 0.25 0.674624 Uiso 0.1277 1 0.3347 d . . .
H1aa-28 H 0.544448 0.25 0.674624 Uiso 0.1277 1 0.3347 d . . .
H1aa-29 H 0.069513 0.25 0.879285 Uiso 0.1277 1 0.3347 d . . .
H1aa-30 H 0.569513 0.25 0.879285 Uiso 0.1277 1 0.3347 d . . .
H1aa-31 H 0.332094 0.75 0.184522 Uiso 0.1277 1 0.3347 d . . .
H1aa-32 H 0.832094 0.75 0.184522 Uiso 0.1277 1 0.3347 d . . .
H1aa-33 H 0.307353 0.75 0.379996 Uiso 0.1277 1 0.3347 d . . .
H1aa-34 H 0.807353 0.75 0.379996 Uiso 0.1277 1 0.3347 d . . .
H1aa-35 H 0.290649 0.75 0.574846 Uiso 0.1277 1 0.3347 d . . .
H1aa-36 H 0.790649 0.75 0.574846 Uiso 0.1277 1 0.3347 d . . .
H1aa-37 H 0.305507 0.75 0.776325 Uiso 0.1277 1 0.3347 d . . .
H1aa-38 H 0.805507 0.75 0.776325 Uiso 0.1277 1 0.3347 d . . .
H1aa-39 H 0.331002 0.75 0.982349 Uiso 0.1277 1 0.3347 d . . .
H1aa-40 H 0.831002 0.75 0.982349 Uiso 0.1277 1 0.3347 d . . .
H1aa-41 H 0.058106 0.75 0.119829 Uiso 0.1277 1 0.3347 d . . .
H1aa-42 H 0.558106 0.75 0.119829 Uiso 0.1277 1 0.3347 d . . .
H1aa-43 H 0.082492 0.75 0.315444 Uiso 0.1277 1 0.3347 d . . .
H1aa-44 H 0.582492 0.75 0.315444 Uiso 0.1277 1 0.3347 d . . .
H1aa-45 H 0.079512 0.75 0.518105 Uiso 0.1277 1 0.3347 d . . .
H1aa-46 H 0.579512 0.75 0.518105 Uiso 0.1277 1 0.3347 d . . .
H1aa-47 H 0.053362 0.75 0.724065 Uiso 0.1277 1 0.3347 d . . .
H1aa-48 H 0.553362 0.75 0.724065 Uiso 0.1277 1 0.3347 d . . .
H1aa-49 H 0.04087 0.75 0.92493 Uiso 0.1277 1 0.3347 d . . .
H1aa-50 H 0.54087 0.75 0.92493 Uiso 0.1277 1 0.3347 d . . .
H1aa-51 H 0.296091 0.25 0.022944 Uiso 0.1277 1 0.3347 d . . .
H1aa-52 H 0.796091 0.25 0.022944 Uiso 0.1277 1 0.3347 d . . .
H1aa-53 H 0.322053 0.25 0.216955 Uiso 0.1277 1 0.3347 d . . .
H1aa-54 H 0.822053 0.25 0.216955 Uiso 0.1277 1 0.3347 d . . .
H1aa-55 H 0.33535 0.25 0.415885 Uiso 0.1277 1 0.3347 d . . .
H1aa-56 H 0.83535 0.25 0.415885 Uiso 0.1277 1 0.3347 d . . .
H1aa-57 H 0.317256 0.25 0.621239 Uiso 0.1277 1 0.3347 d . . .
H1aa-58 H 0.817256 0.25 0.621239 Uiso 0.1277 1 0.3347 d . . .
H1aa-59 H 0.293252 0.25 0.825478 Uiso 0.1277 1 0.3347 d . . .
H1aa-60 H 0.793252 0.25 0.825478 Uiso 0.1277 1 0.3347 d . . .
H1aa-61 H 0.431986 0.75 0.121065 Uiso 0.1277 1 0.3347 d . . .
H1aa-62 H 0.931986 0.75 0.121065 Uiso 0.1277 1 0.3347 d . . .
H1aa-63 H 0.456372 0.75 0.32545 Uiso 0.1277 1 0.3347 d . . .
H1aa-64 H 0.956372 0.75 0.32545 Uiso 0.1277 1 0.3347 d . . .
H1aa-65 H 0.453392 0.75 0.522789 Uiso 0.1277 1 0.3347 d . . .
H1aa-66 H 0.953392 0.75 0.522789 Uiso 0.1277 1 0.3347 d . . .
H1aa-67 H 0.427242 0.75 0.71683 Uiso 0.1277 1 0.3347 d . . .
H1aa-68 H 0.927242 0.75 0.71683 Uiso 0.1277 1 0.3347 d . . .
H1aa-69 H 0.41475 0.75 0.915965 Uiso 0.1277 1 0.3347 d . . .
H1aa-70 H 0.91475 0.75 0.915965 Uiso 0.1277 1 0.3347 d . . .
H1aa-71 H 0.169971 0.25 0.017951 Uiso 0.1277 1 0.3347 d . . .
H1aa-72 H 0.669971 0.25 0.017951 Uiso 0.1277 1 0.3347 d . . .
H1aa-73 H 0.195933 0.25 0.223939 Uiso 0.1277 1 0.3347 d . . .
H1aa-74 H 0.695933 0.25 0.223939 Uiso 0.1277 1 0.3347 d . . .
H1aa-75 H 0.20923 0.25 0.42501 Uiso 0.1277 1 0.3347 d . . .
H1aa-76 H 0.70923 0.25 0.42501 Uiso 0.1277 1 0.3347 d . . .
H1aa-77 H 0.191136 0.25 0.619655 Uiso 0.1277 1 0.3347 d . . .
H1aa-78 H 0.691136 0.25 0.619655 Uiso 0.1277 1 0.3347 d . . .
H1aa-79 H 0.167132 0.25 0.815416 Uiso 0.1277 1 0.3347 d . . .
H1aa-80 H 0.667132 0.25 0.815416 Uiso 0.1277 1 0.3347 d . . .
H1ba-1 H 0.44496 0.183178 0.107867 Uiso 0.1277 1 0.1674 d . . .
H1ba-2 H 0.94496 0.183178 0.107867 Uiso 0.1277 1 0.1674 d . . .
H1ba-3 H 0.434819 0.183178 0.309143 Uiso 0.1277 1 0.1674 d . . .
H1ba-4 H 0.934819 0.183178 0.309143 Uiso 0.1277 1 0.1674 d . . .
H1ba-5 H 0.427665 0.183178 0.515153 Uiso 0.1277 1 0.1674 d . . .
H1ba-6 H 0.927665 0.183178 0.515153 Uiso 0.1277 1 0.1674 d . . .
H1ba-7 H 0.433574 0.183178 0.717433 Uiso 0.1277 1 0.1674 d . . .
H1ba-8 H 0.933574 0.183178 0.717433 Uiso 0.1277 1 0.1674 d . . .
H1ba-9 H 0.444223 0.183178 0.912773 Uiso 0.1277 1 0.1674 d . . .
H1ba-10 H 0.944223 0.183178 0.912773 Uiso 0.1277 1 0.1674 d . . .
H1ba-11 H 0.196187 0.683178 0.010008 Uiso 0.1277 1 0.1674 d . . .
H1ba-12 H 0.696187 0.683178 0.010008 Uiso 0.1277 1 0.1674 d . . .
H1ba-13 H 0.190604 0.683178 0.207536 Uiso 0.1277 1 0.1674 d . . .
H1ba-14 H 0.690604 0.683178 0.207536 Uiso 0.1277 1 0.1674 d . . .
H1ba-15 H 0.179861 0.683178 0.412061 Uiso 0.1277 1 0.1674 d . . .
H1ba-16 H 0.679861 0.683178 0.412061 Uiso 0.1277 1 0.1674 d . . .
H1ba-17 H 0.179088 0.683178 0.617211 Uiso 0.1277 1 0.1674 d . . .
H1ba-18 H 0.679088 0.683178 0.617211 Uiso 0.1277 1 0.1674 d . . .
H1ba-19 H 0.189373 0.683178 0.815733 Uiso 0.1277 1 0.1674 d . . .
H1ba-20 H 0.689373 0.683178 0.815733 Uiso 0.1277 1 0.1674 d . . .
H1ba-21 H 0.07108 0.316822 0.117142 Uiso 0.1277 1 0.1674 d . . .
H1ba-22 H 0.57108 0.316822 0.117142 Uiso 0.1277 1 0.1674 d . . .
H1ba-23 H 0.060939 0.316822 0.315867 Uiso 0.1277 1 0.1674 d . . .
H1ba-24 H 0.560939 0.316822 0.315867 Uiso 0.1277 1 0.1674 d . . .
H1ba-25 H 0.053785 0.316822 0.509856 Uiso 0.1277 1 0.1674 d . . .
H1ba-26 H 0.553785 0.316822 0.509856 Uiso 0.1277 1 0.1674 d . . .
H1ba-27 H 0.059694 0.316822 0.707576 Uiso 0.1277 1 0.1674 d . . .
H1ba-28 H 0.559694 0.316822 0.707576 Uiso 0.1277 1 0.1674 d . . .
H1ba-29 H 0.070343 0.316822 0.912237 Uiso 0.1277 1 0.1674 d . . .
H1ba-30 H 0.570343 0.316822 0.912237 Uiso 0.1277 1 0.1674 d . . .
H1ba-31 H 0.322307 0.816822 0.015001 Uiso 0.1277 1 0.1674 d . . .
H1ba-32 H 0.822307 0.816822 0.015001 Uiso 0.1277 1 0.1674 d . . .
H1ba-33 H 0.316724 0.816822 0.217474 Uiso 0.1277 1 0.1674 d . . .
H1ba-34 H 0.816724 0.816822 0.217474 Uiso 0.1277 1 0.1674 d . . .
H1ba-35 H 0.305981 0.816822 0.412948 Uiso 0.1277 1 0.1674 d . . .
H1ba-36 H 0.805981 0.816822 0.412948 Uiso 0.1277 1 0.1674 d . . .
H1ba-37 H 0.305208 0.816822 0.607798 Uiso 0.1277 1 0.1674 d . . .
H1ba-38 H 0.805208 0.816822 0.607798 Uiso 0.1277 1 0.1674 d . . .
H1ba-39 H 0.315493 0.816822 0.809276 Uiso 0.1277 1 0.1674 d . . .
H1ba-40 H 0.815493 0.816822 0.809276 Uiso 0.1277 1 0.1674 d . . .
H1ba-41 H 0.056194 0.683178 0.086877 Uiso 0.1277 1 0.1674 d . . .
H1ba-42 H 0.556194 0.683178 0.086877 Uiso 0.1277 1 0.1674 d . . .
H1ba-43 H 0.067017 0.683178 0.282492 Uiso 0.1277 1 0.1674 d . . .
H1ba-44 H 0.567017 0.683178 0.282492 Uiso 0.1277 1 0.1674 d . . .
H1ba-45 H 0.072268 0.683178 0.485153 Uiso 0.1277 1 0.1674 d . . .
H1ba-46 H 0.572268 0.683178 0.485153 Uiso 0.1277 1 0.1674 d . . .
H1ba-47 H 0.064551 0.683178 0.691113 Uiso 0.1277 1 0.1674 d . . .
H1ba-48 H 0.564551 0.683178 0.691113 Uiso 0.1277 1 0.1674 d . . .
H1ba-49 H 0.054735 0.683178 0.891978 Uiso 0.1277 1 0.1674 d . . .
H1ba-50 H 0.554735 0.683178 0.891978 Uiso 0.1277 1 0.1674 d . . .
H1ba-51 H 0.311253 0.183178 0.184004 Uiso 0.1277 1 0.1674 d . . .
H1ba-52 H 0.811253 0.183178 0.184004 Uiso 0.1277 1 0.1674 d . . .
H1ba-53 H 0.321237 0.183178 0.382933 Uiso 0.1277 1 0.1674 d . . .
H1ba-54 H 0.821237 0.183178 0.382933 Uiso 0.1277 1 0.1674 d . . .
H1ba-55 H 0.319706 0.183178 0.588288 Uiso 0.1277 1 0.1674 d . . .
H1ba-56 H 0.819706 0.183178 0.588288 Uiso 0.1277 1 0.1674 d . . .
H1ba-57 H 0.308815 0.183178 0.792527 Uiso 0.1277 1 0.1674 d . . .
H1ba-58 H 0.808815 0.183178 0.792527 Uiso 0.1277 1 0.1674 d . . .
H1ba-59 H 0.303903 0.183178 0.98968 Uiso 0.1277 1 0.1674 d . . .
H1ba-60 H 0.803903 0.183178 0.98968 Uiso 0.1277 1 0.1674 d . . .
H1ba-61 H 0.430074 0.816822 0.088114 Uiso 0.1277 1 0.1674 d . . .
H1ba-62 H 0.930074 0.816822 0.088114 Uiso 0.1277 1 0.1674 d . . .
H1ba-63 H 0.440897 0.816822 0.292498 Uiso 0.1277 1 0.1674 d . . .
H1ba-64 H 0.940897 0.816822 0.292498 Uiso 0.1277 1 0.1674 d . . .
H1ba-65 H 0.446148 0.816822 0.489838 Uiso 0.1277 1 0.1674 d . . .
H1ba-66 H 0.946148 0.816822 0.489838 Uiso 0.1277 1 0.1674 d . . .
H1ba-67 H 0.438431 0.816822 0.683878 Uiso 0.1277 1 0.1674 d . . .
H1ba-68 H 0.938431 0.816822 0.683878 Uiso 0.1277 1 0.1674 d . . .
H1ba-69 H 0.428615 0.816822 0.883013 Uiso 0.1277 1 0.1674 d . . .
H1ba-70 H 0.928615 0.816822 0.883013 Uiso 0.1277 1 0.1674 d . . .
H1ba-71 H 0.185133 0.316822 0.190987 Uiso 0.1277 1 0.1674 d . . .
H1ba-72 H 0.685133 0.316822 0.190987 Uiso 0.1277 1 0.1674 d . . .
H1ba-73 H 0.195117 0.316822 0.392058 Uiso 0.1277 1 0.1674 d . . .
H1ba-74 H 0.695117 0.316822 0.392058 Uiso 0.1277 1 0.1674 d . . .
H1ba-75 H 0.193586 0.316822 0.586703 Uiso 0.1277 1 0.1674 d . . .
H1ba-76 H 0.693586 0.316822 0.586703 Uiso 0.1277 1 0.1674 d . . .
H1ba-77 H 0.182695 0.316822 0.782464 Uiso 0.1277 1 0.1674 d . . .
H1ba-78 H 0.682695 0.316822 0.782464 Uiso 0.1277 1 0.1674 d . . .
H1ba-79 H 0.177783 0.316822 0.985311 Uiso 0.1277 1 0.1674 d . . .
H1ba-80 H 0.677783 0.316822 0.985311 Uiso 0.1277 1 0.1674 d . . .
H1ba-81 H 0.056194 0.816822 0.086877 Uiso 0.1277 1 0.1674 d . . .
H1ba-82 H 0.556194 0.816822 0.086877 Uiso 0.1277 1 0.1674 d . . .
H1ba-83 H 0.067017 0.816822 0.282492 Uiso 0.1277 1 0.1674 d . . .
H1ba-84 H 0.567017 0.816822 0.282492 Uiso 0.1277 1 0.1674 d . . .
H1ba-85 H 0.072268 0.816822 0.485153 Uiso 0.1277 1 0.1674 d . . .
H1ba-86 H 0.572268 0.816822 0.485153 Uiso 0.1277 1 0.1674 d . . .
H1ba-87 H 0.064551 0.816822 0.691113 Uiso 0.1277 1 0.1674 d . . .
H1ba-88 H 0.564551 0.816822 0.691113 Uiso 0.1277 1 0.1674 d . . .
H1ba-89 H 0.054735 0.816822 0.891978 Uiso 0.1277 1 0.1674 d . . .
H1ba-90 H 0.554735 0.816822 0.891978 Uiso 0.1277 1 0.1674 d . . .
H1ba-91 H 0.311253 0.316822 0.184004 Uiso 0.1277 1 0.1674 d . . .
H1ba-92 H 0.811253 0.316822 0.184004 Uiso 0.1277 1 0.1674 d . . .
H1ba-93 H 0.321237 0.316822 0.382933 Uiso 0.1277 1 0.1674 d . . .
H1ba-94 H 0.821237 0.316822 0.382933 Uiso 0.1277 1 0.1674 d . . .
H1ba-95 H 0.319706 0.316822 0.588288 Uiso 0.1277 1 0.1674 d . . .
H1ba-96 H 0.819706 0.316822 0.588288 Uiso 0.1277 1 0.1674 d . . .
H1ba-97 H 0.308815 0.316822 0.792527 Uiso 0.1277 1 0.1674 d . . .
H1ba-98 H 0.808815 0.316822 0.792527 Uiso 0.1277 1 0.1674 d . . .
H1ba-99 H 0.303903 0.316822 0.98968 Uiso 0.1277 1 0.1674 d . . .
H1ba-100 H 0.803903 0.316822 0.98968 Uiso 0.1277 1 0.1674 d . . .
H1ba-101 H 0.430074 0.683178 0.088114 Uiso 0.1277 1 0.1674 d . . .
H1ba-102 H 0.930074 0.683178 0.088114 Uiso 0.1277 1 0.1674 d . . .
H1ba-103 H 0.440897 0.683178 0.292498 Uiso 0.1277 1 0.1674 d . . .
H1ba-104 H 0.940897 0.683178 0.292498 Uiso 0.1277 1 0.1674 d . . .
H1ba-105 H 0.446148 0.683178 0.489838 Uiso 0.1277 1 0.1674 d . . .
H1ba-106 H 0.946148 0.683178 0.489838 Uiso 0.1277 1 0.1674 d . . .
H1ba-107 H 0.438431 0.683178 0.683878 Uiso 0.1277 1 0.1674 d . . .
H1ba-108 H 0.938431 0.683178 0.683878 Uiso 0.1277 1 0.1674 d . . .
H1ba-109 H 0.428615 0.683178 0.883013 Uiso 0.1277 1 0.1674 d . . .
H1ba-110 H 0.928615 0.683178 0.883013 Uiso 0.1277 1 0.1674 d . . .
H1ba-111 H 0.185133 0.183178 0.190987 Uiso 0.1277 1 0.1674 d . . .
H1ba-112 H 0.685133 0.183178 0.190987 Uiso 0.1277 1 0.1674 d . . .
H1ba-113 H 0.195117 0.183178 0.392058 Uiso 0.1277 1 0.1674 d . . .
H1ba-114 H 0.695117 0.183178 0.392058 Uiso 0.1277 1 0.1674 d . . .
H1ba-115 H 0.193586 0.183178 0.586703 Uiso 0.1277 1 0.1674 d . . .
H1ba-116 H 0.693586 0.183178 0.586703 Uiso 0.1277 1 0.1674 d . . .
H1ba-117 H 0.182695 0.183178 0.782464 Uiso 0.1277 1 0.1674 d . . .
H1ba-118 H 0.682695 0.183178 0.782464 Uiso 0.1277 1 0.1674 d . . .
H1ba-119 H 0.177783 0.183178 0.985311 Uiso 0.1277 1 0.1674 d . . .
H1ba-120 H 0.677783 0.183178 0.985311 Uiso 0.1277 1 0.1674 d . . .
H1ba-121 H 0.44496 0.316822 0.107867 Uiso 0.1277 1 0.1674 d . . .
H1ba-122 H 0.94496 0.316822 0.107867 Uiso 0.1277 1 0.1674 d . . .
H1ba-123 H 0.434819 0.316822 0.309143 Uiso 0.1277 1 0.1674 d . . .
H1ba-124 H 0.934819 0.316822 0.309143 Uiso 0.1277 1 0.1674 d . . .
H1ba-125 H 0.427665 0.316822 0.515153 Uiso 0.1277 1 0.1674 d . . .
H1ba-126 H 0.927665 0.316822 0.515153 Uiso 0.1277 1 0.1674 d . . .
H1ba-127 H 0.433574 0.316822 0.717433 Uiso 0.1277 1 0.1674 d . . .
H1ba-128 H 0.933574 0.316822 0.717433 Uiso 0.1277 1 0.1674 d . . .
H1ba-129 H 0.444223 0.316822 0.912773 Uiso 0.1277 1 0.1674 d . . .
H1ba-130 H 0.944223 0.316822 0.912773 Uiso 0.1277 1 0.1674 d . . .
H1ba-131 H 0.196187 0.816822 0.010008 Uiso 0.1277 1 0.1674 d . . .
H1ba-132 H 0.696187 0.816822 0.010008 Uiso 0.1277 1 0.1674 d . . .
H1ba-133 H 0.190604 0.816822 0.207536 Uiso 0.1277 1 0.1674 d . . .
H1ba-134 H 0.690604 0.816822 0.207536 Uiso 0.1277 1 0.1674 d . . .
H1ba-135 H 0.179861 0.816822 0.412061 Uiso 0.1277 1 0.1674 d . . .
H1ba-136 H 0.679861 0.816822 0.412061 Uiso 0.1277 1 0.1674 d . . .
H1ba-137 H 0.179088 0.816822 0.617211 Uiso 0.1277 1 0.1674 d . . .
H1ba-138 H 0.679088 0.816822 0.617211 Uiso 0.1277 1 0.1674 d . . .
H1ba-139 H 0.189373 0.816822 0.815733 Uiso 0.1277 1 0.1674 d . . .
H1ba-140 H 0.689373 0.816822 0.815733 Uiso 0.1277 1 0.1674 d . . .
H1ba-141 H 0.07108 0.183178 0.117142 Uiso 0.1277 1 0.1674 d . . .
H1ba-142 H 0.57108 0.183178 0.117142 Uiso 0.1277 1 0.1674 d . . .
H1ba-143 H 0.060939 0.183178 0.315867 Uiso 0.1277 1 0.1674 d . . .
H1ba-144 H 0.560939 0.183178 0.315867 Uiso 0.1277 1 0.1674 d . . .
H1ba-145 H 0.053785 0.183178 0.509856 Uiso 0.1277 1 0.1674 d . . .
H1ba-146 H 0.553785 0.183178 0.509856 Uiso 0.1277 1 0.1674 d . . .
H1ba-147 H 0.059694 0.183178 0.707576 Uiso 0.1277 1 0.1674 d . . .
H1ba-148 H 0.559694 0.183178 0.707576 Uiso 0.1277 1 0.1674 d . . .
H1ba-149 H 0.070343 0.183178 0.912237 Uiso 0.1277 1 0.1674 d . . .
H1ba-150 H 0.570343 0.183178 0.912237 Uiso 0.1277 1 0.1674 d . . .
H1ba-151 H 0.322307 0.683178 0.015001 Uiso 0.1277 1 0.1674 d . . .
H1ba-152 H 0.822307 0.683178 0.015001 Uiso 0.1277 1 0.1674 d . . .
H1ba-153 H 0.316724 0.683178 0.217474 Uiso 0.1277 1 0.1674 d . . .
H1ba-154 H 0.816724 0.683178 0.217474 Uiso 0.1277 1 0.1674 d . . .
H1ba-155 H 0.305981 0.683178 0.412948 Uiso 0.1277 1 0.1674 d . . .
H1ba-156 H 0.805981 0.683178 0.412948 Uiso 0.1277 1 0.1674 d . . .
H1ba-157 H 0.305208 0.683178 0.607798 Uiso 0.1277 1 0.1674 d . . .
H1ba-158 H 0.805208 0.683178 0.607798 Uiso 0.1277 1 0.1674 d . . .
H1ba-159 H 0.315493 0.683178 0.809276 Uiso 0.1277 1 0.1674 d . . .
H1ba-160 H 0.815493 0.683178 0.809276 Uiso 0.1277 1 0.1674 d . . .
H1ca-1 H 0.44496 0.316822 0.107867 Uiso 0.1277 1 0.1674 d . . .
H1ca-2 H 0.94496 0.316822 0.107867 Uiso 0.1277 1 0.1674 d . . .
H1ca-3 H 0.434819 0.316822 0.309143 Uiso 0.1277 1 0.1674 d . . .
H1ca-4 H 0.934819 0.316822 0.309143 Uiso 0.1277 1 0.1674 d . . .
H1ca-5 H 0.427665 0.316822 0.515153 Uiso 0.1277 1 0.1674 d . . .
H1ca-6 H 0.927665 0.316822 0.515153 Uiso 0.1277 1 0.1674 d . . .
H1ca-7 H 0.433574 0.316822 0.717433 Uiso 0.1277 1 0.1674 d . . .
H1ca-8 H 0.933574 0.316822 0.717433 Uiso 0.1277 1 0.1674 d . . .
H1ca-9 H 0.444223 0.316822 0.912773 Uiso 0.1277 1 0.1674 d . . .
H1ca-10 H 0.944223 0.316822 0.912773 Uiso 0.1277 1 0.1674 d . . .
H1ca-11 H 0.196187 0.816822 0.010008 Uiso 0.1277 1 0.1674 d . . .
H1ca-12 H 0.696187 0.816822 0.010008 Uiso 0.1277 1 0.1674 d . . .
H1ca-13 H 0.190604 0.816822 0.207536 Uiso 0.1277 1 0.1674 d . . .
H1ca-14 H 0.690604 0.816822 0.207536 Uiso 0.1277 1 0.1674 d . . .
H1ca-15 H 0.179861 0.816822 0.412061 Uiso 0.1277 1 0.1674 d . . .
H1ca-16 H 0.679861 0.816822 0.412061 Uiso 0.1277 1 0.1674 d . . .
H1ca-17 H 0.179088 0.816822 0.617211 Uiso 0.1277 1 0.1674 d . . .
H1ca-18 H 0.679088 0.816822 0.617211 Uiso 0.1277 1 0.1674 d . . .
H1ca-19 H 0.189373 0.816822 0.815733 Uiso 0.1277 1 0.1674 d . . .
H1ca-20 H 0.689373 0.816822 0.815733 Uiso 0.1277 1 0.1674 d . . .
H1ca-21 H 0.07108 0.183178 0.117142 Uiso 0.1277 1 0.1674 d . . .
H1ca-22 H 0.57108 0.183178 0.117142 Uiso 0.1277 1 0.1674 d . . .
H1ca-23 H 0.060939 0.183178 0.315867 Uiso 0.1277 1 0.1674 d . . .
H1ca-24 H 0.560939 0.183178 0.315867 Uiso 0.1277 1 0.1674 d . . .
H1ca-25 H 0.053785 0.183178 0.509856 Uiso 0.1277 1 0.1674 d . . .
H1ca-26 H 0.553785 0.183178 0.509856 Uiso 0.1277 1 0.1674 d . . .
H1ca-27 H 0.059694 0.183178 0.707576 Uiso 0.1277 1 0.1674 d . . .
H1ca-28 H 0.559694 0.183178 0.707576 Uiso 0.1277 1 0.1674 d . . .
H1ca-29 H 0.070343 0.183178 0.912237 Uiso 0.1277 1 0.1674 d . . .
H1ca-30 H 0.570343 0.183178 0.912237 Uiso 0.1277 1 0.1674 d . . .
H1ca-31 H 0.322307 0.683178 0.015001 Uiso 0.1277 1 0.1674 d . . .
H1ca-32 H 0.822307 0.683178 0.015001 Uiso 0.1277 1 0.1674 d . . .
H1ca-33 H 0.316724 0.683178 0.217474 Uiso 0.1277 1 0.1674 d . . .
H1ca-34 H 0.816724 0.683178 0.217474 Uiso 0.1277 1 0.1674 d . . .
H1ca-35 H 0.305981 0.683178 0.412948 Uiso 0.1277 1 0.1674 d . . .
H1ca-36 H 0.805981 0.683178 0.412948 Uiso 0.1277 1 0.1674 d . . .
H1ca-37 H 0.305208 0.683178 0.607798 Uiso 0.1277 1 0.1674 d . . .
H1ca-38 H 0.805208 0.683178 0.607798 Uiso 0.1277 1 0.1674 d . . .
H1ca-39 H 0.315493 0.683178 0.809276 Uiso 0.1277 1 0.1674 d . . .
H1ca-40 H 0.815493 0.683178 0.809276 Uiso 0.1277 1 0.1674 d . . .
H1ca-41 H 0.056194 0.816822 0.086877 Uiso 0.1277 1 0.1674 d . . .
H1ca-42 H 0.556194 0.816822 0.086877 Uiso 0.1277 1 0.1674 d . . .
H1ca-43 H 0.067017 0.816822 0.282492 Uiso 0.1277 1 0.1674 d . . .
H1ca-44 H 0.567017 0.816822 0.282492 Uiso 0.1277 1 0.1674 d . . .
H1ca-45 H 0.072268 0.816822 0.485153 Uiso 0.1277 1 0.1674 d . . .
H1ca-46 H 0.572268 0.816822 0.485153 Uiso 0.1277 1 0.1674 d . . .
H1ca-47 H 0.064551 0.816822 0.691113 Uiso 0.1277 1 0.1674 d . . .
H1ca-48 H 0.564551 0.816822 0.691113 Uiso 0.1277 1 0.1674 d . . .
H1ca-49 H 0.054735 0.816822 0.891978 Uiso 0.1277 1 0.1674 d . . .
H1ca-50 H 0.554735 0.816822 0.891978 Uiso 0.1277 1 0.1674 d . . .
H1ca-51 H 0.311253 0.316822 0.184004 Uiso 0.1277 1 0.1674 d . . .
H1ca-52 H 0.811253 0.316822 0.184004 Uiso 0.1277 1 0.1674 d . . .
H1ca-53 H 0.321237 0.316822 0.382933 Uiso 0.1277 1 0.1674 d . . .
H1ca-54 H 0.821237 0.316822 0.382933 Uiso 0.1277 1 0.1674 d . . .
H1ca-55 H 0.319706 0.316822 0.588288 Uiso 0.1277 1 0.1674 d . . .
H1ca-56 H 0.819706 0.316822 0.588288 Uiso 0.1277 1 0.1674 d . . .
H1ca-57 H 0.308815 0.316822 0.792527 Uiso 0.1277 1 0.1674 d . . .
H1ca-58 H 0.808815 0.316822 0.792527 Uiso 0.1277 1 0.1674 d . . .
H1ca-59 H 0.303903 0.316822 0.98968 Uiso 0.1277 1 0.1674 d . . .
H1ca-60 H 0.803903 0.316822 0.98968 Uiso 0.1277 1 0.1674 d . . .
H1ca-61 H 0.430074 0.683178 0.088114 Uiso 0.1277 1 0.1674 d . . .
H1ca-62 H 0.930074 0.683178 0.088114 Uiso 0.1277 1 0.1674 d . . .
H1ca-63 H 0.440897 0.683178 0.292498 Uiso 0.1277 1 0.1674 d . . .
H1ca-64 H 0.940897 0.683178 0.292498 Uiso 0.1277 1 0.1674 d . . .
H1ca-65 H 0.446148 0.683178 0.489838 Uiso 0.1277 1 0.1674 d . . .
H1ca-66 H 0.946148 0.683178 0.489838 Uiso 0.1277 1 0.1674 d . . .
H1ca-67 H 0.438431 0.683178 0.683878 Uiso 0.1277 1 0.1674 d . . .
H1ca-68 H 0.938431 0.683178 0.683878 Uiso 0.1277 1 0.1674 d . . .
H1ca-69 H 0.428615 0.683178 0.883013 Uiso 0.1277 1 0.1674 d . . .
H1ca-70 H 0.928615 0.683178 0.883013 Uiso 0.1277 1 0.1674 d . . .
H1ca-71 H 0.185133 0.183178 0.190987 Uiso 0.1277 1 0.1674 d . . .
H1ca-72 H 0.685133 0.183178 0.190987 Uiso 0.1277 1 0.1674 d . . .
H1ca-73 H 0.195117 0.183178 0.392058 Uiso 0.1277 1 0.1674 d . . .
H1ca-74 H 0.695117 0.183178 0.392058 Uiso 0.1277 1 0.1674 d . . .
H1ca-75 H 0.193586 0.183178 0.586703 Uiso 0.1277 1 0.1674 d . . .
H1ca-76 H 0.693586 0.183178 0.586703 Uiso 0.1277 1 0.1674 d . . .
H1ca-77 H 0.182695 0.183178 0.782464 Uiso 0.1277 1 0.1674 d . . .
H1ca-78 H 0.682695 0.183178 0.782464 Uiso 0.1277 1 0.1674 d . . .
H1ca-79 H 0.177783 0.183178 0.985311 Uiso 0.1277 1 0.1674 d . . .
H1ca-80 H 0.677783 0.183178 0.985311 Uiso 0.1277 1 0.1674 d . . .
H1ca-81 H 0.056194 0.683178 0.086877 Uiso 0.1277 1 0.1674 d . . .
H1ca-82 H 0.556194 0.683178 0.086877 Uiso 0.1277 1 0.1674 d . . .
H1ca-83 H 0.067017 0.683178 0.282492 Uiso 0.1277 1 0.1674 d . . .
H1ca-84 H 0.567017 0.683178 0.282492 Uiso 0.1277 1 0.1674 d . . .
H1ca-85 H 0.072268 0.683178 0.485153 Uiso 0.1277 1 0.1674 d . . .
H1ca-86 H 0.572268 0.683178 0.485153 Uiso 0.1277 1 0.1674 d . . .
H1ca-87 H 0.064551 0.683178 0.691113 Uiso 0.1277 1 0.1674 d . . .
H1ca-88 H 0.564551 0.683178 0.691113 Uiso 0.1277 1 0.1674 d . . .
H1ca-89 H 0.054735 0.683178 0.891978 Uiso 0.1277 1 0.1674 d . . .
H1ca-90 H 0.554735 0.683178 0.891978 Uiso 0.1277 1 0.1674 d . . .
H1ca-91 H 0.311253 0.183178 0.184004 Uiso 0.1277 1 0.1674 d . . .
H1ca-92 H 0.811253 0.183178 0.184004 Uiso 0.1277 1 0.1674 d . . .
H1ca-93 H 0.321237 0.183178 0.382933 Uiso 0.1277 1 0.1674 d . . .
H1ca-94 H 0.821237 0.183178 0.382933 Uiso 0.1277 1 0.1674 d . . .
H1ca-95 H 0.319706 0.183178 0.588288 Uiso 0.1277 1 0.1674 d . . .
H1ca-96 H 0.819706 0.183178 0.588288 Uiso 0.1277 1 0.1674 d . . .
H1ca-97 H 0.308815 0.183178 0.792527 Uiso 0.1277 1 0.1674 d . . .
H1ca-98 H 0.808815 0.183178 0.792527 Uiso 0.1277 1 0.1674 d . . .
H1ca-99 H 0.303903 0.183178 0.98968 Uiso 0.1277 1 0.1674 d . . .
H1ca-100 H 0.803903 0.183178 0.98968 Uiso 0.1277 1 0.1674 d . . .
H1ca-101 H 0.430074 0.816822 0.088114 Uiso 0.1277 1 0.1674 d . . .
H1ca-102 H 0.930074 0.816822 0.088114 Uiso 0.1277 1 0.1674 d . . .
H1ca-103 H 0.440897 0.816822 0.292498 Uiso 0.1277 1 0.1674 d . . .
H1ca-104 H 0.940897 0.816822 0.292498 Uiso 0.1277 1 0.1674 d . . .
H1ca-105 H 0.446148 0.816822 0.489838 Uiso 0.1277 1 0.1674 d . . .
H1ca-106 H 0.946148 0.816822 0.489838 Uiso 0.1277 1 0.1674 d . . .
H1ca-107 H 0.438431 0.816822 0.683878 Uiso 0.1277 1 0.1674 d . . .
H1ca-108 H 0.938431 0.816822 0.683878 Uiso 0.1277 1 0.1674 d . . .
H1ca-109 H 0.428615 0.816822 0.883013 Uiso 0.1277 1 0.1674 d . . .
H1ca-110 H 0.928615 0.816822 0.883013 Uiso 0.1277 1 0.1674 d . . .
H1ca-111 H 0.185133 0.316822 0.190987 Uiso 0.1277 1 0.1674 d . . .
H1ca-112 H 0.685133 0.316822 0.190987 Uiso 0.1277 1 0.1674 d . . .
H1ca-113 H 0.195117 0.316822 0.392058 Uiso 0.1277 1 0.1674 d . . .
H1ca-114 H 0.695117 0.316822 0.392058 Uiso 0.1277 1 0.1674 d . . .
H1ca-115 H 0.193586 0.316822 0.586703 Uiso 0.1277 1 0.1674 d . . .
H1ca-116 H 0.693586 0.316822 0.586703 Uiso 0.1277 1 0.1674 d . . .
H1ca-117 H 0.182695 0.316822 0.782464 Uiso 0.1277 1 0.1674 d . . .
H1ca-118 H 0.682695 0.316822 0.782464 Uiso 0.1277 1 0.1674 d . . .
H1ca-119 H 0.177783 0.316822 0.985311 Uiso 0.1277 1 0.1674 d . . .
H1ca-120 H 0.677783 0.316822 0.985311 Uiso 0.1277 1 0.1674 d . . .
H1ca-121 H 0.44496 0.183178 0.107867 Uiso 0.1277 1 0.1674 d . . .
H1ca-122 H 0.94496 0.183178 0.107867 Uiso 0.1277 1 0.1674 d . . .
H1ca-123 H 0.434819 0.183178 0.309143 Uiso 0.1277 1 0.1674 d . . .
H1ca-124 H 0.934819 0.183178 0.309143 Uiso 0.1277 1 0.1674 d . . .
H1ca-125 H 0.427665 0.183178 0.515153 Uiso 0.1277 1 0.1674 d . . .
H1ca-126 H 0.927665 0.183178 0.515153 Uiso 0.1277 1 0.1674 d . . .
H1ca-127 H 0.433574 0.183178 0.717433 Uiso 0.1277 1 0.1674 d . . .
H1ca-128 H 0.933574 0.183178 0.717433 Uiso 0.1277 1 0.1674 d . . .
H1ca-129 H 0.444223 0.183178 0.912773 Uiso 0.1277 1 0.1674 d . . .
H1ca-130 H 0.944223 0.183178 0.912773 Uiso 0.1277 1 0.1674 d . . .
H1ca-131 H 0.196187 0.683178 0.010008 Uiso 0.1277 1 0.1674 d . . .
H1ca-132 H 0.696187 0.683178 0.010008 Uiso 0.1277 1 0.1674 d . . .
H1ca-133 H 0.190604 0.683178 0.207536 Uiso 0.1277 1 0.1674 d . . .
H1ca-134 H 0.690604 0.683178 0.207536 Uiso 0.1277 1 0.1674 d . . .
H1ca-135 H 0.179861 0.683178 0.412061 Uiso 0.1277 1 0.1674 d . . .
H1ca-136 H 0.679861 0.683178 0.412061 Uiso 0.1277 1 0.1674 d . . .
H1ca-137 H 0.179088 0.683178 0.617211 Uiso 0.1277 1 0.1674 d . . .
H1ca-138 H 0.679088 0.683178 0.617211 Uiso 0.1277 1 0.1674 d . . .
H1ca-139 H 0.189373 0.683178 0.815733 Uiso 0.1277 1 0.1674 d . . .
H1ca-140 H 0.689373 0.683178 0.815733 Uiso 0.1277 1 0.1674 d . . .
H1ca-141 H 0.07108 0.316822 0.117142 Uiso 0.1277 1 0.1674 d . . .
H1ca-142 H 0.57108 0.316822 0.117142 Uiso 0.1277 1 0.1674 d . . .
H1ca-143 H 0.060939 0.316822 0.315867 Uiso 0.1277 1 0.1674 d . . .
H1ca-144 H 0.560939 0.316822 0.315867 Uiso 0.1277 1 0.1674 d . . .
H1ca-145 H 0.053785 0.316822 0.509856 Uiso 0.1277 1 0.1674 d . . .
H1ca-146 H 0.553785 0.316822 0.509856 Uiso 0.1277 1 0.1674 d . . .
H1ca-147 H 0.059694 0.316822 0.707576 Uiso 0.1277 1 0.1674 d . . .
H1ca-148 H 0.559694 0.316822 0.707576 Uiso 0.1277 1 0.1674 d . . .
H1ca-149 H 0.070343 0.316822 0.912237 Uiso 0.1277 1 0.1674 d . . .
H1ca-150 H 0.570343 0.316822 0.912237 Uiso 0.1277 1 0.1674 d . . .
H1ca-151 H 0.322307 0.816822 0.015001 Uiso 0.1277 1 0.1674 d . . .
H1ca-152 H 0.822307 0.816822 0.015001 Uiso 0.1277 1 0.1674 d . . .
H1ca-153 H 0.316724 0.816822 0.217474 Uiso 0.1277 1 0.1674 d . . .
H1ca-154 H 0.816724 0.816822 0.217474 Uiso 0.1277 1 0.1674 d . . .
H1ca-155 H 0.305981 0.816822 0.412948 Uiso 0.1277 1 0.1674 d . . .
H1ca-156 H 0.805981 0.816822 0.412948 Uiso 0.1277 1 0.1674 d . . .
H1ca-157 H 0.305208 0.816822 0.607798 Uiso 0.1277 1 0.1674 d . . .
H1ca-158 H 0.805208 0.816822 0.607798 Uiso 0.1277 1 0.1674 d . . .
H1ca-159 H 0.315493 0.816822 0.809276 Uiso 0.1277 1 0.1674 d . . .
H1ca-160 H 0.815493 0.816822 0.809276 Uiso 0.1277 1 0.1674 d . . .
H2aa-1 H 0.06542 0.25 0.12593 Uiso 0.1022 1 0.3347 d . . .
H2aa-2 H 0.56542 0.25 0.12593 Uiso 0.1022 1 0.3347 d . . .
H2aa-3 H 0.056347 0.25 0.32469 Uiso 0.1022 1 0.3347 d . . .
H2aa-4 H 0.556347 0.25 0.32469 Uiso 0.1022 1 0.3347 d . . .
H2aa-5 H 0.054225 0.25 0.518849 Uiso 0.1022 1 0.3347 d . . .
H2aa-6 H 0.554225 0.25 0.518849 Uiso 0.1022 1 0.3347 d . . .
H2aa-7 H 0.062043 0.25 0.716633 Uiso 0.1022 1 0.3347 d . . .
H2aa-8 H 0.562043 0.25 0.716633 Uiso 0.1022 1 0.3347 d . . .
H2aa-9 H 0.06879 0.25 0.921162 Uiso 0.1022 1 0.3347 d . . .
H2aa-10 H 0.56879 0.25 0.921162 Uiso 0.1022 1 0.3347 d . . .
H2aa-11 H 0.31844 0.75 0.023849 Uiso 0.1022 1 0.3347 d . . .
H2aa-12 H 0.818439 0.75 0.023849 Uiso 0.1022 1 0.3347 d . . .
H2aa-13 H 0.310787 0.75 0.226252 Uiso 0.1022 1 0.3347 d . . .
H2aa-14 H 0.810787 0.75 0.226252 Uiso 0.1022 1 0.3347 d . . .
H2aa-15 H 0.303833 0.75 0.421854 Uiso 0.1022 1 0.3347 d . . .
H2aa-16 H 0.803833 0.75 0.421854 Uiso 0.1022 1 0.3347 d . . .
H2aa-17 H 0.307371 0.75 0.616849 Uiso 0.1022 1 0.3347 d . . .
H2aa-18 H 0.807371 0.75 0.616849 Uiso 0.1022 1 0.3347 d . . .
H2aa-19 H 0.316418 0.75 0.818286 Uiso 0.1022 1 0.3347 d . . .
H2aa-20 H 0.816418 0.75 0.818286 Uiso 0.1022 1 0.3347 d . . .
H2aa-21 H 0.442854 0.25 0.116916 Uiso 0.1022 1 0.3347 d . . .
H2aa-22 H 0.942854 0.25 0.116916 Uiso 0.1022 1 0.3347 d . . .
H2aa-23 H 0.433781 0.25 0.318156 Uiso 0.1022 1 0.3347 d . . .
H2aa-24 H 0.933781 0.25 0.318156 Uiso 0.1022 1 0.3347 d . . .
H2aa-25 H 0.431659 0.25 0.523997 Uiso 0.1022 1 0.3347 d . . .
H2aa-26 H 0.931659 0.25 0.523997 Uiso 0.1022 1 0.3347 d . . .
H2aa-27 H 0.439477 0.25 0.726213 Uiso 0.1022 1 0.3347 d . . .
H2aa-28 H 0.939477 0.25 0.726213 Uiso 0.1022 1 0.3347 d . . .
H2aa-29 H 0.446224 0.25 0.921684 Uiso 0.1022 1 0.3347 d . . .
H2aa-30 H 0.946224 0.25 0.921684 Uiso 0.1022 1 0.3347 d . . .
H2aa-31 H 0.195874 0.75 0.018997 Uiso 0.1022 1 0.3347 d . . .
H2aa-32 H 0.695873 0.75 0.018997 Uiso 0.1022 1 0.3347 d . . .
H2aa-33 H 0.188221 0.75 0.216594 Uiso 0.1022 1 0.3347 d . . .
H2aa-34 H 0.688221 0.75 0.216594 Uiso 0.1022 1 0.3347 d . . .
H2aa-35 H 0.181267 0.75 0.420992 Uiso 0.1022 1 0.3347 d . . .
H2aa-36 H 0.681267 0.75 0.420992 Uiso 0.1022 1 0.3347 d . . .
H2aa-37 H 0.184805 0.75 0.625997 Uiso 0.1022 1 0.3347 d . . .
H2aa-38 H 0.684805 0.75 0.625997 Uiso 0.1022 1 0.3347 d . . .
H2aa-39 H 0.193852 0.75 0.82456 Uiso 0.1022 1 0.3347 d . . .
H2aa-40 H 0.693852 0.75 0.82456 Uiso 0.1022 1 0.3347 d . . .
H2aa-41 H 0.431333 0.75 0.079178 Uiso 0.1022 1 0.3347 d . . .
H2aa-42 H 0.931333 0.75 0.079178 Uiso 0.1022 1 0.3347 d . . .
H2aa-43 H 0.438485 0.75 0.283439 Uiso 0.1022 1 0.3347 d . . .
H2aa-44 H 0.938485 0.75 0.283439 Uiso 0.1022 1 0.3347 d . . .
H2aa-45 H 0.445964 0.75 0.480853 Uiso 0.1022 1 0.3347 d . . .
H2aa-46 H 0.945964 0.75 0.480853 Uiso 0.1022 1 0.3347 d . . .
H2aa-47 H 0.443236 0.75 0.675062 Uiso 0.1022 1 0.3347 d . . .
H2aa-48 H 0.943236 0.75 0.675062 Uiso 0.1022 1 0.3347 d . . .
H2aa-49 H 0.434144 0.75 0.874221 Uiso 0.1022 1 0.3347 d . . .
H2aa-50 H 0.934144 0.75 0.874221 Uiso 0.1022 1 0.3347 d . . .
H2aa-51 H 0.183987 0.25 0.18197 Uiso 0.1022 1 0.3347 d . . .
H2aa-52 H 0.683987 0.25 0.18197 Uiso 0.1022 1 0.3347 d . . .
H2aa-53 H 0.193075 0.25 0.383011 Uiso 0.1022 1 0.3347 d . . .
H2aa-54 H 0.693075 0.25 0.383011 Uiso 0.1022 1 0.3347 d . . .
H2aa-55 H 0.196026 0.25 0.577807 Uiso 0.1022 1 0.3347 d . . .
H2aa-56 H 0.696026 0.25 0.577807 Uiso 0.1022 1 0.3347 d . . .
H2aa-57 H 0.188684 0.25 0.773688 Uiso 0.1022 1 0.3347 d . . .
H2aa-58 H 0.688684 0.25 0.773688 Uiso 0.1022 1 0.3347 d . . .
H2aa-59 H 0.181389 0.25 0.976454 Uiso 0.1022 1 0.3347 d . . .
H2aa-60 H 0.681389 0.25 0.976454 Uiso 0.1022 1 0.3347 d . . .
H2aa-61 H 0.053899 0.75 0.077976 Uiso 0.1022 1 0.3347 d . . .
H2aa-62 H 0.553899 0.75 0.077976 Uiso 0.1022 1 0.3347 d . . .
H2aa-63 H 0.061051 0.75 0.273715 Uiso 0.1022 1 0.3347 d . . .
H2aa-64 H 0.561051 0.75 0.273715 Uiso 0.1022 1 0.3347 d . . .
H2aa-65 H 0.06853 0.75 0.476301 Uiso 0.1022 1 0.3347 d . . .
H2aa-66 H 0.56853 0.75 0.476301 Uiso 0.1022 1 0.3347 d . . .
H2aa-67 H 0.065802 0.75 0.682092 Uiso 0.1022 1 0.3347 d . . .
H2aa-68 H 0.565802 0.75 0.682092 Uiso 0.1022 1 0.3347 d . . .
H2aa-69 H 0.05671 0.75 0.882933 Uiso 0.1022 1 0.3347 d . . .
H2aa-70 H 0.55671 0.75 0.882933 Uiso 0.1022 1 0.3347 d . . .
H2aa-71 H 0.306553 0.25 0.175184 Uiso 0.1022 1 0.3347 d . . .
H2aa-72 H 0.806553 0.25 0.175184 Uiso 0.1022 1 0.3347 d . . .
H2aa-73 H 0.315641 0.25 0.374143 Uiso 0.1022 1 0.3347 d . . .
H2aa-74 H 0.815641 0.25 0.374143 Uiso 0.1022 1 0.3347 d . . .
H2aa-75 H 0.318592 0.25 0.579347 Uiso 0.1022 1 0.3347 d . . .
H2aa-76 H 0.818592 0.25 0.579347 Uiso 0.1022 1 0.3347 d . . .
H2aa-77 H 0.31125 0.25 0.783467 Uiso 0.1022 1 0.3347 d . . .
H2aa-78 H 0.81125 0.25 0.783467 Uiso 0.1022 1 0.3347 d . . .
H2aa-79 H 0.303955 0.25 0.9807 Uiso 0.1022 1 0.3347 d . . .
H2aa-80 H 0.803955 0.25 0.9807 Uiso 0.1022 1 0.3347 d . . .
H2ba-1 H 0.078416 0.189459 0.096076 Uiso 0.1022 1 0.1674 d . . .
H2ba-2 H 0.578416 0.189459 0.096076 Uiso 0.1022 1 0.1674 d . . .
H2ba-3 H 0.065769 0.189459 0.294836 Uiso 0.1022 1 0.1674 d . . .
H2ba-4 H 0.565769 0.189459 0.294836 Uiso 0.1022 1 0.1674 d . . .
H2ba-5 H 0.046805 0.189459 0.488996 Uiso 0.1022 1 0.1674 d . . .
H2ba-6 H 0.546805 0.189459 0.488996 Uiso 0.1022 1 0.1674 d . . .
H2ba-7 H 0.048231 0.189459 0.686779 Uiso 0.1022 1 0.1674 d . . .
H2ba-8 H 0.548231 0.189459 0.686779 Uiso 0.1022 1 0.1674 d . . .
H2ba-9 H 0.068039 0.189459 0.891309 Uiso 0.1022 1 0.1674 d . . .
H2ba-10 H 0.568039 0.189459 0.891309 Uiso 0.1022 1 0.1674 d . . .
H2ba-11 H 0.324712 0.689459 0.196398 Uiso 0.1022 1 0.1674 d . . .
H2ba-12 H 0.824712 0.689459 0.196398 Uiso 0.1022 1 0.1674 d . . .
H2ba-13 H 0.305076 0.689459 0.392 Uiso 0.1022 1 0.1674 d . . .
H2ba-14 H 0.805076 0.689459 0.392 Uiso 0.1022 1 0.1674 d . . .
H2ba-15 H 0.294182 0.689459 0.586995 Uiso 0.1022 1 0.1674 d . . .
H2ba-16 H 0.794182 0.689459 0.586995 Uiso 0.1022 1 0.1674 d . . .
H2ba-17 H 0.307372 0.689459 0.788432 Uiso 0.1022 1 0.1674 d . . .
H2ba-18 H 0.807372 0.689459 0.788432 Uiso 0.1022 1 0.1674 d . . .
H2ba-19 H 0.326071 0.689459 0.994287 Uiso 0.1022 1 0.1674 d . . .
H2ba-20 H 0.826071 0.689459 0.994287 Uiso 0.1022 1 0.1674 d . . .
H2ba-21 H 0.455849 0.310541 0.087062 Uiso 0.1022 1 0.1674 d . . .
H2ba-22 H 0.955849 0.310541 0.087062 Uiso 0.1022 1 0.1674 d . . .
H2ba-23 H 0.443202 0.310541 0.288302 Uiso 0.1022 1 0.1674 d . . .
H2ba-24 H 0.943202 0.310541 0.288302 Uiso 0.1022 1 0.1674 d . . .
H2ba-25 H 0.424238 0.310541 0.494143 Uiso 0.1022 1 0.1674 d . . .
H2ba-26 H 0.924238 0.310541 0.494143 Uiso 0.1022 1 0.1674 d . . .
H2ba-27 H 0.425664 0.310541 0.696359 Uiso 0.1022 1 0.1674 d . . .
H2ba-28 H 0.925664 0.310541 0.696359 Uiso 0.1022 1 0.1674 d . . .
H2ba-29 H 0.445472 0.310541 0.89183 Uiso 0.1022 1 0.1674 d . . .
H2ba-30 H 0.945472 0.310541 0.89183 Uiso 0.1022 1 0.1674 d . . .
H2ba-31 H 0.202145 0.810541 0.18674 Uiso 0.1022 1 0.1674 d . . .
H2ba-32 H 0.702145 0.810541 0.18674 Uiso 0.1022 1 0.1674 d . . .
H2ba-33 H 0.182509 0.810541 0.391138 Uiso 0.1022 1 0.1674 d . . .
H2ba-34 H 0.682509 0.810541 0.391138 Uiso 0.1022 1 0.1674 d . . .
H2ba-35 H 0.171615 0.810541 0.596143 Uiso 0.1022 1 0.1674 d . . .
H2ba-36 H 0.671615 0.810541 0.596143 Uiso 0.1022 1 0.1674 d . . .
H2ba-37 H 0.184805 0.810541 0.794706 Uiso 0.1022 1 0.1674 d . . .
H2ba-38 H 0.684805 0.810541 0.794706 Uiso 0.1022 1 0.1674 d . . .
H2ba-39 H 0.203504 0.810541 0.988851 Uiso 0.1022 1 0.1674 d . . .
H2ba-40 H 0.703504 0.810541 0.988851 Uiso 0.1022 1 0.1674 d . . .
H2ba-41 H 0.433065 0.689459 0.109031 Uiso 0.1022 1 0.1674 d . . .
H2ba-42 H 0.933065 0.689459 0.109031 Uiso 0.1022 1 0.1674 d . . .
H2ba-43 H 0.452505 0.689459 0.313293 Uiso 0.1022 1 0.1674 d . . .
H2ba-44 H 0.952505 0.689459 0.313293 Uiso 0.1022 1 0.1674 d . . .
H2ba-45 H 0.452527 0.689459 0.510707 Uiso 0.1022 1 0.1674 d . . .
H2ba-46 H 0.952527 0.689459 0.510707 Uiso 0.1022 1 0.1674 d . . .
H2ba-47 H 0.433099 0.689459 0.704915 Uiso 0.1022 1 0.1674 d . . .
H2ba-48 H 0.933099 0.689459 0.704915 Uiso 0.1022 1 0.1674 d . . .
H2ba-49 H 0.421582 0.689459 0.904075 Uiso 0.1022 1 0.1674 d . . .
H2ba-50 H 0.921582 0.689459 0.904075 Uiso 0.1022 1 0.1674 d . . .
H2ba-51 H 0.174563 0.189459 0.006004 Uiso 0.1022 1 0.1674 d . . .
H2ba-52 H 0.674563 0.189459 0.006004 Uiso 0.1022 1 0.1674 d . . .
H2ba-53 H 0.193771 0.189459 0.211824 Uiso 0.1022 1 0.1674 d . . .
H2ba-54 H 0.693771 0.189459 0.211824 Uiso 0.1022 1 0.1674 d . . .
H2ba-55 H 0.20586 0.189459 0.412865 Uiso 0.1022 1 0.1674 d . . .
H2ba-56 H 0.70586 0.189459 0.412865 Uiso 0.1022 1 0.1674 d . . .
H2ba-57 H 0.193806 0.189459 0.607661 Uiso 0.1022 1 0.1674 d . . .
H2ba-58 H 0.693806 0.189459 0.607661 Uiso 0.1022 1 0.1674 d . . .
H2ba-59 H 0.174584 0.189459 0.803541 Uiso 0.1022 1 0.1674 d . . .
H2ba-60 H 0.674584 0.189459 0.803541 Uiso 0.1022 1 0.1674 d . . .
H2ba-61 H 0.055632 0.810541 0.10783 Uiso 0.1022 1 0.1674 d . . .
H2ba-62 H 0.555632 0.810541 0.10783 Uiso 0.1022 1 0.1674 d . . .
H2ba-63 H 0.075072 0.810541 0.303569 Uiso 0.1022 1 0.1674 d . . .
H2ba-64 H 0.575072 0.810541 0.303569 Uiso 0.1022 1 0.1674 d . . .
H2ba-65 H 0.075094 0.810541 0.506155 Uiso 0.1022 1 0.1674 d . . .
H2ba-66 H 0.575094 0.810541 0.506155 Uiso 0.1022 1 0.1674 d . . .
H2ba-67 H 0.055666 0.810541 0.711946 Uiso 0.1022 1 0.1674 d . . .
H2ba-68 H 0.555666 0.810541 0.711946 Uiso 0.1022 1 0.1674 d . . .
H2ba-69 H 0.044149 0.810541 0.912787 Uiso 0.1022 1 0.1674 d . . .
H2ba-70 H 0.544149 0.810541 0.912787 Uiso 0.1022 1 0.1674 d . . .
H2ba-71 H 0.29713 0.310541 0.010857 Uiso 0.1022 1 0.1674 d . . .
H2ba-72 H 0.79713 0.310541 0.010857 Uiso 0.1022 1 0.1674 d . . .
H2ba-73 H 0.316338 0.310541 0.205037 Uiso 0.1022 1 0.1674 d . . .
H2ba-74 H 0.816338 0.310541 0.205037 Uiso 0.1022 1 0.1674 d . . .
H2ba-75 H 0.328427 0.310541 0.403997 Uiso 0.1022 1 0.1674 d . . .
H2ba-76 H 0.828427 0.310541 0.403997 Uiso 0.1022 1 0.1674 d . . .
H2ba-77 H 0.316373 0.310541 0.609201 Uiso 0.1022 1 0.1674 d . . .
H2ba-78 H 0.816373 0.310541 0.609201 Uiso 0.1022 1 0.1674 d . . .
H2ba-79 H 0.297151 0.310541 0.81332 Uiso 0.1022 1 0.1674 d . . .
H2ba-80 H 0.797151 0.310541 0.81332 Uiso 0.1022 1 0.1674 d . . .
H2ba-81 H 0.433065 0.810541 0.109031 Uiso 0.1022 1 0.1674 d . . .
H2ba-82 H 0.933065 0.810541 0.109031 Uiso 0.1022 1 0.1674 d . . .
H2ba-83 H 0.452505 0.810541 0.313293 Uiso 0.1022 1 0.1674 d . . .
H2ba-84 H 0.952505 0.810541 0.313293 Uiso 0.1022 1 0.1674 d . . .
H2ba-85 H 0.452527 0.810541 0.510707 Uiso 0.1022 1 0.1674 d . . .
H2ba-86 H 0.952527 0.810541 0.510707 Uiso 0.1022 1 0.1674 d . . .
H2ba-87 H 0.433099 0.810541 0.704915 Uiso 0.1022 1 0.1674 d . . .
H2ba-88 H 0.933099 0.810541 0.704915 Uiso 0.1022 1 0.1674 d . . .
H2ba-89 H 0.421582 0.810541 0.904075 Uiso 0.1022 1 0.1674 d . . .
H2ba-90 H 0.921582 0.810541 0.904075 Uiso 0.1022 1 0.1674 d . . .
H2ba-91 H 0.174563 0.310541 0.006004 Uiso 0.1022 1 0.1674 d . . .
H2ba-92 H 0.674563 0.310541 0.006004 Uiso 0.1022 1 0.1674 d . . .
H2ba-93 H 0.193771 0.310541 0.211824 Uiso 0.1022 1 0.1674 d . . .
H2ba-94 H 0.693771 0.310541 0.211824 Uiso 0.1022 1 0.1674 d . . .
H2ba-95 H 0.20586 0.310541 0.412865 Uiso 0.1022 1 0.1674 d . . .
H2ba-96 H 0.70586 0.310541 0.412865 Uiso 0.1022 1 0.1674 d . . .
H2ba-97 H 0.193806 0.310541 0.607661 Uiso 0.1022 1 0.1674 d . . .
H2ba-98 H 0.693806 0.310541 0.607661 Uiso 0.1022 1 0.1674 d . . .
H2ba-99 H 0.174584 0.310541 0.803541 Uiso 0.1022 1 0.1674 d . . .
H2ba-100 H 0.674584 0.310541 0.803541 Uiso 0.1022 1 0.1674 d . . .
H2ba-101 H 0.055632 0.689459 0.10783 Uiso 0.1022 1 0.1674 d . . .
H2ba-102 H 0.555632 0.689459 0.10783 Uiso 0.1022 1 0.1674 d . . .
H2ba-103 H 0.075072 0.689459 0.303569 Uiso 0.1022 1 0.1674 d . . .
H2ba-104 H 0.575072 0.689459 0.303569 Uiso 0.1022 1 0.1674 d . . .
H2ba-105 H 0.075094 0.689459 0.506155 Uiso 0.1022 1 0.1674 d . . .
H2ba-106 H 0.575094 0.689459 0.506155 Uiso 0.1022 1 0.1674 d . . .
H2ba-107 H 0.055666 0.689459 0.711946 Uiso 0.1022 1 0.1674 d . . .
H2ba-108 H 0.555666 0.689459 0.711946 Uiso 0.1022 1 0.1674 d . . .
H2ba-109 H 0.044149 0.689459 0.912787 Uiso 0.1022 1 0.1674 d . . .
H2ba-110 H 0.544149 0.689459 0.912787 Uiso 0.1022 1 0.1674 d . . .
H2ba-111 H 0.29713 0.189459 0.010857 Uiso 0.1022 1 0.1674 d . . .
H2ba-112 H 0.79713 0.189459 0.010857 Uiso 0.1022 1 0.1674 d . . .
H2ba-113 H 0.316338 0.189459 0.205037 Uiso 0.1022 1 0.1674 d . . .
H2ba-114 H 0.816338 0.189459 0.205037 Uiso 0.1022 1 0.1674 d . . .
H2ba-115 H 0.328427 0.189459 0.403997 Uiso 0.1022 1 0.1674 d . . .
H2ba-116 H 0.828427 0.189459 0.403997 Uiso 0.1022 1 0.1674 d . . .
H2ba-117 H 0.316373 0.189459 0.609201 Uiso 0.1022 1 0.1674 d . . .
H2ba-118 H 0.816373 0.189459 0.609201 Uiso 0.1022 1 0.1674 d . . .
H2ba-119 H 0.297151 0.189459 0.81332 Uiso 0.1022 1 0.1674 d . . .
H2ba-120 H 0.797151 0.189459 0.81332 Uiso 0.1022 1 0.1674 d . . .
H2ba-121 H 0.078416 0.310541 0.096076 Uiso 0.1022 1 0.1674 d . . .
H2ba-122 H 0.578416 0.310541 0.096076 Uiso 0.1022 1 0.1674 d . . .
H2ba-123 H 0.065769 0.310541 0.294836 Uiso 0.1022 1 0.1674 d . . .
H2ba-124 H 0.565769 0.310541 0.294836 Uiso 0.1022 1 0.1674 d . . .
H2ba-125 H 0.046805 0.310541 0.488996 Uiso 0.1022 1 0.1674 d . . .
H2ba-126 H 0.546805 0.310541 0.488996 Uiso 0.1022 1 0.1674 d . . .
H2ba-127 H 0.048231 0.310541 0.686779 Uiso 0.1022 1 0.1674 d . . .
H2ba-128 H 0.548231 0.310541 0.686779 Uiso 0.1022 1 0.1674 d . . .
H2ba-129 H 0.068039 0.310541 0.891309 Uiso 0.1022 1 0.1674 d . . .
H2ba-130 H 0.568039 0.310541 0.891309 Uiso 0.1022 1 0.1674 d . . .
H2ba-131 H 0.324712 0.810541 0.196398 Uiso 0.1022 1 0.1674 d . . .
H2ba-132 H 0.824712 0.810541 0.196398 Uiso 0.1022 1 0.1674 d . . .
H2ba-133 H 0.305076 0.810541 0.392 Uiso 0.1022 1 0.1674 d . . .
H2ba-134 H 0.805076 0.810541 0.392 Uiso 0.1022 1 0.1674 d . . .
H2ba-135 H 0.294182 0.810541 0.586995 Uiso 0.1022 1 0.1674 d . . .
H2ba-136 H 0.794182 0.810541 0.586995 Uiso 0.1022 1 0.1674 d . . .
H2ba-137 H 0.307372 0.810541 0.788432 Uiso 0.1022 1 0.1674 d . . .
H2ba-138 H 0.807372 0.810541 0.788432 Uiso 0.1022 1 0.1674 d . . .
H2ba-139 H 0.326071 0.810541 0.994287 Uiso 0.1022 1 0.1674 d . . .
H2ba-140 H 0.826071 0.810541 0.994287 Uiso 0.1022 1 0.1674 d . . .
H2ba-141 H 0.455849 0.189459 0.087062 Uiso 0.1022 1 0.1674 d . . .
H2ba-142 H 0.955849 0.189459 0.087062 Uiso 0.1022 1 0.1674 d . . .
H2ba-143 H 0.443202 0.189459 0.288302 Uiso 0.1022 1 0.1674 d . . .
H2ba-144 H 0.943202 0.189459 0.288302 Uiso 0.1022 1 0.1674 d . . .
H2ba-145 H 0.424238 0.189459 0.494143 Uiso 0.1022 1 0.1674 d . . .
H2ba-146 H 0.924238 0.189459 0.494143 Uiso 0.1022 1 0.1674 d . . .
H2ba-147 H 0.425664 0.189459 0.696359 Uiso 0.1022 1 0.1674 d . . .
H2ba-148 H 0.925664 0.189459 0.696359 Uiso 0.1022 1 0.1674 d . . .
H2ba-149 H 0.445472 0.189459 0.89183 Uiso 0.1022 1 0.1674 d . . .
H2ba-150 H 0.945472 0.189459 0.89183 Uiso 0.1022 1 0.1674 d . . .
H2ba-151 H 0.202145 0.689459 0.18674 Uiso 0.1022 1 0.1674 d . . .
H2ba-152 H 0.702145 0.689459 0.18674 Uiso 0.1022 1 0.1674 d . . .
H2ba-153 H 0.182509 0.689459 0.391138 Uiso 0.1022 1 0.1674 d . . .
H2ba-154 H 0.682509 0.689459 0.391138 Uiso 0.1022 1 0.1674 d . . .
H2ba-155 H 0.171615 0.689459 0.596143 Uiso 0.1022 1 0.1674 d . . .
H2ba-156 H 0.671615 0.689459 0.596143 Uiso 0.1022 1 0.1674 d . . .
H2ba-157 H 0.184805 0.689459 0.794706 Uiso 0.1022 1 0.1674 d . . .
H2ba-158 H 0.684805 0.689459 0.794706 Uiso 0.1022 1 0.1674 d . . .
H2ba-159 H 0.203504 0.689459 0.988851 Uiso 0.1022 1 0.1674 d . . .
H2ba-160 H 0.703504 0.689459 0.988851 Uiso 0.1022 1 0.1674 d . . .
H2ca-1 H 0.078416 0.310541 0.096076 Uiso 0.1022 1 0.1674 d . . .
H2ca-2 H 0.578416 0.310541 0.096076 Uiso 0.1022 1 0.1674 d . . .
H2ca-3 H 0.065769 0.310541 0.294836 Uiso 0.1022 1 0.1674 d . . .
H2ca-4 H 0.565769 0.310541 0.294836 Uiso 0.1022 1 0.1674 d . . .
H2ca-5 H 0.046805 0.310541 0.488996 Uiso 0.1022 1 0.1674 d . . .
H2ca-6 H 0.546805 0.310541 0.488996 Uiso 0.1022 1 0.1674 d . . .
H2ca-7 H 0.048231 0.310541 0.686779 Uiso 0.1022 1 0.1674 d . . .
H2ca-8 H 0.548231 0.310541 0.686779 Uiso 0.1022 1 0.1674 d . . .
H2ca-9 H 0.068039 0.310541 0.891309 Uiso 0.1022 1 0.1674 d . . .
H2ca-10 H 0.568039 0.310541 0.891309 Uiso 0.1022 1 0.1674 d . . .
H2ca-11 H 0.324712 0.810541 0.196398 Uiso 0.1022 1 0.1674 d . . .
H2ca-12 H 0.824712 0.810541 0.196398 Uiso 0.1022 1 0.1674 d . . .
H2ca-13 H 0.305076 0.810541 0.392 Uiso 0.1022 1 0.1674 d . . .
H2ca-14 H 0.805076 0.810541 0.392 Uiso 0.1022 1 0.1674 d . . .
H2ca-15 H 0.294182 0.810541 0.586995 Uiso 0.1022 1 0.1674 d . . .
H2ca-16 H 0.794182 0.810541 0.586995 Uiso 0.1022 1 0.1674 d . . .
H2ca-17 H 0.307372 0.810541 0.788432 Uiso 0.1022 1 0.1674 d . . .
H2ca-18 H 0.807372 0.810541 0.788432 Uiso 0.1022 1 0.1674 d . . .
H2ca-19 H 0.326071 0.810541 0.994287 Uiso 0.1022 1 0.1674 d . . .
H2ca-20 H 0.826071 0.810541 0.994287 Uiso 0.1022 1 0.1674 d . . .
H2ca-21 H 0.455849 0.189459 0.087062 Uiso 0.1022 1 0.1674 d . . .
H2ca-22 H 0.955849 0.189459 0.087062 Uiso 0.1022 1 0.1674 d . . .
H2ca-23 H 0.443202 0.189459 0.288302 Uiso 0.1022 1 0.1674 d . . .
H2ca-24 H 0.943202 0.189459 0.288302 Uiso 0.1022 1 0.1674 d . . .
H2ca-25 H 0.424238 0.189459 0.494143 Uiso 0.1022 1 0.1674 d . . .
H2ca-26 H 0.924238 0.189459 0.494143 Uiso 0.1022 1 0.1674 d . . .
H2ca-27 H 0.425664 0.189459 0.696359 Uiso 0.1022 1 0.1674 d . . .
H2ca-28 H 0.925664 0.189459 0.696359 Uiso 0.1022 1 0.1674 d . . .
H2ca-29 H 0.445472 0.189459 0.89183 Uiso 0.1022 1 0.1674 d . . .
H2ca-30 H 0.945472 0.189459 0.89183 Uiso 0.1022 1 0.1674 d . . .
H2ca-31 H 0.202145 0.689459 0.18674 Uiso 0.1022 1 0.1674 d . . .
H2ca-32 H 0.702145 0.689459 0.18674 Uiso 0.1022 1 0.1674 d . . .
H2ca-33 H 0.182509 0.689459 0.391138 Uiso 0.1022 1 0.1674 d . . .
H2ca-34 H 0.682509 0.689459 0.391138 Uiso 0.1022 1 0.1674 d . . .
H2ca-35 H 0.171615 0.689459 0.596143 Uiso 0.1022 1 0.1674 d . . .
H2ca-36 H 0.671615 0.689459 0.596143 Uiso 0.1022 1 0.1674 d . . .
H2ca-37 H 0.184805 0.689459 0.794706 Uiso 0.1022 1 0.1674 d . . .
H2ca-38 H 0.684805 0.689459 0.794706 Uiso 0.1022 1 0.1674 d . . .
H2ca-39 H 0.203504 0.689459 0.988851 Uiso 0.1022 1 0.1674 d . . .
H2ca-40 H 0.703504 0.689459 0.988851 Uiso 0.1022 1 0.1674 d . . .
H2ca-41 H 0.433065 0.810541 0.109031 Uiso 0.1022 1 0.1674 d . . .
H2ca-42 H 0.933065 0.810541 0.109031 Uiso 0.1022 1 0.1674 d . . .
H2ca-43 H 0.452505 0.810541 0.313293 Uiso 0.1022 1 0.1674 d . . .
H2ca-44 H 0.952505 0.810541 0.313293 Uiso 0.1022 1 0.1674 d . . .
H2ca-45 H 0.452527 0.810541 0.510707 Uiso 0.1022 1 0.1674 d . . .
H2ca-46 H 0.952527 0.810541 0.510707 Uiso 0.1022 1 0.1674 d . . .
H2ca-47 H 0.433099 0.810541 0.704915 Uiso 0.1022 1 0.1674 d . . .
H2ca-48 H 0.933099 0.810541 0.704915 Uiso 0.1022 1 0.1674 d . . .
H2ca-49 H 0.421582 0.810541 0.904075 Uiso 0.1022 1 0.1674 d . . .
H2ca-50 H 0.921582 0.810541 0.904075 Uiso 0.1022 1 0.1674 d . . .
H2ca-51 H 0.174563 0.310541 0.006004 Uiso 0.1022 1 0.1674 d . . .
H2ca-52 H 0.674563 0.310541 0.006004 Uiso 0.1022 1 0.1674 d . . .
H2ca-53 H 0.193771 0.310541 0.211824 Uiso 0.1022 1 0.1674 d . . .
H2ca-54 H 0.693771 0.310541 0.211824 Uiso 0.1022 1 0.1674 d . . .
H2ca-55 H 0.20586 0.310541 0.412865 Uiso 0.1022 1 0.1674 d . . .
H2ca-56 H 0.70586 0.310541 0.412865 Uiso 0.1022 1 0.1674 d . . .
H2ca-57 H 0.193806 0.310541 0.607661 Uiso 0.1022 1 0.1674 d . . .
H2ca-58 H 0.693806 0.310541 0.607661 Uiso 0.1022 1 0.1674 d . . .
H2ca-59 H 0.174584 0.310541 0.803541 Uiso 0.1022 1 0.1674 d . . .
H2ca-60 H 0.674584 0.310541 0.803541 Uiso 0.1022 1 0.1674 d . . .
H2ca-61 H 0.055632 0.689459 0.10783 Uiso 0.1022 1 0.1674 d . . .
H2ca-62 H 0.555632 0.689459 0.10783 Uiso 0.1022 1 0.1674 d . . .
H2ca-63 H 0.075072 0.689459 0.303569 Uiso 0.1022 1 0.1674 d . . .
H2ca-64 H 0.575072 0.689459 0.303569 Uiso 0.1022 1 0.1674 d . . .
H2ca-65 H 0.075094 0.689459 0.506155 Uiso 0.1022 1 0.1674 d . . .
H2ca-66 H 0.575094 0.689459 0.506155 Uiso 0.1022 1 0.1674 d . . .
H2ca-67 H 0.055666 0.689459 0.711946 Uiso 0.1022 1 0.1674 d . . .
H2ca-68 H 0.555666 0.689459 0.711946 Uiso 0.1022 1 0.1674 d . . .
H2ca-69 H 0.044149 0.689459 0.912787 Uiso 0.1022 1 0.1674 d . . .
H2ca-70 H 0.544149 0.689459 0.912787 Uiso 0.1022 1 0.1674 d . . .
H2ca-71 H 0.29713 0.189459 0.010857 Uiso 0.1022 1 0.1674 d . . .
H2ca-72 H 0.79713 0.189459 0.010857 Uiso 0.1022 1 0.1674 d . . .
H2ca-73 H 0.316338 0.189459 0.205037 Uiso 0.1022 1 0.1674 d . . .
H2ca-74 H 0.816338 0.189459 0.205037 Uiso 0.1022 1 0.1674 d . . .
H2ca-75 H 0.328427 0.189459 0.403997 Uiso 0.1022 1 0.1674 d . . .
H2ca-76 H 0.828427 0.189459 0.403997 Uiso 0.1022 1 0.1674 d . . .
H2ca-77 H 0.316373 0.189459 0.609201 Uiso 0.1022 1 0.1674 d . . .
H2ca-78 H 0.816373 0.189459 0.609201 Uiso 0.1022 1 0.1674 d . . .
H2ca-79 H 0.297151 0.189459 0.81332 Uiso 0.1022 1 0.1674 d . . .
H2ca-80 H 0.797151 0.189459 0.81332 Uiso 0.1022 1 0.1674 d . . .
H2ca-81 H 0.433065 0.689459 0.109031 Uiso 0.1022 1 0.1674 d . . .
H2ca-82 H 0.933065 0.689459 0.109031 Uiso 0.1022 1 0.1674 d . . .
H2ca-83 H 0.452505 0.689459 0.313293 Uiso 0.1022 1 0.1674 d . . .
H2ca-84 H 0.952505 0.689459 0.313293 Uiso 0.1022 1 0.1674 d . . .
H2ca-85 H 0.452527 0.689459 0.510707 Uiso 0.1022 1 0.1674 d . . .
H2ca-86 H 0.952527 0.689459 0.510707 Uiso 0.1022 1 0.1674 d . . .
H2ca-87 H 0.433099 0.689459 0.704915 Uiso 0.1022 1 0.1674 d . . .
H2ca-88 H 0.933099 0.689459 0.704915 Uiso 0.1022 1 0.1674 d . . .
H2ca-89 H 0.421582 0.689459 0.904075 Uiso 0.1022 1 0.1674 d . . .
H2ca-90 H 0.921582 0.689459 0.904075 Uiso 0.1022 1 0.1674 d . . .
H2ca-91 H 0.174563 0.189459 0.006004 Uiso 0.1022 1 0.1674 d . . .
H2ca-92 H 0.674563 0.189459 0.006004 Uiso 0.1022 1 0.1674 d . . .
H2ca-93 H 0.193771 0.189459 0.211824 Uiso 0.1022 1 0.1674 d . . .
H2ca-94 H 0.693771 0.189459 0.211824 Uiso 0.1022 1 0.1674 d . . .
H2ca-95 H 0.20586 0.189459 0.412865 Uiso 0.1022 1 0.1674 d . . .
H2ca-96 H 0.70586 0.189459 0.412865 Uiso 0.1022 1 0.1674 d . . .
H2ca-97 H 0.193806 0.189459 0.607661 Uiso 0.1022 1 0.1674 d . . .
H2ca-98 H 0.693806 0.189459 0.607661 Uiso 0.1022 1 0.1674 d . . .
H2ca-99 H 0.174584 0.189459 0.803541 Uiso 0.1022 1 0.1674 d . . .
H2ca-100 H 0.674584 0.189459 0.803541 Uiso 0.1022 1 0.1674 d . . .
H2ca-101 H 0.055632 0.810541 0.10783 Uiso 0.1022 1 0.1674 d . . .
H2ca-102 H 0.555632 0.810541 0.10783 Uiso 0.1022 1 0.1674 d . . .
H2ca-103 H 0.075072 0.810541 0.303569 Uiso 0.1022 1 0.1674 d . . .
H2ca-104 H 0.575072 0.810541 0.303569 Uiso 0.1022 1 0.1674 d . . .
H2ca-105 H 0.075094 0.810541 0.506155 Uiso 0.1022 1 0.1674 d . . .
H2ca-106 H 0.575094 0.810541 0.506155 Uiso 0.1022 1 0.1674 d . . .
H2ca-107 H 0.055666 0.810541 0.711946 Uiso 0.1022 1 0.1674 d . . .
H2ca-108 H 0.555666 0.810541 0.711946 Uiso 0.1022 1 0.1674 d . . .
H2ca-109 H 0.044149 0.810541 0.912787 Uiso 0.1022 1 0.1674 d . . .
H2ca-110 H 0.544149 0.810541 0.912787 Uiso 0.1022 1 0.1674 d . . .
H2ca-111 H 0.29713 0.310541 0.010857 Uiso 0.1022 1 0.1674 d . . .
H2ca-112 H 0.79713 0.310541 0.010857 Uiso 0.1022 1 0.1674 d . . .
H2ca-113 H 0.316338 0.310541 0.205037 Uiso 0.1022 1 0.1674 d . . .
H2ca-114 H 0.816338 0.310541 0.205037 Uiso 0.1022 1 0.1674 d . . .
H2ca-115 H 0.328427 0.310541 0.403997 Uiso 0.1022 1 0.1674 d . . .
H2ca-116 H 0.828427 0.310541 0.403997 Uiso 0.1022 1 0.1674 d . . .
H2ca-117 H 0.316373 0.310541 0.609201 Uiso 0.1022 1 0.1674 d . . .
H2ca-118 H 0.816373 0.310541 0.609201 Uiso 0.1022 1 0.1674 d . . .
H2ca-119 H 0.297151 0.310541 0.81332 Uiso 0.1022 1 0.1674 d . . .
H2ca-120 H 0.797151 0.310541 0.81332 Uiso 0.1022 1 0.1674 d . . .
H2ca-121 H 0.078416 0.189459 0.096076 Uiso 0.1022 1 0.1674 d . . .
H2ca-122 H 0.578416 0.189459 0.096076 Uiso 0.1022 1 0.1674 d . . .
H2ca-123 H 0.065769 0.189459 0.294836 Uiso 0.1022 1 0.1674 d . . .
H2ca-124 H 0.565769 0.189459 0.294836 Uiso 0.1022 1 0.1674 d . . .
H2ca-125 H 0.046805 0.189459 0.488996 Uiso 0.1022 1 0.1674 d . . .
H2ca-126 H 0.546805 0.189459 0.488996 Uiso 0.1022 1 0.1674 d . . .
H2ca-127 H 0.048231 0.189459 0.686779 Uiso 0.1022 1 0.1674 d . . .
H2ca-128 H 0.548231 0.189459 0.686779 Uiso 0.1022 1 0.1674 d . . .
H2ca-129 H 0.068039 0.189459 0.891309 Uiso 0.1022 1 0.1674 d . . .
H2ca-130 H 0.568039 0.189459 0.891309 Uiso 0.1022 1 0.1674 d . . .
H2ca-131 H 0.324712 0.689459 0.196398 Uiso 0.1022 1 0.1674 d . . .
H2ca-132 H 0.824712 0.689459 0.196398 Uiso 0.1022 1 0.1674 d . . .
H2ca-133 H 0.305076 0.689459 0.392 Uiso 0.1022 1 0.1674 d . . .
H2ca-134 H 0.805076 0.689459 0.392 Uiso 0.1022 1 0.1674 d . . .
H2ca-135 H 0.294182 0.689459 0.586995 Uiso 0.1022 1 0.1674 d . . .
H2ca-136 H 0.794182 0.689459 0.586995 Uiso 0.1022 1 0.1674 d . . .
H2ca-137 H 0.307372 0.689459 0.788432 Uiso 0.1022 1 0.1674 d . . .
H2ca-138 H 0.807372 0.689459 0.788432 Uiso 0.1022 1 0.1674 d . . .
H2ca-139 H 0.326071 0.689459 0.994287 Uiso 0.1022 1 0.1674 d . . .
H2ca-140 H 0.826071 0.689459 0.994287 Uiso 0.1022 1 0.1674 d . . .
H2ca-141 H 0.455849 0.310541 0.087062 Uiso 0.1022 1 0.1674 d . . .
H2ca-142 H 0.955849 0.310541 0.087062 Uiso 0.1022 1 0.1674 d . . .
H2ca-143 H 0.443202 0.310541 0.288302 Uiso 0.1022 1 0.1674 d . . .
H2ca-144 H 0.943202 0.310541 0.288302 Uiso 0.1022 1 0.1674 d . . .
H2ca-145 H 0.424238 0.310541 0.494143 Uiso 0.1022 1 0.1674 d . . .
H2ca-146 H 0.924238 0.310541 0.494143 Uiso 0.1022 1 0.1674 d . . .
H2ca-147 H 0.425664 0.310541 0.696359 Uiso 0.1022 1 0.1674 d . . .
H2ca-148 H 0.925664 0.310541 0.696359 Uiso 0.1022 1 0.1674 d . . .
H2ca-149 H 0.445472 0.310541 0.89183 Uiso 0.1022 1 0.1674 d . . .
H2ca-150 H 0.945472 0.310541 0.89183 Uiso 0.1022 1 0.1674 d . . .
H2ca-151 H 0.202145 0.810541 0.18674 Uiso 0.1022 1 0.1674 d . . .
H2ca-152 H 0.702145 0.810541 0.18674 Uiso 0.1022 1 0.1674 d . . .
H2ca-153 H 0.182509 0.810541 0.391138 Uiso 0.1022 1 0.1674 d . . .
H2ca-154 H 0.682509 0.810541 0.391138 Uiso 0.1022 1 0.1674 d . . .
H2ca-155 H 0.171615 0.810541 0.596143 Uiso 0.1022 1 0.1674 d . . .
H2ca-156 H 0.671615 0.810541 0.596143 Uiso 0.1022 1 0.1674 d . . .
H2ca-157 H 0.184805 0.810541 0.794706 Uiso 0.1022 1 0.1674 d . . .
H2ca-158 H 0.684805 0.810541 0.794706 Uiso 0.1022 1 0.1674 d . . .
H2ca-159 H 0.203504 0.810541 0.988851 Uiso 0.1022 1 0.1674 d . . .
H2ca-160 H 0.703504 0.810541 0.988851 Uiso 0.1022 1 0.1674 d . . .
C1b-1 C 0.493773 0.313744 0.104129 Uani 0.0851 1 0.1653 d . . .
C1b-2 C 0.993773 0.313744 0.104129 Uani 0.0851 1 0.1653 d . . .
C1b-3 C 0.004863 0.313744 0.304129 Uani 0.0851 1 0.1653 d . . .
C1b-4 C 0.504863 0.313744 0.304129 Uani 0.0851 1 0.1653 d . . .
C1b-5 C 0.009105 0.313744 0.504129 Uani 0.0851 1 0.1653 d . . .
C1b-6 C 0.509105 0.313744 0.504129 Uani 0.0851 1 0.1653 d . . .
C1b-7 C 0.000524 0.313744 0.704129 Uani 0.0851 1 0.1653 d . . .
C1b-8 C 0.500524 0.313744 0.704129 Uani 0.0851 1 0.1653 d . . .
C1b-9 C 0.491205 0.313744 0.904129 Uani 0.0851 1 0.1653 d . . .
C1b-10 C 0.991205 0.313744 0.904129 Uani 0.0851 1 0.1653 d . . .
C1b-11 C 0.240822 0.813744 0.004129 Uani 0.0851 1 0.1653 d . . .
C1b-12 C 0.740822 0.813744 0.004129 Uani 0.0851 1 0.1653 d . . .
C1b-13 C 0.249153 0.813744 0.204129 Uani 0.0851 1 0.1653 d . . .
C1b-14 C 0.749153 0.813744 0.204129 Uani 0.0851 1 0.1653 d . . .
C1b-15 C 0.258677 0.813744 0.404129 Uani 0.0851 1 0.1653 d . . .
C1b-16 C 0.758677 0.813744 0.404129 Uani 0.0851 1 0.1653 d . . .
C1b-17 C 0.255981 0.813744 0.604129 Uani 0.0851 1 0.1653 d . . .
C1b-18 C 0.755981 0.813744 0.604129 Uani 0.0851 1 0.1653 d . . .
C1b-19 C 0.244862 0.813744 0.804129 Uani 0.0851 1 0.1653 d . . .
C1b-20 C 0.744862 0.813744 0.804129 Uani 0.0851 1 0.1653 d . . .
C1b-21 C 0.493773 0.186256 0.104129 Uani 0.0851 1 0.1653 d . . .
C1b-22 C 0.993773 0.186256 0.104129 Uani 0.0851 1 0.1653 d . . .
C1b-23 C 0.004863 0.186256 0.304129 Uani 0.0851 1 0.1653 d . . .
C1b-24 C 0.504863 0.186256 0.304129 Uani 0.0851 1 0.1653 d . . .
C1b-25 C 0.009105 0.186256 0.504129 Uani 0.0851 1 0.1653 d . . .
C1b-26 C 0.509105 0.186256 0.504129 Uani 0.0851 1 0.1653 d . . .
C1b-27 C 0.000524 0.186256 0.704129 Uani 0.0851 1 0.1653 d . . .
C1b-28 C 0.500524 0.186256 0.704129 Uani 0.0851 1 0.1653 d . . .
C1b-29 C 0.491205 0.186256 0.904129 Uani 0.0851 1 0.1653 d . . .
C1b-30 C 0.991205 0.186256 0.904129 Uani 0.0851 1 0.1653 d . . .
C1b-31 C 0.240822 0.686256 0.004129 Uani 0.0851 1 0.1653 d . . .
C1b-32 C 0.740822 0.686256 0.004129 Uani 0.0851 1 0.1653 d . . .
C1b-33 C 0.249153 0.686256 0.204129 Uani 0.0851 1 0.1653 d . . .
C1b-34 C 0.749153 0.686256 0.204129 Uani 0.0851 1 0.1653 d . . .
C1b-35 C 0.258677 0.686256 0.404129 Uani 0.0851 1 0.1653 d . . .
C1b-36 C 0.758677 0.686256 0.404129 Uani 0.0851 1 0.1653 d . . .
C1b-37 C 0.255981 0.686256 0.604129 Uani 0.0851 1 0.1653 d . . .
C1b-38 C 0.755981 0.686256 0.604129 Uani 0.0851 1 0.1653 d . . .
C1b-39 C 0.244862 0.686256 0.804129 Uani 0.0851 1 0.1653 d . . .
C1b-40 C 0.744862 0.686256 0.804129 Uani 0.0851 1 0.1653 d . . .
C1b-41 C 0.008548 0.813744 0.095871 Uani 0.0851 1 0.1653 d . . .
C1b-42 C 0.508548 0.813744 0.095871 Uani 0.0851 1 0.1653 d . . .
C1b-43 C 0.49883 0.813744 0.295871 Uani 0.0851 1 0.1653 d . . .
C1b-44 C 0.99883 0.813744 0.295871 Uani 0.0851 1 0.1653 d . . .
C1b-45 C 0.49076 0.813744 0.495871 Uani 0.0851 1 0.1653 d . . .
C1b-46 C 0.99076 0.813744 0.495871 Uani 0.0851 1 0.1653 d . . .
C1b-47 C 0.495702 0.813744 0.695871 Uani 0.0851 1 0.1653 d . . .
C1b-48 C 0.995702 0.813744 0.695871 Uani 0.0851 1 0.1653 d . . .
C1b-49 C 0.006697 0.813744 0.895871 Uani 0.0851 1 0.1653 d . . .
C1b-50 C 0.506697 0.813744 0.895871 Uani 0.0851 1 0.1653 d . . .
C1b-51 C 0.254583 0.313744 0.195871 Uani 0.0851 1 0.1653 d . . .
C1b-52 C 0.754583 0.313744 0.195871 Uani 0.0851 1 0.1653 d . . .
C1b-53 C 0.243534 0.313744 0.395871 Uani 0.0851 1 0.1653 d . . .
C1b-54 C 0.743534 0.313744 0.395871 Uani 0.0851 1 0.1653 d . . .
C1b-55 C 0.241591 0.313744 0.595871 Uani 0.0851 1 0.1653 d . . .
C1b-56 C 0.741591 0.313744 0.595871 Uani 0.0851 1 0.1653 d . . .
C1b-57 C 0.251491 0.313744 0.795871 Uani 0.0851 1 0.1653 d . . .
C1b-58 C 0.751491 0.313744 0.795871 Uani 0.0851 1 0.1653 d . . .
C1b-59 C 0.259291 0.313744 0.995871 Uani 0.0851 1 0.1653 d . . .
C1b-60 C 0.759291 0.313744 0.995871 Uani 0.0851 1 0.1653 d . . .
C1b-61 C 0.008548 0.686256 0.095871 Uani 0.0851 1 0.1653 d . . .
C1b-62 C 0.508548 0.686256 0.095871 Uani 0.0851 1 0.1653 d . . .
C1b-63 C 0.49883 0.686256 0.295871 Uani 0.0851 1 0.1653 d . . .
C1b-64 C 0.99883 0.686256 0.295871 Uani 0.0851 1 0.1653 d . . .
C1b-65 C 0.49076 0.686256 0.495871 Uani 0.0851 1 0.1653 d . . .
C1b-66 C 0.99076 0.686256 0.495871 Uani 0.0851 1 0.1653 d . . .
C1b-67 C 0.495702 0.686256 0.695871 Uani 0.0851 1 0.1653 d . . .
C1b-68 C 0.995702 0.686256 0.695871 Uani 0.0851 1 0.1653 d . . .
C1b-69 C 0.006697 0.686256 0.895871 Uani 0.0851 1 0.1653 d . . .
C1b-70 C 0.506697 0.686256 0.895871 Uani 0.0851 1 0.1653 d . . .
C1b-71 C 0.254583 0.186256 0.195871 Uani 0.0851 1 0.1653 d . . .
C1b-72 C 0.754583 0.186256 0.195871 Uani 0.0851 1 0.1653 d . . .
C1b-73 C 0.243534 0.186256 0.395871 Uani 0.0851 1 0.1653 d . . .
C1b-74 C 0.743534 0.186256 0.395871 Uani 0.0851 1 0.1653 d . . .
C1b-75 C 0.241591 0.186256 0.595871 Uani 0.0851 1 0.1653 d . . .
C1b-76 C 0.741591 0.186256 0.595871 Uani 0.0851 1 0.1653 d . . .
C1b-77 C 0.251491 0.186256 0.795871 Uani 0.0851 1 0.1653 d . . .
C1b-78 C 0.751491 0.186256 0.795871 Uani 0.0851 1 0.1653 d . . .
C1b-79 C 0.259291 0.186256 0.995871 Uani 0.0851 1 0.1653 d . . .
C1b-80 C 0.759291 0.186256 0.995871 Uani 0.0851 1 0.1653 d . . .
N2b-1 N 0.493773 0.186256 0.104129 Uani 0.0851 1 0.1653 d . . .
N2b-2 N 0.993773 0.186256 0.104129 Uani 0.0851 1 0.1653 d . . .
N2b-3 N 0.004863 0.186256 0.304129 Uani 0.0851 1 0.1653 d . . .
N2b-4 N 0.504863 0.186256 0.304129 Uani 0.0851 1 0.1653 d . . .
N2b-5 N 0.009105 0.186256 0.504129 Uani 0.0851 1 0.1653 d . . .
N2b-6 N 0.509105 0.186256 0.504129 Uani 0.0851 1 0.1653 d . . .
N2b-7 N 0.000524 0.186256 0.704129 Uani 0.0851 1 0.1653 d . . .
N2b-8 N 0.500524 0.186256 0.704129 Uani 0.0851 1 0.1653 d . . .
N2b-9 N 0.491205 0.186256 0.904129 Uani 0.0851 1 0.1653 d . . .
N2b-10 N 0.991205 0.186256 0.904129 Uani 0.0851 1 0.1653 d . . .
N2b-11 N 0.240822 0.686256 0.004129 Uani 0.0851 1 0.1653 d . . .
N2b-12 N 0.740822 0.686256 0.004129 Uani 0.0851 1 0.1653 d . . .
N2b-13 N 0.249153 0.686256 0.204129 Uani 0.0851 1 0.1653 d . . .
N2b-14 N 0.749153 0.686256 0.204129 Uani 0.0851 1 0.1653 d . . .
N2b-15 N 0.258677 0.686256 0.404129 Uani 0.0851 1 0.1653 d . . .
N2b-16 N 0.758677 0.686256 0.404129 Uani 0.0851 1 0.1653 d . . .
N2b-17 N 0.255981 0.686256 0.604129 Uani 0.0851 1 0.1653 d . . .
N2b-18 N 0.755981 0.686256 0.604129 Uani 0.0851 1 0.1653 d . . .
N2b-19 N 0.244862 0.686256 0.804129 Uani 0.0851 1 0.1653 d . . .
N2b-20 N 0.744862 0.686256 0.804129 Uani 0.0851 1 0.1653 d . . .
N2b-21 N 0.493773 0.313744 0.104129 Uani 0.0851 1 0.1653 d . . .
N2b-22 N 0.993773 0.313744 0.104129 Uani 0.0851 1 0.1653 d . . .
N2b-23 N 0.004863 0.313744 0.304129 Uani 0.0851 1 0.1653 d . . .
N2b-24 N 0.504863 0.313744 0.304129 Uani 0.0851 1 0.1653 d . . .
N2b-25 N 0.009105 0.313744 0.504129 Uani 0.0851 1 0.1653 d . . .
N2b-26 N 0.509105 0.313744 0.504129 Uani 0.0851 1 0.1653 d . . .
N2b-27 N 0.000524 0.313744 0.704129 Uani 0.0851 1 0.1653 d . . .
N2b-28 N 0.500524 0.313744 0.704129 Uani 0.0851 1 0.1653 d . . .
N2b-29 N 0.491205 0.313744 0.904129 Uani 0.0851 1 0.1653 d . . .
N2b-30 N 0.991205 0.313744 0.904129 Uani 0.0851 1 0.1653 d . . .
N2b-31 N 0.240822 0.813744 0.004129 Uani 0.0851 1 0.1653 d . . .
N2b-32 N 0.740822 0.813744 0.004129 Uani 0.0851 1 0.1653 d . . .
N2b-33 N 0.249153 0.813744 0.204129 Uani 0.0851 1 0.1653 d . . .
N2b-34 N 0.749153 0.813744 0.204129 Uani 0.0851 1 0.1653 d . . .
N2b-35 N 0.258677 0.813744 0.404129 Uani 0.0851 1 0.1653 d . . .
N2b-36 N 0.758677 0.813744 0.404129 Uani 0.0851 1 0.1653 d . . .
N2b-37 N 0.255981 0.813744 0.604129 Uani 0.0851 1 0.1653 d . . .
N2b-38 N 0.755981 0.813744 0.604129 Uani 0.0851 1 0.1653 d . . .
N2b-39 N 0.244862 0.813744 0.804129 Uani 0.0851 1 0.1653 d . . .
N2b-40 N 0.744862 0.813744 0.804129 Uani 0.0851 1 0.1653 d . . .
N2b-41 N 0.008548 0.686256 0.095871 Uani 0.0851 1 0.1653 d . . .
N2b-42 N 0.508548 0.686256 0.095871 Uani 0.0851 1 0.1653 d . . .
N2b-43 N 0.49883 0.686256 0.295871 Uani 0.0851 1 0.1653 d . . .
N2b-44 N 0.99883 0.686256 0.295871 Uani 0.0851 1 0.1653 d . . .
N2b-45 N 0.49076 0.686256 0.495871 Uani 0.0851 1 0.1653 d . . .
N2b-46 N 0.99076 0.686256 0.495871 Uani 0.0851 1 0.1653 d . . .
N2b-47 N 0.495702 0.686256 0.695871 Uani 0.0851 1 0.1653 d . . .
N2b-48 N 0.995702 0.686256 0.695871 Uani 0.0851 1 0.1653 d . . .
N2b-49 N 0.006697 0.686256 0.895871 Uani 0.0851 1 0.1653 d . . .
N2b-50 N 0.506697 0.686256 0.895871 Uani 0.0851 1 0.1653 d . . .
N2b-51 N 0.254583 0.186256 0.195871 Uani 0.0851 1 0.1653 d . . .
N2b-52 N 0.754583 0.186256 0.195871 Uani 0.0851 1 0.1653 d . . .
N2b-53 N 0.243534 0.186256 0.395871 Uani 0.0851 1 0.1653 d . . .
N2b-54 N 0.743534 0.186256 0.395871 Uani 0.0851 1 0.1653 d . . .
N2b-55 N 0.241591 0.186256 0.595871 Uani 0.0851 1 0.1653 d . . .
N2b-56 N 0.741591 0.186256 0.595871 Uani 0.0851 1 0.1653 d . . .
N2b-57 N 0.251491 0.186256 0.795871 Uani 0.0851 1 0.1653 d . . .
N2b-58 N 0.751491 0.186256 0.795871 Uani 0.0851 1 0.1653 d . . .
N2b-59 N 0.259291 0.186256 0.995871 Uani 0.0851 1 0.1653 d . . .
N2b-60 N 0.759291 0.186256 0.995871 Uani 0.0851 1 0.1653 d . . .
N2b-61 N 0.008548 0.813744 0.095871 Uani 0.0851 1 0.1653 d . . .
N2b-62 N 0.508548 0.813744 0.095871 Uani 0.0851 1 0.1653 d . . .
N2b-63 N 0.49883 0.813744 0.295871 Uani 0.0851 1 0.1653 d . . .
N2b-64 N 0.99883 0.813744 0.295871 Uani 0.0851 1 0.1653 d . . .
N2b-65 N 0.49076 0.813744 0.495871 Uani 0.0851 1 0.1653 d . . .
N2b-66 N 0.99076 0.813744 0.495871 Uani 0.0851 1 0.1653 d . . .
N2b-67 N 0.495702 0.813744 0.695871 Uani 0.0851 1 0.1653 d . . .
N2b-68 N 0.995702 0.813744 0.695871 Uani 0.0851 1 0.1653 d . . .
N2b-69 N 0.006697 0.813744 0.895871 Uani 0.0851 1 0.1653 d . . .
N2b-70 N 0.506697 0.813744 0.895871 Uani 0.0851 1 0.1653 d . . .
N2b-71 N 0.254583 0.313744 0.195871 Uani 0.0851 1 0.1653 d . . .
N2b-72 N 0.754583 0.313744 0.195871 Uani 0.0851 1 0.1653 d . . .
N2b-73 N 0.243534 0.313744 0.395871 Uani 0.0851 1 0.1653 d . . .
N2b-74 N 0.743534 0.313744 0.395871 Uani 0.0851 1 0.1653 d . . .
N2b-75 N 0.241591 0.313744 0.595871 Uani 0.0851 1 0.1653 d . . .
N2b-76 N 0.741591 0.313744 0.595871 Uani 0.0851 1 0.1653 d . . .
N2b-77 N 0.251491 0.313744 0.795871 Uani 0.0851 1 0.1653 d . . .
N2b-78 N 0.751491 0.313744 0.795871 Uani 0.0851 1 0.1653 d . . .
N2b-79 N 0.259291 0.313744 0.995871 Uani 0.0851 1 0.1653 d . . .
N2b-80 N 0.759291 0.313744 0.995871 Uani 0.0851 1 0.1653 d . . .
H1ab-1 H 0.493773 0.34102 0.082161 Uiso 0.1277 1 0.1653 d . . .
H1ab-2 H 0.993773 0.34102 0.082161 Uiso 0.1277 1 0.1653 d . . .
H1ab-3 H 0.004863 0.34102 0.282161 Uiso 0.1277 1 0.1653 d . . .
H1ab-4 H 0.504863 0.34102 0.282161 Uiso 0.1277 1 0.1653 d . . .
H1ab-5 H 0.009105 0.34102 0.482161 Uiso 0.1277 1 0.1653 d . . .
H1ab-6 H 0.509105 0.34102 0.482161 Uiso 0.1277 1 0.1653 d . . .
H1ab-7 H 0.000524 0.34102 0.682161 Uiso 0.1277 1 0.1653 d . . .
H1ab-8 H 0.500524 0.34102 0.682161 Uiso 0.1277 1 0.1653 d . . .
H1ab-9 H 0.491205 0.34102 0.882161 Uiso 0.1277 1 0.1653 d . . .
H1ab-10 H 0.991205 0.34102 0.882161 Uiso 0.1277 1 0.1653 d . . .
H1ab-11 H 0.249153 0.84102 0.182161 Uiso 0.1277 1 0.1653 d . . .
H1ab-12 H 0.749153 0.84102 0.182161 Uiso 0.1277 1 0.1653 d . . .
H1ab-13 H 0.258677 0.84102 0.382161 Uiso 0.1277 1 0.1653 d . . .
H1ab-14 H 0.758677 0.84102 0.382161 Uiso 0.1277 1 0.1653 d . . .
H1ab-15 H 0.255981 0.84102 0.582161 Uiso 0.1277 1 0.1653 d . . .
H1ab-16 H 0.755981 0.84102 0.582161 Uiso 0.1277 1 0.1653 d . . .
H1ab-17 H 0.244862 0.84102 0.782161 Uiso 0.1277 1 0.1653 d . . .
H1ab-18 H 0.744862 0.84102 0.782161 Uiso 0.1277 1 0.1653 d . . .
H1ab-19 H 0.240979 0.84102 0.982161 Uiso 0.1277 1 0.1653 d . . .
H1ab-20 H 0.740979 0.84102 0.982161 Uiso 0.1277 1 0.1653 d . . .
H1ab-21 H 0.493773 0.15898 0.082161 Uiso 0.1277 1 0.1653 d . . .
H1ab-22 H 0.993773 0.15898 0.082161 Uiso 0.1277 1 0.1653 d . . .
H1ab-23 H 0.004863 0.15898 0.282161 Uiso 0.1277 1 0.1653 d . . .
H1ab-24 H 0.504863 0.15898 0.282161 Uiso 0.1277 1 0.1653 d . . .
H1ab-25 H 0.009105 0.15898 0.482161 Uiso 0.1277 1 0.1653 d . . .
H1ab-26 H 0.509105 0.15898 0.482161 Uiso 0.1277 1 0.1653 d . . .
H1ab-27 H 0.000524 0.15898 0.682161 Uiso 0.1277 1 0.1653 d . . .
H1ab-28 H 0.500524 0.15898 0.682161 Uiso 0.1277 1 0.1653 d . . .
H1ab-29 H 0.491205 0.15898 0.882161 Uiso 0.1277 1 0.1653 d . . .
H1ab-30 H 0.991205 0.15898 0.882161 Uiso 0.1277 1 0.1653 d . . .
H1ab-31 H 0.249153 0.65898 0.182161 Uiso 0.1277 1 0.1653 d . . .
H1ab-32 H 0.749153 0.65898 0.182161 Uiso 0.1277 1 0.1653 d . . .
H1ab-33 H 0.258677 0.65898 0.382161 Uiso 0.1277 1 0.1653 d . . .
H1ab-34 H 0.758677 0.65898 0.382161 Uiso 0.1277 1 0.1653 d . . .
H1ab-35 H 0.255981 0.65898 0.582161 Uiso 0.1277 1 0.1653 d . . .
H1ab-36 H 0.755981 0.65898 0.582161 Uiso 0.1277 1 0.1653 d . . .
H1ab-37 H 0.244862 0.65898 0.782161 Uiso 0.1277 1 0.1653 d . . .
H1ab-38 H 0.744862 0.65898 0.782161 Uiso 0.1277 1 0.1653 d . . .
H1ab-39 H 0.240979 0.65898 0.982161 Uiso 0.1277 1 0.1653 d . . .
H1ab-40 H 0.740979 0.65898 0.982161 Uiso 0.1277 1 0.1653 d . . .
H1ab-41 H 0.008548 0.84102 0.117839 Uiso 0.1277 1 0.1653 d . . .
H1ab-42 H 0.508548 0.84102 0.117839 Uiso 0.1277 1 0.1653 d . . .
H1ab-43 H 0.49883 0.84102 0.317839 Uiso 0.1277 1 0.1653 d . . .
H1ab-44 H 0.99883 0.84102 0.317839 Uiso 0.1277 1 0.1653 d . . .
H1ab-45 H 0.49076 0.84102 0.517839 Uiso 0.1277 1 0.1653 d . . .
H1ab-46 H 0.99076 0.84102 0.517839 Uiso 0.1277 1 0.1653 d . . .
H1ab-47 H 0.495702 0.84102 0.717839 Uiso 0.1277 1 0.1653 d . . .
H1ab-48 H 0.995702 0.84102 0.717839 Uiso 0.1277 1 0.1653 d . . .
H1ab-49 H 0.006697 0.84102 0.917839 Uiso 0.1277 1 0.1653 d . . .
H1ab-50 H 0.506697 0.84102 0.917839 Uiso 0.1277 1 0.1653 d . . .
H1ab-51 H 0.259178 0.34102 0.017839 Uiso 0.1277 1 0.1653 d . . .
H1ab-52 H 0.759178 0.34102 0.017839 Uiso 0.1277 1 0.1653 d . . .
H1ab-53 H 0.254583 0.34102 0.217839 Uiso 0.1277 1 0.1653 d . . .
H1ab-54 H 0.754583 0.34102 0.217839 Uiso 0.1277 1 0.1653 d . . .
H1ab-55 H 0.243534 0.34102 0.417839 Uiso 0.1277 1 0.1653 d . . .
H1ab-56 H 0.743534 0.34102 0.417839 Uiso 0.1277 1 0.1653 d . . .
H1ab-57 H 0.241591 0.34102 0.617839 Uiso 0.1277 1 0.1653 d . . .
H1ab-58 H 0.741591 0.34102 0.617839 Uiso 0.1277 1 0.1653 d . . .
H1ab-59 H 0.251491 0.34102 0.817839 Uiso 0.1277 1 0.1653 d . . .
H1ab-60 H 0.751491 0.34102 0.817839 Uiso 0.1277 1 0.1653 d . . .
H1ab-61 H 0.008548 0.65898 0.117839 Uiso 0.1277 1 0.1653 d . . .
H1ab-62 H 0.508548 0.65898 0.117839 Uiso 0.1277 1 0.1653 d . . .
H1ab-63 H 0.49883 0.65898 0.317839 Uiso 0.1277 1 0.1653 d . . .
H1ab-64 H 0.99883 0.65898 0.317839 Uiso 0.1277 1 0.1653 d . . .
H1ab-65 H 0.49076 0.65898 0.517839 Uiso 0.1277 1 0.1653 d . . .
H1ab-66 H 0.99076 0.65898 0.517839 Uiso 0.1277 1 0.1653 d . . .
H1ab-67 H 0.495702 0.65898 0.717839 Uiso 0.1277 1 0.1653 d . . .
H1ab-68 H 0.995702 0.65898 0.717839 Uiso 0.1277 1 0.1653 d . . .
H1ab-69 H 0.006697 0.65898 0.917839 Uiso 0.1277 1 0.1653 d . . .
H1ab-70 H 0.506697 0.65898 0.917839 Uiso 0.1277 1 0.1653 d . . .
H1ab-71 H 0.259178 0.15898 0.017839 Uiso 0.1277 1 0.1653 d . . .
H1ab-72 H 0.759178 0.15898 0.017839 Uiso 0.1277 1 0.1653 d . . .
H1ab-73 H 0.254583 0.15898 0.217839 Uiso 0.1277 1 0.1653 d . . .
H1ab-74 H 0.754583 0.15898 0.217839 Uiso 0.1277 1 0.1653 d . . .
H1ab-75 H 0.243534 0.15898 0.417839 Uiso 0.1277 1 0.1653 d . . .
H1ab-76 H 0.743534 0.15898 0.417839 Uiso 0.1277 1 0.1653 d . . .
H1ab-77 H 0.241591 0.15898 0.617839 Uiso 0.1277 1 0.1653 d . . .
H1ab-78 H 0.741591 0.15898 0.617839 Uiso 0.1277 1 0.1653 d . . .
H1ab-79 H 0.251491 0.15898 0.817839 Uiso 0.1277 1 0.1653 d . . .
H1ab-80 H 0.751491 0.15898 0.817839 Uiso 0.1277 1 0.1653 d . . .
H1bb-1 H 0.447478 0.34102 0.115113 Uiso 0.1277 1 0.0826 d . . .
H1bb-2 H 0.947478 0.34102 0.115113 Uiso 0.1277 1 0.0826 d . . .
H1bb-3 H 0.458568 0.34102 0.315113 Uiso 0.1277 1 0.0826 d . . .
H1bb-4 H 0.958568 0.34102 0.315113 Uiso 0.1277 1 0.0826 d . . .
H1bb-5 H 0.46281 0.34102 0.515113 Uiso 0.1277 1 0.0826 d . . .
H1bb-6 H 0.96281 0.34102 0.515113 Uiso 0.1277 1 0.0826 d . . .
H1bb-7 H 0.454229 0.34102 0.715113 Uiso 0.1277 1 0.0826 d . . .
H1bb-8 H 0.954229 0.34102 0.715113 Uiso 0.1277 1 0.0826 d . . .
H1bb-9 H 0.44491 0.34102 0.915113 Uiso 0.1277 1 0.0826 d . . .
H1bb-10 H 0.94491 0.34102 0.915113 Uiso 0.1277 1 0.0826 d . . .
H1bb-11 H 0.194527 0.84102 0.015113 Uiso 0.1277 1 0.0826 d . . .
H1bb-12 H 0.694527 0.84102 0.015113 Uiso 0.1277 1 0.0826 d . . .
H1bb-13 H 0.202858 0.84102 0.215113 Uiso 0.1277 1 0.0826 d . . .
H1bb-14 H 0.702858 0.84102 0.215113 Uiso 0.1277 1 0.0826 d . . .
H1bb-15 H 0.212382 0.84102 0.415113 Uiso 0.1277 1 0.0826 d . . .
H1bb-16 H 0.712382 0.84102 0.415113 Uiso 0.1277 1 0.0826 d . . .
H1bb-17 H 0.209686 0.84102 0.615113 Uiso 0.1277 1 0.0826 d . . .
H1bb-18 H 0.709686 0.84102 0.615113 Uiso 0.1277 1 0.0826 d . . .
H1bb-19 H 0.198567 0.84102 0.815113 Uiso 0.1277 1 0.0826 d . . .
H1bb-20 H 0.698567 0.84102 0.815113 Uiso 0.1277 1 0.0826 d . . .
H1bb-21 H 0.040068 0.15898 0.115113 Uiso 0.1277 1 0.0826 d . . .
H1bb-22 H 0.540068 0.15898 0.115113 Uiso 0.1277 1 0.0826 d . . .
H1bb-23 H 0.051159 0.15898 0.315113 Uiso 0.1277 1 0.0826 d . . .
H1bb-24 H 0.551159 0.15898 0.315113 Uiso 0.1277 1 0.0826 d . . .
H1bb-25 H 0.0554 0.15898 0.515113 Uiso 0.1277 1 0.0826 d . . .
H1bb-26 H 0.5554 0.15898 0.515113 Uiso 0.1277 1 0.0826 d . . .
H1bb-27 H 0.046819 0.15898 0.715113 Uiso 0.1277 1 0.0826 d . . .
H1bb-28 H 0.546819 0.15898 0.715113 Uiso 0.1277 1 0.0826 d . . .
H1bb-29 H 0.0375 0.15898 0.915113 Uiso 0.1277 1 0.0826 d . . .
H1bb-30 H 0.5375 0.15898 0.915113 Uiso 0.1277 1 0.0826 d . . .
H1bb-31 H 0.287117 0.65898 0.015113 Uiso 0.1277 1 0.0826 d . . .
H1bb-32 H 0.787117 0.65898 0.015113 Uiso 0.1277 1 0.0826 d . . .
H1bb-33 H 0.295448 0.65898 0.215113 Uiso 0.1277 1 0.0826 d . . .
H1bb-34 H 0.795448 0.65898 0.215113 Uiso 0.1277 1 0.0826 d . . .
H1bb-35 H 0.304972 0.65898 0.415113 Uiso 0.1277 1 0.0826 d . . .
H1bb-36 H 0.804972 0.65898 0.415113 Uiso 0.1277 1 0.0826 d . . .
H1bb-37 H 0.302276 0.65898 0.615113 Uiso 0.1277 1 0.0826 d . . .
H1bb-38 H 0.802276 0.65898 0.615113 Uiso 0.1277 1 0.0826 d . . .
H1bb-39 H 0.291157 0.65898 0.815113 Uiso 0.1277 1 0.0826 d . . .
H1bb-40 H 0.791157 0.65898 0.815113 Uiso 0.1277 1 0.0826 d . . .
H1bb-41 H 0.054843 0.84102 0.084887 Uiso 0.1277 1 0.0826 d . . .
H1bb-42 H 0.554843 0.84102 0.084887 Uiso 0.1277 1 0.0826 d . . .
H1bb-43 H 0.045126 0.84102 0.284887 Uiso 0.1277 1 0.0826 d . . .
H1bb-44 H 0.545126 0.84102 0.284887 Uiso 0.1277 1 0.0826 d . . .
H1bb-45 H 0.037055 0.84102 0.484887 Uiso 0.1277 1 0.0826 d . . .
H1bb-46 H 0.537055 0.84102 0.484887 Uiso 0.1277 1 0.0826 d . . .
H1bb-47 H 0.041998 0.84102 0.684887 Uiso 0.1277 1 0.0826 d . . .
H1bb-48 H 0.541998 0.84102 0.684887 Uiso 0.1277 1 0.0826 d . . .
H1bb-49 H 0.052992 0.84102 0.884887 Uiso 0.1277 1 0.0826 d . . .
H1bb-50 H 0.552992 0.84102 0.884887 Uiso 0.1277 1 0.0826 d . . .
H1bb-51 H 0.300878 0.34102 0.184887 Uiso 0.1277 1 0.0826 d . . .
H1bb-52 H 0.800878 0.34102 0.184887 Uiso 0.1277 1 0.0826 d . . .
H1bb-53 H 0.289829 0.34102 0.384887 Uiso 0.1277 1 0.0826 d . . .
H1bb-54 H 0.789829 0.34102 0.384887 Uiso 0.1277 1 0.0826 d . . .
H1bb-55 H 0.287886 0.34102 0.584887 Uiso 0.1277 1 0.0826 d . . .
H1bb-56 H 0.787886 0.34102 0.584887 Uiso 0.1277 1 0.0826 d . . .
H1bb-57 H 0.297786 0.34102 0.784887 Uiso 0.1277 1 0.0826 d . . .
H1bb-58 H 0.797786 0.34102 0.784887 Uiso 0.1277 1 0.0826 d . . .
H1bb-59 H 0.305586 0.34102 0.984887 Uiso 0.1277 1 0.0826 d . . .
H1bb-60 H 0.805586 0.34102 0.984887 Uiso 0.1277 1 0.0826 d . . .
H1bb-61 H 0.462253 0.65898 0.084887 Uiso 0.1277 1 0.0826 d . . .
H1bb-62 H 0.962253 0.65898 0.084887 Uiso 0.1277 1 0.0826 d . . .
H1bb-63 H 0.452535 0.65898 0.284887 Uiso 0.1277 1 0.0826 d . . .
H1bb-64 H 0.952535 0.65898 0.284887 Uiso 0.1277 1 0.0826 d . . .
H1bb-65 H 0.444465 0.65898 0.484887 Uiso 0.1277 1 0.0826 d . . .
H1bb-66 H 0.944465 0.65898 0.484887 Uiso 0.1277 1 0.0826 d . . .
H1bb-67 H 0.449407 0.65898 0.684887 Uiso 0.1277 1 0.0826 d . . .
H1bb-68 H 0.949407 0.65898 0.684887 Uiso 0.1277 1 0.0826 d . . .
H1bb-69 H 0.460402 0.65898 0.884887 Uiso 0.1277 1 0.0826 d . . .
H1bb-70 H 0.960402 0.65898 0.884887 Uiso 0.1277 1 0.0826 d . . .
H1bb-71 H 0.208288 0.15898 0.184887 Uiso 0.1277 1 0.0826 d . . .
H1bb-72 H 0.708288 0.15898 0.184887 Uiso 0.1277 1 0.0826 d . . .
H1bb-73 H 0.197239 0.15898 0.384887 Uiso 0.1277 1 0.0826 d . . .
H1bb-74 H 0.697239 0.15898 0.384887 Uiso 0.1277 1 0.0826 d . . .
H1bb-75 H 0.195296 0.15898 0.584887 Uiso 0.1277 1 0.0826 d . . .
H1bb-76 H 0.695296 0.15898 0.584887 Uiso 0.1277 1 0.0826 d . . .
H1bb-77 H 0.205195 0.15898 0.784887 Uiso 0.1277 1 0.0826 d . . .
H1bb-78 H 0.705195 0.15898 0.784887 Uiso 0.1277 1 0.0826 d . . .
H1bb-79 H 0.212996 0.15898 0.984887 Uiso 0.1277 1 0.0826 d . . .
H1bb-80 H 0.712996 0.15898 0.984887 Uiso 0.1277 1 0.0826 d . . .
H1bb-81 H 0.054843 0.65898 0.084887 Uiso 0.1277 1 0.0826 d . . .
H1bb-82 H 0.554843 0.65898 0.084887 Uiso 0.1277 1 0.0826 d . . .
H1bb-83 H 0.045126 0.65898 0.284887 Uiso 0.1277 1 0.0826 d . . .
H1bb-84 H 0.545126 0.65898 0.284887 Uiso 0.1277 1 0.0826 d . . .
H1bb-85 H 0.037055 0.65898 0.484887 Uiso 0.1277 1 0.0826 d . . .
H1bb-86 H 0.537055 0.65898 0.484887 Uiso 0.1277 1 0.0826 d . . .
H1bb-87 H 0.041998 0.65898 0.684887 Uiso 0.1277 1 0.0826 d . . .
H1bb-88 H 0.541998 0.65898 0.684887 Uiso 0.1277 1 0.0826 d . . .
H1bb-89 H 0.052992 0.65898 0.884887 Uiso 0.1277 1 0.0826 d . . .
H1bb-90 H 0.552992 0.65898 0.884887 Uiso 0.1277 1 0.0826 d . . .
H1bb-91 H 0.300878 0.15898 0.184887 Uiso 0.1277 1 0.0826 d . . .
H1bb-92 H 0.800878 0.15898 0.184887 Uiso 0.1277 1 0.0826 d . . .
H1bb-93 H 0.289829 0.15898 0.384887 Uiso 0.1277 1 0.0826 d . . .
H1bb-94 H 0.789829 0.15898 0.384887 Uiso 0.1277 1 0.0826 d . . .
H1bb-95 H 0.287886 0.15898 0.584887 Uiso 0.1277 1 0.0826 d . . .
H1bb-96 H 0.787886 0.15898 0.584887 Uiso 0.1277 1 0.0826 d . . .
H1bb-97 H 0.297786 0.15898 0.784887 Uiso 0.1277 1 0.0826 d . . .
H1bb-98 H 0.797786 0.15898 0.784887 Uiso 0.1277 1 0.0826 d . . .
H1bb-99 H 0.305586 0.15898 0.984887 Uiso 0.1277 1 0.0826 d . . .
H1bb-100 H 0.805586 0.15898 0.984887 Uiso 0.1277 1 0.0826 d . . .
H1bb-101 H 0.462253 0.84102 0.084887 Uiso 0.1277 1 0.0826 d . . .
H1bb-102 H 0.962253 0.84102 0.084887 Uiso 0.1277 1 0.0826 d . . .
H1bb-103 H 0.452535 0.84102 0.284887 Uiso 0.1277 1 0.0826 d . . .
H1bb-104 H 0.952535 0.84102 0.284887 Uiso 0.1277 1 0.0826 d . . .
H1bb-105 H 0.444465 0.84102 0.484887 Uiso 0.1277 1 0.0826 d . . .
H1bb-106 H 0.944465 0.84102 0.484887 Uiso 0.1277 1 0.0826 d . . .
H1bb-107 H 0.449407 0.84102 0.684887 Uiso 0.1277 1 0.0826 d . . .
H1bb-108 H 0.949407 0.84102 0.684887 Uiso 0.1277 1 0.0826 d . . .
H1bb-109 H 0.460402 0.84102 0.884887 Uiso 0.1277 1 0.0826 d . . .
H1bb-110 H 0.960402 0.84102 0.884887 Uiso 0.1277 1 0.0826 d . . .
H1bb-111 H 0.208288 0.34102 0.184887 Uiso 0.1277 1 0.0826 d . . .
H1bb-112 H 0.708288 0.34102 0.184887 Uiso 0.1277 1 0.0826 d . . .
H1bb-113 H 0.197239 0.34102 0.384887 Uiso 0.1277 1 0.0826 d . . .
H1bb-114 H 0.697239 0.34102 0.384887 Uiso 0.1277 1 0.0826 d . . .
H1bb-115 H 0.195296 0.34102 0.584887 Uiso 0.1277 1 0.0826 d . . .
H1bb-116 H 0.695296 0.34102 0.584887 Uiso 0.1277 1 0.0826 d . . .
H1bb-117 H 0.205195 0.34102 0.784887 Uiso 0.1277 1 0.0826 d . . .
H1bb-118 H 0.705195 0.34102 0.784887 Uiso 0.1277 1 0.0826 d . . .
H1bb-119 H 0.212996 0.34102 0.984887 Uiso 0.1277 1 0.0826 d . . .
H1bb-120 H 0.712996 0.34102 0.984887 Uiso 0.1277 1 0.0826 d . . .
H1bb-121 H 0.447478 0.15898 0.115113 Uiso 0.1277 1 0.0826 d . . .
H1bb-122 H 0.947478 0.15898 0.115113 Uiso 0.1277 1 0.0826 d . . .
H1bb-123 H 0.458568 0.15898 0.315113 Uiso 0.1277 1 0.0826 d . . .
H1bb-124 H 0.958568 0.15898 0.315113 Uiso 0.1277 1 0.0826 d . . .
H1bb-125 H 0.46281 0.15898 0.515113 Uiso 0.1277 1 0.0826 d . . .
H1bb-126 H 0.96281 0.15898 0.515113 Uiso 0.1277 1 0.0826 d . . .
H1bb-127 H 0.454229 0.15898 0.715113 Uiso 0.1277 1 0.0826 d . . .
H1bb-128 H 0.954229 0.15898 0.715113 Uiso 0.1277 1 0.0826 d . . .
H1bb-129 H 0.44491 0.15898 0.915113 Uiso 0.1277 1 0.0826 d . . .
H1bb-130 H 0.94491 0.15898 0.915113 Uiso 0.1277 1 0.0826 d . . .
H1bb-131 H 0.194527 0.65898 0.015113 Uiso 0.1277 1 0.0826 d . . .
H1bb-132 H 0.694527 0.65898 0.015113 Uiso 0.1277 1 0.0826 d . . .
H1bb-133 H 0.202858 0.65898 0.215113 Uiso 0.1277 1 0.0826 d . . .
H1bb-134 H 0.702858 0.65898 0.215113 Uiso 0.1277 1 0.0826 d . . .
H1bb-135 H 0.212382 0.65898 0.415113 Uiso 0.1277 1 0.0826 d . . .
H1bb-136 H 0.712382 0.65898 0.415113 Uiso 0.1277 1 0.0826 d . . .
H1bb-137 H 0.209686 0.65898 0.615113 Uiso 0.1277 1 0.0826 d . . .
H1bb-138 H 0.709686 0.65898 0.615113 Uiso 0.1277 1 0.0826 d . . .
H1bb-139 H 0.198567 0.65898 0.815113 Uiso 0.1277 1 0.0826 d . . .
H1bb-140 H 0.698567 0.65898 0.815113 Uiso 0.1277 1 0.0826 d . . .
H1bb-141 H 0.040068 0.34102 0.115113 Uiso 0.1277 1 0.0826 d . . .
H1bb-142 H 0.540068 0.34102 0.115113 Uiso 0.1277 1 0.0826 d . . .
H1bb-143 H 0.051159 0.34102 0.315113 Uiso 0.1277 1 0.0826 d . . .
H1bb-144 H 0.551159 0.34102 0.315113 Uiso 0.1277 1 0.0826 d . . .
H1bb-145 H 0.0554 0.34102 0.515113 Uiso 0.1277 1 0.0826 d . . .
H1bb-146 H 0.5554 0.34102 0.515113 Uiso 0.1277 1 0.0826 d . . .
H1bb-147 H 0.046819 0.34102 0.715113 Uiso 0.1277 1 0.0826 d . . .
H1bb-148 H 0.546819 0.34102 0.715113 Uiso 0.1277 1 0.0826 d . . .
H1bb-149 H 0.0375 0.34102 0.915113 Uiso 0.1277 1 0.0826 d . . .
H1bb-150 H 0.5375 0.34102 0.915113 Uiso 0.1277 1 0.0826 d . . .
H1bb-151 H 0.287117 0.84102 0.015113 Uiso 0.1277 1 0.0826 d . . .
H1bb-152 H 0.787117 0.84102 0.015113 Uiso 0.1277 1 0.0826 d . . .
H1bb-153 H 0.295448 0.84102 0.215113 Uiso 0.1277 1 0.0826 d . . .
H1bb-154 H 0.795448 0.84102 0.215113 Uiso 0.1277 1 0.0826 d . . .
H1bb-155 H 0.304972 0.84102 0.415113 Uiso 0.1277 1 0.0826 d . . .
H1bb-156 H 0.804972 0.84102 0.415113 Uiso 0.1277 1 0.0826 d . . .
H1bb-157 H 0.302276 0.84102 0.615113 Uiso 0.1277 1 0.0826 d . . .
H1bb-158 H 0.802276 0.84102 0.615113 Uiso 0.1277 1 0.0826 d . . .
H1bb-159 H 0.291157 0.84102 0.815113 Uiso 0.1277 1 0.0826 d . . .
H1bb-160 H 0.791157 0.84102 0.815113 Uiso 0.1277 1 0.0826 d . . .
H1cb-1 H 0.040068 0.34102 0.115113 Uiso 0.1277 1 0.0826 d . . .
H1cb-2 H 0.540068 0.34102 0.115113 Uiso 0.1277 1 0.0826 d . . .
H1cb-3 H 0.051159 0.34102 0.315113 Uiso 0.1277 1 0.0826 d . . .
H1cb-4 H 0.551159 0.34102 0.315113 Uiso 0.1277 1 0.0826 d . . .
H1cb-5 H 0.0554 0.34102 0.515113 Uiso 0.1277 1 0.0826 d . . .
H1cb-6 H 0.5554 0.34102 0.515113 Uiso 0.1277 1 0.0826 d . . .
H1cb-7 H 0.046819 0.34102 0.715113 Uiso 0.1277 1 0.0826 d . . .
H1cb-8 H 0.546819 0.34102 0.715113 Uiso 0.1277 1 0.0826 d . . .
H1cb-9 H 0.0375 0.34102 0.915113 Uiso 0.1277 1 0.0826 d . . .
H1cb-10 H 0.5375 0.34102 0.915113 Uiso 0.1277 1 0.0826 d . . .
H1cb-11 H 0.287117 0.84102 0.015113 Uiso 0.1277 1 0.0826 d . . .
H1cb-12 H 0.787117 0.84102 0.015113 Uiso 0.1277 1 0.0826 d . . .
H1cb-13 H 0.295448 0.84102 0.215113 Uiso 0.1277 1 0.0826 d . . .
H1cb-14 H 0.795448 0.84102 0.215113 Uiso 0.1277 1 0.0826 d . . .
H1cb-15 H 0.304972 0.84102 0.415113 Uiso 0.1277 1 0.0826 d . . .
H1cb-16 H 0.804972 0.84102 0.415113 Uiso 0.1277 1 0.0826 d . . .
H1cb-17 H 0.302276 0.84102 0.615113 Uiso 0.1277 1 0.0826 d . . .
H1cb-18 H 0.802276 0.84102 0.615113 Uiso 0.1277 1 0.0826 d . . .
H1cb-19 H 0.291157 0.84102 0.815113 Uiso 0.1277 1 0.0826 d . . .
H1cb-20 H 0.791157 0.84102 0.815113 Uiso 0.1277 1 0.0826 d . . .
H1cb-21 H 0.447478 0.15898 0.115113 Uiso 0.1277 1 0.0826 d . . .
H1cb-22 H 0.947478 0.15898 0.115113 Uiso 0.1277 1 0.0826 d . . .
H1cb-23 H 0.458568 0.15898 0.315113 Uiso 0.1277 1 0.0826 d . . .
H1cb-24 H 0.958568 0.15898 0.315113 Uiso 0.1277 1 0.0826 d . . .
H1cb-25 H 0.46281 0.15898 0.515113 Uiso 0.1277 1 0.0826 d . . .
H1cb-26 H 0.96281 0.15898 0.515113 Uiso 0.1277 1 0.0826 d . . .
H1cb-27 H 0.454229 0.15898 0.715113 Uiso 0.1277 1 0.0826 d . . .
H1cb-28 H 0.954229 0.15898 0.715113 Uiso 0.1277 1 0.0826 d . . .
H1cb-29 H 0.44491 0.15898 0.915113 Uiso 0.1277 1 0.0826 d . . .
H1cb-30 H 0.94491 0.15898 0.915113 Uiso 0.1277 1 0.0826 d . . .
H1cb-31 H 0.194527 0.65898 0.015113 Uiso 0.1277 1 0.0826 d . . .
H1cb-32 H 0.694527 0.65898 0.015113 Uiso 0.1277 1 0.0826 d . . .
H1cb-33 H 0.202858 0.65898 0.215113 Uiso 0.1277 1 0.0826 d . . .
H1cb-34 H 0.702858 0.65898 0.215113 Uiso 0.1277 1 0.0826 d . . .
H1cb-35 H 0.212382 0.65898 0.415113 Uiso 0.1277 1 0.0826 d . . .
H1cb-36 H 0.712382 0.65898 0.415113 Uiso 0.1277 1 0.0826 d . . .
H1cb-37 H 0.209686 0.65898 0.615113 Uiso 0.1277 1 0.0826 d . . .
H1cb-38 H 0.709686 0.65898 0.615113 Uiso 0.1277 1 0.0826 d . . .
H1cb-39 H 0.198567 0.65898 0.815113 Uiso 0.1277 1 0.0826 d . . .
H1cb-40 H 0.698567 0.65898 0.815113 Uiso 0.1277 1 0.0826 d . . .
H1cb-41 H 0.462253 0.84102 0.084887 Uiso 0.1277 1 0.0826 d . . .
H1cb-42 H 0.962253 0.84102 0.084887 Uiso 0.1277 1 0.0826 d . . .
H1cb-43 H 0.452535 0.84102 0.284887 Uiso 0.1277 1 0.0826 d . . .
H1cb-44 H 0.952535 0.84102 0.284887 Uiso 0.1277 1 0.0826 d . . .
H1cb-45 H 0.444465 0.84102 0.484887 Uiso 0.1277 1 0.0826 d . . .
H1cb-46 H 0.944465 0.84102 0.484887 Uiso 0.1277 1 0.0826 d . . .
H1cb-47 H 0.449407 0.84102 0.684887 Uiso 0.1277 1 0.0826 d . . .
H1cb-48 H 0.949407 0.84102 0.684887 Uiso 0.1277 1 0.0826 d . . .
H1cb-49 H 0.460402 0.84102 0.884887 Uiso 0.1277 1 0.0826 d . . .
H1cb-50 H 0.960402 0.84102 0.884887 Uiso 0.1277 1 0.0826 d . . .
H1cb-51 H 0.208288 0.34102 0.184887 Uiso 0.1277 1 0.0826 d . . .
H1cb-52 H 0.708288 0.34102 0.184887 Uiso 0.1277 1 0.0826 d . . .
H1cb-53 H 0.197239 0.34102 0.384887 Uiso 0.1277 1 0.0826 d . . .
H1cb-54 H 0.697239 0.34102 0.384887 Uiso 0.1277 1 0.0826 d . . .
H1cb-55 H 0.195296 0.34102 0.584887 Uiso 0.1277 1 0.0826 d . . .
H1cb-56 H 0.695296 0.34102 0.584887 Uiso 0.1277 1 0.0826 d . . .
H1cb-57 H 0.205195 0.34102 0.784887 Uiso 0.1277 1 0.0826 d . . .
H1cb-58 H 0.705195 0.34102 0.784887 Uiso 0.1277 1 0.0826 d . . .
H1cb-59 H 0.212996 0.34102 0.984887 Uiso 0.1277 1 0.0826 d . . .
H1cb-60 H 0.712996 0.34102 0.984887 Uiso 0.1277 1 0.0826 d . . .
H1cb-61 H 0.054843 0.65898 0.084887 Uiso 0.1277 1 0.0826 d . . .
H1cb-62 H 0.554843 0.65898 0.084887 Uiso 0.1277 1 0.0826 d . . .
H1cb-63 H 0.045126 0.65898 0.284887 Uiso 0.1277 1 0.0826 d . . .
H1cb-64 H 0.545126 0.65898 0.284887 Uiso 0.1277 1 0.0826 d . . .
H1cb-65 H 0.037055 0.65898 0.484887 Uiso 0.1277 1 0.0826 d . . .
H1cb-66 H 0.537055 0.65898 0.484887 Uiso 0.1277 1 0.0826 d . . .
H1cb-67 H 0.041998 0.65898 0.684887 Uiso 0.1277 1 0.0826 d . . .
H1cb-68 H 0.541998 0.65898 0.684887 Uiso 0.1277 1 0.0826 d . . .
H1cb-69 H 0.052992 0.65898 0.884887 Uiso 0.1277 1 0.0826 d . . .
H1cb-70 H 0.552992 0.65898 0.884887 Uiso 0.1277 1 0.0826 d . . .
H1cb-71 H 0.300878 0.15898 0.184887 Uiso 0.1277 1 0.0826 d . . .
H1cb-72 H 0.800878 0.15898 0.184887 Uiso 0.1277 1 0.0826 d . . .
H1cb-73 H 0.289829 0.15898 0.384887 Uiso 0.1277 1 0.0826 d . . .
H1cb-74 H 0.789829 0.15898 0.384887 Uiso 0.1277 1 0.0826 d . . .
H1cb-75 H 0.287886 0.15898 0.584887 Uiso 0.1277 1 0.0826 d . . .
H1cb-76 H 0.787886 0.15898 0.584887 Uiso 0.1277 1 0.0826 d . . .
H1cb-77 H 0.297786 0.15898 0.784887 Uiso 0.1277 1 0.0826 d . . .
H1cb-78 H 0.797786 0.15898 0.784887 Uiso 0.1277 1 0.0826 d . . .
H1cb-79 H 0.305586 0.15898 0.984887 Uiso 0.1277 1 0.0826 d . . .
H1cb-80 H 0.805586 0.15898 0.984887 Uiso 0.1277 1 0.0826 d . . .
H1cb-81 H 0.462253 0.65898 0.084887 Uiso 0.1277 1 0.0826 d . . .
H1cb-82 H 0.962253 0.65898 0.084887 Uiso 0.1277 1 0.0826 d . . .
H1cb-83 H 0.452535 0.65898 0.284887 Uiso 0.1277 1 0.0826 d . . .
H1cb-84 H 0.952535 0.65898 0.284887 Uiso 0.1277 1 0.0826 d . . .
H1cb-85 H 0.444465 0.65898 0.484887 Uiso 0.1277 1 0.0826 d . . .
H1cb-86 H 0.944465 0.65898 0.484887 Uiso 0.1277 1 0.0826 d . . .
H1cb-87 H 0.449407 0.65898 0.684887 Uiso 0.1277 1 0.0826 d . . .
H1cb-88 H 0.949407 0.65898 0.684887 Uiso 0.1277 1 0.0826 d . . .
H1cb-89 H 0.460402 0.65898 0.884887 Uiso 0.1277 1 0.0826 d . . .
H1cb-90 H 0.960402 0.65898 0.884887 Uiso 0.1277 1 0.0826 d . . .
H1cb-91 H 0.208288 0.15898 0.184887 Uiso 0.1277 1 0.0826 d . . .
H1cb-92 H 0.708288 0.15898 0.184887 Uiso 0.1277 1 0.0826 d . . .
H1cb-93 H 0.197239 0.15898 0.384887 Uiso 0.1277 1 0.0826 d . . .
H1cb-94 H 0.697239 0.15898 0.384887 Uiso 0.1277 1 0.0826 d . . .
H1cb-95 H 0.195296 0.15898 0.584887 Uiso 0.1277 1 0.0826 d . . .
H1cb-96 H 0.695296 0.15898 0.584887 Uiso 0.1277 1 0.0826 d . . .
H1cb-97 H 0.205195 0.15898 0.784887 Uiso 0.1277 1 0.0826 d . . .
H1cb-98 H 0.705195 0.15898 0.784887 Uiso 0.1277 1 0.0826 d . . .
H1cb-99 H 0.212996 0.15898 0.984887 Uiso 0.1277 1 0.0826 d . . .
H1cb-100 H 0.712996 0.15898 0.984887 Uiso 0.1277 1 0.0826 d . . .
H1cb-101 H 0.054843 0.84102 0.084887 Uiso 0.1277 1 0.0826 d . . .
H1cb-102 H 0.554843 0.84102 0.084887 Uiso 0.1277 1 0.0826 d . . .
H1cb-103 H 0.045126 0.84102 0.284887 Uiso 0.1277 1 0.0826 d . . .
H1cb-104 H 0.545126 0.84102 0.284887 Uiso 0.1277 1 0.0826 d . . .
H1cb-105 H 0.037055 0.84102 0.484887 Uiso 0.1277 1 0.0826 d . . .
H1cb-106 H 0.537055 0.84102 0.484887 Uiso 0.1277 1 0.0826 d . . .
H1cb-107 H 0.041998 0.84102 0.684887 Uiso 0.1277 1 0.0826 d . . .
H1cb-108 H 0.541998 0.84102 0.684887 Uiso 0.1277 1 0.0826 d . . .
H1cb-109 H 0.052992 0.84102 0.884887 Uiso 0.1277 1 0.0826 d . . .
H1cb-110 H 0.552992 0.84102 0.884887 Uiso 0.1277 1 0.0826 d . . .
H1cb-111 H 0.300878 0.34102 0.184887 Uiso 0.1277 1 0.0826 d . . .
H1cb-112 H 0.800878 0.34102 0.184887 Uiso 0.1277 1 0.0826 d . . .
H1cb-113 H 0.289829 0.34102 0.384887 Uiso 0.1277 1 0.0826 d . . .
H1cb-114 H 0.789829 0.34102 0.384887 Uiso 0.1277 1 0.0826 d . . .
H1cb-115 H 0.287886 0.34102 0.584887 Uiso 0.1277 1 0.0826 d . . .
H1cb-116 H 0.787886 0.34102 0.584887 Uiso 0.1277 1 0.0826 d . . .
H1cb-117 H 0.297786 0.34102 0.784887 Uiso 0.1277 1 0.0826 d . . .
H1cb-118 H 0.797786 0.34102 0.784887 Uiso 0.1277 1 0.0826 d . . .
H1cb-119 H 0.305586 0.34102 0.984887 Uiso 0.1277 1 0.0826 d . . .
H1cb-120 H 0.805586 0.34102 0.984887 Uiso 0.1277 1 0.0826 d . . .
H1cb-121 H 0.040068 0.15898 0.115113 Uiso 0.1277 1 0.0826 d . . .
H1cb-122 H 0.540068 0.15898 0.115113 Uiso 0.1277 1 0.0826 d . . .
H1cb-123 H 0.051159 0.15898 0.315113 Uiso 0.1277 1 0.0826 d . . .
H1cb-124 H 0.551159 0.15898 0.315113 Uiso 0.1277 1 0.0826 d . . .
H1cb-125 H 0.0554 0.15898 0.515113 Uiso 0.1277 1 0.0826 d . . .
H1cb-126 H 0.5554 0.15898 0.515113 Uiso 0.1277 1 0.0826 d . . .
H1cb-127 H 0.046819 0.15898 0.715113 Uiso 0.1277 1 0.0826 d . . .
H1cb-128 H 0.546819 0.15898 0.715113 Uiso 0.1277 1 0.0826 d . . .
H1cb-129 H 0.0375 0.15898 0.915113 Uiso 0.1277 1 0.0826 d . . .
H1cb-130 H 0.5375 0.15898 0.915113 Uiso 0.1277 1 0.0826 d . . .
H1cb-131 H 0.287117 0.65898 0.015113 Uiso 0.1277 1 0.0826 d . . .
H1cb-132 H 0.787117 0.65898 0.015113 Uiso 0.1277 1 0.0826 d . . .
H1cb-133 H 0.295448 0.65898 0.215113 Uiso 0.1277 1 0.0826 d . . .
H1cb-134 H 0.795448 0.65898 0.215113 Uiso 0.1277 1 0.0826 d . . .
H1cb-135 H 0.304972 0.65898 0.415113 Uiso 0.1277 1 0.0826 d . . .
H1cb-136 H 0.804972 0.65898 0.415113 Uiso 0.1277 1 0.0826 d . . .
H1cb-137 H 0.302276 0.65898 0.615113 Uiso 0.1277 1 0.0826 d . . .
H1cb-138 H 0.802276 0.65898 0.615113 Uiso 0.1277 1 0.0826 d . . .
H1cb-139 H 0.291157 0.65898 0.815113 Uiso 0.1277 1 0.0826 d . . .
H1cb-140 H 0.791157 0.65898 0.815113 Uiso 0.1277 1 0.0826 d . . .
H1cb-141 H 0.447478 0.34102 0.115113 Uiso 0.1277 1 0.0826 d . . .
H1cb-142 H 0.947478 0.34102 0.115113 Uiso 0.1277 1 0.0826 d . . .
H1cb-143 H 0.458568 0.34102 0.315113 Uiso 0.1277 1 0.0826 d . . .
H1cb-144 H 0.958568 0.34102 0.315113 Uiso 0.1277 1 0.0826 d . . .
H1cb-145 H 0.46281 0.34102 0.515113 Uiso 0.1277 1 0.0826 d . . .
H1cb-146 H 0.96281 0.34102 0.515113 Uiso 0.1277 1 0.0826 d . . .
H1cb-147 H 0.454229 0.34102 0.715113 Uiso 0.1277 1 0.0826 d . . .
H1cb-148 H 0.954229 0.34102 0.715113 Uiso 0.1277 1 0.0826 d . . .
H1cb-149 H 0.44491 0.34102 0.915113 Uiso 0.1277 1 0.0826 d . . .
H1cb-150 H 0.94491 0.34102 0.915113 Uiso 0.1277 1 0.0826 d . . .
H1cb-151 H 0.194527 0.84102 0.015113 Uiso 0.1277 1 0.0826 d . . .
H1cb-152 H 0.694527 0.84102 0.015113 Uiso 0.1277 1 0.0826 d . . .
H1cb-153 H 0.202858 0.84102 0.215113 Uiso 0.1277 1 0.0826 d . . .
H1cb-154 H 0.702858 0.84102 0.215113 Uiso 0.1277 1 0.0826 d . . .
H1cb-155 H 0.212382 0.84102 0.415113 Uiso 0.1277 1 0.0826 d . . .
H1cb-156 H 0.712382 0.84102 0.415113 Uiso 0.1277 1 0.0826 d . . .
H1cb-157 H 0.209686 0.84102 0.615113 Uiso 0.1277 1 0.0826 d . . .
H1cb-158 H 0.709686 0.84102 0.615113 Uiso 0.1277 1 0.0826 d . . .
H1cb-159 H 0.198567 0.84102 0.815113 Uiso 0.1277 1 0.0826 d . . .
H1cb-160 H 0.698567 0.84102 0.815113 Uiso 0.1277 1 0.0826 d . . .
H2ab-1 H 0.493773 0.161545 0.124031 Uiso 0.1022 1 0.1653 d . . .
H2ab-2 H 0.993773 0.161545 0.124031 Uiso 0.1022 1 0.1653 d . . .
H2ab-3 H 0.004863 0.161545 0.324031 Uiso 0.1022 1 0.1653 d . . .
H2ab-4 H 0.504863 0.161545 0.324031 Uiso 0.1022 1 0.1653 d . . .
H2ab-5 H 0.009105 0.161545 0.524031 Uiso 0.1022 1 0.1653 d . . .
H2ab-6 H 0.509105 0.161545 0.524031 Uiso 0.1022 1 0.1653 d . . .
H2ab-7 H 0.000524 0.161545 0.724031 Uiso 0.1022 1 0.1653 d . . .
H2ab-8 H 0.500524 0.161545 0.724031 Uiso 0.1022 1 0.1653 d . . .
H2ab-9 H 0.491205 0.161545 0.924031 Uiso 0.1022 1 0.1653 d . . .
H2ab-10 H 0.991205 0.161545 0.924031 Uiso 0.1022 1 0.1653 d . . .
H2ab-11 H 0.240822 0.661545 0.024031 Uiso 0.1022 1 0.1653 d . . .
H2ab-12 H 0.740822 0.661545 0.024031 Uiso 0.1022 1 0.1653 d . . .
H2ab-13 H 0.249153 0.661545 0.224031 Uiso 0.1022 1 0.1653 d . . .
H2ab-14 H 0.749153 0.661545 0.224031 Uiso 0.1022 1 0.1653 d . . .
H2ab-15 H 0.258677 0.661545 0.424031 Uiso 0.1022 1 0.1653 d . . .
H2ab-16 H 0.758677 0.661545 0.424031 Uiso 0.1022 1 0.1653 d . . .
H2ab-17 H 0.255981 0.661545 0.624031 Uiso 0.1022 1 0.1653 d . . .
H2ab-18 H 0.755981 0.661545 0.624031 Uiso 0.1022 1 0.1653 d . . .
H2ab-19 H 0.244862 0.661545 0.824031 Uiso 0.1022 1 0.1653 d . . .
H2ab-20 H 0.744862 0.661545 0.824031 Uiso 0.1022 1 0.1653 d . . .
H2ab-21 H 0.493773 0.338455 0.124031 Uiso 0.1022 1 0.1653 d . . .
H2ab-22 H 0.993773 0.338455 0.124031 Uiso 0.1022 1 0.1653 d . . .
H2ab-23 H 0.004863 0.338455 0.324031 Uiso 0.1022 1 0.1653 d . . .
H2ab-24 H 0.504863 0.338455 0.324031 Uiso 0.1022 1 0.1653 d . . .
H2ab-25 H 0.009105 0.338455 0.524031 Uiso 0.1022 1 0.1653 d . . .
H2ab-26 H 0.509105 0.338455 0.524031 Uiso 0.1022 1 0.1653 d . . .
H2ab-27 H 0.000524 0.338455 0.724031 Uiso 0.1022 1 0.1653 d . . .
H2ab-28 H 0.500524 0.338455 0.724031 Uiso 0.1022 1 0.1653 d . . .
H2ab-29 H 0.491205 0.338455 0.924031 Uiso 0.1022 1 0.1653 d . . .
H2ab-30 H 0.991205 0.338455 0.924031 Uiso 0.1022 1 0.1653 d . . .
H2ab-31 H 0.240822 0.838455 0.024031 Uiso 0.1022 1 0.1653 d . . .
H2ab-32 H 0.740822 0.838455 0.024031 Uiso 0.1022 1 0.1653 d . . .
H2ab-33 H 0.249153 0.838455 0.224031 Uiso 0.1022 1 0.1653 d . . .
H2ab-34 H 0.749153 0.838455 0.224031 Uiso 0.1022 1 0.1653 d . . .
H2ab-35 H 0.258677 0.838455 0.424031 Uiso 0.1022 1 0.1653 d . . .
H2ab-36 H 0.758677 0.838455 0.424031 Uiso 0.1022 1 0.1653 d . . .
H2ab-37 H 0.255981 0.838455 0.624031 Uiso 0.1022 1 0.1653 d . . .
H2ab-38 H 0.755981 0.838455 0.624031 Uiso 0.1022 1 0.1653 d . . .
H2ab-39 H 0.244862 0.838455 0.824031 Uiso 0.1022 1 0.1653 d . . .
H2ab-40 H 0.744862 0.838455 0.824031 Uiso 0.1022 1 0.1653 d . . .
H2ab-41 H 0.008548 0.661545 0.075969 Uiso 0.1022 1 0.1653 d . . .
H2ab-42 H 0.508548 0.661545 0.075969 Uiso 0.1022 1 0.1653 d . . .
H2ab-43 H 0.49883 0.661545 0.275969 Uiso 0.1022 1 0.1653 d . . .
H2ab-44 H 0.99883 0.661545 0.275969 Uiso 0.1022 1 0.1653 d . . .
H2ab-45 H 0.49076 0.661545 0.475969 Uiso 0.1022 1 0.1653 d . . .
H2ab-46 H 0.99076 0.661545 0.475969 Uiso 0.1022 1 0.1653 d . . .
H2ab-47 H 0.495702 0.661545 0.675969 Uiso 0.1022 1 0.1653 d . . .
H2ab-48 H 0.995702 0.661545 0.675969 Uiso 0.1022 1 0.1653 d . . .
H2ab-49 H 0.006697 0.661545 0.875969 Uiso 0.1022 1 0.1653 d . . .
H2ab-50 H 0.506697 0.661545 0.875969 Uiso 0.1022 1 0.1653 d . . .
H2ab-51 H 0.254583 0.161545 0.175969 Uiso 0.1022 1 0.1653 d . . .
H2ab-52 H 0.754583 0.161545 0.175969 Uiso 0.1022 1 0.1653 d . . .
H2ab-53 H 0.243534 0.161545 0.375969 Uiso 0.1022 1 0.1653 d . . .
H2ab-54 H 0.743534 0.161545 0.375969 Uiso 0.1022 1 0.1653 d . . .
H2ab-55 H 0.241591 0.161545 0.575969 Uiso 0.1022 1 0.1653 d . . .
H2ab-56 H 0.741591 0.161545 0.575969 Uiso 0.1022 1 0.1653 d . . .
H2ab-57 H 0.251491 0.161545 0.775969 Uiso 0.1022 1 0.1653 d . . .
H2ab-58 H 0.751491 0.161545 0.775969 Uiso 0.1022 1 0.1653 d . . .
H2ab-59 H 0.259291 0.161545 0.975969 Uiso 0.1022 1 0.1653 d . . .
H2ab-60 H 0.759291 0.161545 0.975969 Uiso 0.1022 1 0.1653 d . . .
H2ab-61 H 0.008548 0.838455 0.075969 Uiso 0.1022 1 0.1653 d . . .
H2ab-62 H 0.508548 0.838455 0.075969 Uiso 0.1022 1 0.1653 d . . .
H2ab-63 H 0.49883 0.838455 0.275969 Uiso 0.1022 1 0.1653 d . . .
H2ab-64 H 0.99883 0.838455 0.275969 Uiso 0.1022 1 0.1653 d . . .
H2ab-65 H 0.49076 0.838455 0.475969 Uiso 0.1022 1 0.1653 d . . .
H2ab-66 H 0.99076 0.838455 0.475969 Uiso 0.1022 1 0.1653 d . . .
H2ab-67 H 0.495702 0.838455 0.675969 Uiso 0.1022 1 0.1653 d . . .
H2ab-68 H 0.995702 0.838455 0.675969 Uiso 0.1022 1 0.1653 d . . .
H2ab-69 H 0.006697 0.838455 0.875969 Uiso 0.1022 1 0.1653 d . . .
H2ab-70 H 0.506697 0.838455 0.875969 Uiso 0.1022 1 0.1653 d . . .
H2ab-71 H 0.254583 0.338455 0.175969 Uiso 0.1022 1 0.1653 d . . .
H2ab-72 H 0.754583 0.338455 0.175969 Uiso 0.1022 1 0.1653 d . . .
H2ab-73 H 0.243534 0.338455 0.375969 Uiso 0.1022 1 0.1653 d . . .
H2ab-74 H 0.743534 0.338455 0.375969 Uiso 0.1022 1 0.1653 d . . .
H2ab-75 H 0.241591 0.338455 0.575969 Uiso 0.1022 1 0.1653 d . . .
H2ab-76 H 0.741591 0.338455 0.575969 Uiso 0.1022 1 0.1653 d . . .
H2ab-77 H 0.251491 0.338455 0.775969 Uiso 0.1022 1 0.1653 d . . .
H2ab-78 H 0.751491 0.338455 0.775969 Uiso 0.1022 1 0.1653 d . . .
H2ab-79 H 0.259291 0.338455 0.975969 Uiso 0.1022 1 0.1653 d . . .
H2ab-80 H 0.759291 0.338455 0.975969 Uiso 0.1022 1 0.1653 d . . .
H2bb-1 H 0.451829 0.161544 0.094178 Uiso 0.1022 1 0.0826 d . . .
H2bb-2 H 0.951829 0.161544 0.094178 Uiso 0.1022 1 0.0826 d . . .
H2bb-3 H 0.46292 0.161544 0.294178 Uiso 0.1022 1 0.0826 d . . .
H2bb-4 H 0.96292 0.161544 0.294178 Uiso 0.1022 1 0.0826 d . . .
H2bb-5 H 0.467161 0.161544 0.494178 Uiso 0.1022 1 0.0826 d . . .
H2bb-6 H 0.967161 0.161544 0.494178 Uiso 0.1022 1 0.0826 d . . .
H2bb-7 H 0.45858 0.161544 0.694178 Uiso 0.1022 1 0.0826 d . . .
H2bb-8 H 0.95858 0.161544 0.694178 Uiso 0.1022 1 0.0826 d . . .
H2bb-9 H 0.449261 0.161544 0.894178 Uiso 0.1022 1 0.0826 d . . .
H2bb-10 H 0.949261 0.161544 0.894178 Uiso 0.1022 1 0.0826 d . . .
H2bb-11 H 0.207209 0.661544 0.194178 Uiso 0.1022 1 0.0826 d . . .
H2bb-12 H 0.707209 0.661544 0.194178 Uiso 0.1022 1 0.0826 d . . .
H2bb-13 H 0.216733 0.661544 0.394178 Uiso 0.1022 1 0.0826 d . . .
H2bb-14 H 0.716733 0.661544 0.394178 Uiso 0.1022 1 0.0826 d . . .
H2bb-15 H 0.214037 0.661544 0.594178 Uiso 0.1022 1 0.0826 d . . .
H2bb-16 H 0.714037 0.661544 0.594178 Uiso 0.1022 1 0.0826 d . . .
H2bb-17 H 0.202919 0.661544 0.794178 Uiso 0.1022 1 0.0826 d . . .
H2bb-18 H 0.702919 0.661544 0.794178 Uiso 0.1022 1 0.0826 d . . .
H2bb-19 H 0.199035 0.661544 0.994178 Uiso 0.1022 1 0.0826 d . . .
H2bb-20 H 0.699035 0.661544 0.994178 Uiso 0.1022 1 0.0826 d . . .
H2bb-21 H 0.035716 0.338456 0.094178 Uiso 0.1022 1 0.0826 d . . .
H2bb-22 H 0.535716 0.338456 0.094178 Uiso 0.1022 1 0.0826 d . . .
H2bb-23 H 0.046807 0.338456 0.294178 Uiso 0.1022 1 0.0826 d . . .
H2bb-24 H 0.546807 0.338456 0.294178 Uiso 0.1022 1 0.0826 d . . .
H2bb-25 H 0.051049 0.338456 0.494178 Uiso 0.1022 1 0.0826 d . . .
H2bb-26 H 0.551049 0.338456 0.494178 Uiso 0.1022 1 0.0826 d . . .
H2bb-27 H 0.042467 0.338456 0.694178 Uiso 0.1022 1 0.0826 d . . .
H2bb-28 H 0.542467 0.338456 0.694178 Uiso 0.1022 1 0.0826 d . . .
H2bb-29 H 0.033149 0.338456 0.894178 Uiso 0.1022 1 0.0826 d . . .
H2bb-30 H 0.533149 0.338456 0.894178 Uiso 0.1022 1 0.0826 d . . .
H2bb-31 H 0.291096 0.838456 0.194178 Uiso 0.1022 1 0.0826 d . . .
H2bb-32 H 0.791096 0.838456 0.194178 Uiso 0.1022 1 0.0826 d . . .
H2bb-33 H 0.30062 0.838456 0.394178 Uiso 0.1022 1 0.0826 d . . .
H2bb-34 H 0.80062 0.838456 0.394178 Uiso 0.1022 1 0.0826 d . . .
H2bb-35 H 0.297925 0.838456 0.594178 Uiso 0.1022 1 0.0826 d . . .
H2bb-36 H 0.797925 0.838456 0.594178 Uiso 0.1022 1 0.0826 d . . .
H2bb-37 H 0.286806 0.838456 0.794178 Uiso 0.1022 1 0.0826 d . . .
H2bb-38 H 0.786806 0.838456 0.794178 Uiso 0.1022 1 0.0826 d . . .
H2bb-39 H 0.282923 0.838456 0.994178 Uiso 0.1022 1 0.0826 d . . .
H2bb-40 H 0.782923 0.838456 0.994178 Uiso 0.1022 1 0.0826 d . . .
H2bb-41 H 0.050492 0.661544 0.105822 Uiso 0.1022 1 0.0826 d . . .
H2bb-42 H 0.550492 0.661544 0.105822 Uiso 0.1022 1 0.0826 d . . .
H2bb-43 H 0.040774 0.661544 0.305822 Uiso 0.1022 1 0.0826 d . . .
H2bb-44 H 0.540774 0.661544 0.305822 Uiso 0.1022 1 0.0826 d . . .
H2bb-45 H 0.032704 0.661544 0.505822 Uiso 0.1022 1 0.0826 d . . .
H2bb-46 H 0.532704 0.661544 0.505822 Uiso 0.1022 1 0.0826 d . . .
H2bb-47 H 0.037646 0.661544 0.705822 Uiso 0.1022 1 0.0826 d . . .
H2bb-48 H 0.537646 0.661544 0.705822 Uiso 0.1022 1 0.0826 d . . .
H2bb-49 H 0.048641 0.661544 0.905822 Uiso 0.1022 1 0.0826 d . . .
H2bb-50 H 0.548641 0.661544 0.905822 Uiso 0.1022 1 0.0826 d . . .
H2bb-51 H 0.301122 0.161544 0.005822 Uiso 0.1022 1 0.0826 d . . .
H2bb-52 H 0.801122 0.161544 0.005822 Uiso 0.1022 1 0.0826 d . . .
H2bb-53 H 0.296527 0.161544 0.205822 Uiso 0.1022 1 0.0826 d . . .
H2bb-54 H 0.796527 0.161544 0.205822 Uiso 0.1022 1 0.0826 d . . .
H2bb-55 H 0.285477 0.161544 0.405822 Uiso 0.1022 1 0.0826 d . . .
H2bb-56 H 0.785477 0.161544 0.405822 Uiso 0.1022 1 0.0826 d . . .
H2bb-57 H 0.283534 0.161544 0.605822 Uiso 0.1022 1 0.0826 d . . .
H2bb-58 H 0.783534 0.161544 0.605822 Uiso 0.1022 1 0.0826 d . . .
H2bb-59 H 0.293434 0.161544 0.805822 Uiso 0.1022 1 0.0826 d . . .
H2bb-60 H 0.793434 0.161544 0.805822 Uiso 0.1022 1 0.0826 d . . .
H2bb-61 H 0.466604 0.838456 0.105822 Uiso 0.1022 1 0.0826 d . . .
H2bb-62 H 0.966604 0.838456 0.105822 Uiso 0.1022 1 0.0826 d . . .
H2bb-63 H 0.456887 0.838456 0.305822 Uiso 0.1022 1 0.0826 d . . .
H2bb-64 H 0.956887 0.838456 0.305822 Uiso 0.1022 1 0.0826 d . . .
H2bb-65 H 0.448816 0.838456 0.505822 Uiso 0.1022 1 0.0826 d . . .
H2bb-66 H 0.948816 0.838456 0.505822 Uiso 0.1022 1 0.0826 d . . .
H2bb-67 H 0.453759 0.838456 0.705822 Uiso 0.1022 1 0.0826 d . . .
H2bb-68 H 0.953759 0.838456 0.705822 Uiso 0.1022 1 0.0826 d . . .
H2bb-69 H 0.464754 0.838456 0.905822 Uiso 0.1022 1 0.0826 d . . .
H2bb-70 H 0.964754 0.838456 0.905822 Uiso 0.1022 1 0.0826 d . . .
H2bb-71 H 0.217234 0.338456 0.005822 Uiso 0.1022 1 0.0826 d . . .
H2bb-72 H 0.717234 0.338456 0.005822 Uiso 0.1022 1 0.0826 d . . .
H2bb-73 H 0.21264 0.338456 0.205822 Uiso 0.1022 1 0.0826 d . . .
H2bb-74 H 0.71264 0.338456 0.205822 Uiso 0.1022 1 0.0826 d . . .
H2bb-75 H 0.20159 0.338456 0.405822 Uiso 0.1022 1 0.0826 d . . .
H2bb-76 H 0.70159 0.338456 0.405822 Uiso 0.1022 1 0.0826 d . . .
H2bb-77 H 0.199647 0.338456 0.605822 Uiso 0.1022 1 0.0826 d . . .
H2bb-78 H 0.699647 0.338456 0.605822 Uiso 0.1022 1 0.0826 d . . .
H2bb-79 H 0.209547 0.338456 0.805822 Uiso 0.1022 1 0.0826 d . . .
H2bb-80 H 0.709547 0.338456 0.805822 Uiso 0.1022 1 0.0826 d . . .
H2bb-81 H 0.050492 0.838456 0.105822 Uiso 0.1022 1 0.0826 d . . .
H2bb-82 H 0.550492 0.838456 0.105822 Uiso 0.1022 1 0.0826 d . . .
H2bb-83 H 0.040774 0.838456 0.305822 Uiso 0.1022 1 0.0826 d . . .
H2bb-84 H 0.540774 0.838456 0.305822 Uiso 0.1022 1 0.0826 d . . .
H2bb-85 H 0.032704 0.838456 0.505822 Uiso 0.1022 1 0.0826 d . . .
H2bb-86 H 0.532704 0.838456 0.505822 Uiso 0.1022 1 0.0826 d . . .
H2bb-87 H 0.037646 0.838456 0.705822 Uiso 0.1022 1 0.0826 d . . .
H2bb-88 H 0.537646 0.838456 0.705822 Uiso 0.1022 1 0.0826 d . . .
H2bb-89 H 0.048641 0.838456 0.905822 Uiso 0.1022 1 0.0826 d . . .
H2bb-90 H 0.548641 0.838456 0.905822 Uiso 0.1022 1 0.0826 d . . .
H2bb-91 H 0.301122 0.338456 0.005822 Uiso 0.1022 1 0.0826 d . . .
H2bb-92 H 0.801122 0.338456 0.005822 Uiso 0.1022 1 0.0826 d . . .
H2bb-93 H 0.296527 0.338456 0.205822 Uiso 0.1022 1 0.0826 d . . .
H2bb-94 H 0.796527 0.338456 0.205822 Uiso 0.1022 1 0.0826 d . . .
H2bb-95 H 0.285477 0.338456 0.405822 Uiso 0.1022 1 0.0826 d . . .
H2bb-96 H 0.785477 0.338456 0.405822 Uiso 0.1022 1 0.0826 d . . .
H2bb-97 H 0.283534 0.338456 0.605822 Uiso 0.1022 1 0.0826 d . . .
H2bb-98 H 0.783534 0.338456 0.605822 Uiso 0.1022 1 0.0826 d . . .
H2bb-99 H 0.293434 0.338456 0.805822 Uiso 0.1022 1 0.0826 d . . .
H2bb-100 H 0.793434 0.338456 0.805822 Uiso 0.1022 1 0.0826 d . . .
H2bb-101 H 0.466604 0.661544 0.105822 Uiso 0.1022 1 0.0826 d . . .
H2bb-102 H 0.966604 0.661544 0.105822 Uiso 0.1022 1 0.0826 d . . .
H2bb-103 H 0.456887 0.661544 0.305822 Uiso 0.1022 1 0.0826 d . . .
H2bb-104 H 0.956887 0.661544 0.305822 Uiso 0.1022 1 0.0826 d . . .
H2bb-105 H 0.448816 0.661544 0.505822 Uiso 0.1022 1 0.0826 d . . .
H2bb-106 H 0.948816 0.661544 0.505822 Uiso 0.1022 1 0.0826 d . . .
H2bb-107 H 0.453759 0.661544 0.705822 Uiso 0.1022 1 0.0826 d . . .
H2bb-108 H 0.953759 0.661544 0.705822 Uiso 0.1022 1 0.0826 d . . .
H2bb-109 H 0.464754 0.661544 0.905822 Uiso 0.1022 1 0.0826 d . . .
H2bb-110 H 0.964754 0.661544 0.905822 Uiso 0.1022 1 0.0826 d . . .
H2bb-111 H 0.217234 0.161544 0.005822 Uiso 0.1022 1 0.0826 d . . .
H2bb-112 H 0.717234 0.161544 0.005822 Uiso 0.1022 1 0.0826 d . . .
H2bb-113 H 0.21264 0.161544 0.205822 Uiso 0.1022 1 0.0826 d . . .
H2bb-114 H 0.71264 0.161544 0.205822 Uiso 0.1022 1 0.0826 d . . .
H2bb-115 H 0.20159 0.161544 0.405822 Uiso 0.1022 1 0.0826 d . . .
H2bb-116 H 0.70159 0.161544 0.405822 Uiso 0.1022 1 0.0826 d . . .
H2bb-117 H 0.199647 0.161544 0.605822 Uiso 0.1022 1 0.0826 d . . .
H2bb-118 H 0.699647 0.161544 0.605822 Uiso 0.1022 1 0.0826 d . . .
H2bb-119 H 0.209547 0.161544 0.805822 Uiso 0.1022 1 0.0826 d . . .
H2bb-120 H 0.709547 0.161544 0.805822 Uiso 0.1022 1 0.0826 d . . .
H2bb-121 H 0.451829 0.338456 0.094178 Uiso 0.1022 1 0.0826 d . . .
H2bb-122 H 0.951829 0.338456 0.094178 Uiso 0.1022 1 0.0826 d . . .
H2bb-123 H 0.46292 0.338456 0.294178 Uiso 0.1022 1 0.0826 d . . .
H2bb-124 H 0.96292 0.338456 0.294178 Uiso 0.1022 1 0.0826 d . . .
H2bb-125 H 0.467161 0.338456 0.494178 Uiso 0.1022 1 0.0826 d . . .
H2bb-126 H 0.967161 0.338456 0.494178 Uiso 0.1022 1 0.0826 d . . .
H2bb-127 H 0.45858 0.338456 0.694178 Uiso 0.1022 1 0.0826 d . . .
H2bb-128 H 0.95858 0.338456 0.694178 Uiso 0.1022 1 0.0826 d . . .
H2bb-129 H 0.449261 0.338456 0.894178 Uiso 0.1022 1 0.0826 d . . .
H2bb-130 H 0.949261 0.338456 0.894178 Uiso 0.1022 1 0.0826 d . . .
H2bb-131 H 0.207209 0.838456 0.194178 Uiso 0.1022 1 0.0826 d . . .
H2bb-132 H 0.707209 0.838456 0.194178 Uiso 0.1022 1 0.0826 d . . .
H2bb-133 H 0.216733 0.838456 0.394178 Uiso 0.1022 1 0.0826 d . . .
H2bb-134 H 0.716733 0.838456 0.394178 Uiso 0.1022 1 0.0826 d . . .
H2bb-135 H 0.214037 0.838456 0.594178 Uiso 0.1022 1 0.0826 d . . .
H2bb-136 H 0.714037 0.838456 0.594178 Uiso 0.1022 1 0.0826 d . . .
H2bb-137 H 0.202919 0.838456 0.794178 Uiso 0.1022 1 0.0826 d . . .
H2bb-138 H 0.702919 0.838456 0.794178 Uiso 0.1022 1 0.0826 d . . .
H2bb-139 H 0.199035 0.838456 0.994178 Uiso 0.1022 1 0.0826 d . . .
H2bb-140 H 0.699035 0.838456 0.994178 Uiso 0.1022 1 0.0826 d . . .
H2bb-141 H 0.035716 0.161544 0.094178 Uiso 0.1022 1 0.0826 d . . .
H2bb-142 H 0.535716 0.161544 0.094178 Uiso 0.1022 1 0.0826 d . . .
H2bb-143 H 0.046807 0.161544 0.294178 Uiso 0.1022 1 0.0826 d . . .
H2bb-144 H 0.546807 0.161544 0.294178 Uiso 0.1022 1 0.0826 d . . .
H2bb-145 H 0.051049 0.161544 0.494178 Uiso 0.1022 1 0.0826 d . . .
H2bb-146 H 0.551049 0.161544 0.494178 Uiso 0.1022 1 0.0826 d . . .
H2bb-147 H 0.042467 0.161544 0.694178 Uiso 0.1022 1 0.0826 d . . .
H2bb-148 H 0.542467 0.161544 0.694178 Uiso 0.1022 1 0.0826 d . . .
H2bb-149 H 0.033149 0.161544 0.894178 Uiso 0.1022 1 0.0826 d . . .
H2bb-150 H 0.533149 0.161544 0.894178 Uiso 0.1022 1 0.0826 d . . .
H2bb-151 H 0.291096 0.661544 0.194178 Uiso 0.1022 1 0.0826 d . . .
H2bb-152 H 0.791096 0.661544 0.194178 Uiso 0.1022 1 0.0826 d . . .
H2bb-153 H 0.30062 0.661544 0.394178 Uiso 0.1022 1 0.0826 d . . .
H2bb-154 H 0.80062 0.661544 0.394178 Uiso 0.1022 1 0.0826 d . . .
H2bb-155 H 0.297925 0.661544 0.594178 Uiso 0.1022 1 0.0826 d . . .
H2bb-156 H 0.797925 0.661544 0.594178 Uiso 0.1022 1 0.0826 d . . .
H2bb-157 H 0.286806 0.661544 0.794178 Uiso 0.1022 1 0.0826 d . . .
H2bb-158 H 0.786806 0.661544 0.794178 Uiso 0.1022 1 0.0826 d . . .
H2bb-159 H 0.282923 0.661544 0.994178 Uiso 0.1022 1 0.0826 d . . .
H2bb-160 H 0.782923 0.661544 0.994178 Uiso 0.1022 1 0.0826 d . . .
H2cb-1 H 0.035716 0.161544 0.094178 Uiso 0.1022 1 0.0826 d . . .
H2cb-2 H 0.535716 0.161544 0.094178 Uiso 0.1022 1 0.0826 d . . .
H2cb-3 H 0.046807 0.161544 0.294178 Uiso 0.1022 1 0.0826 d . . .
H2cb-4 H 0.546807 0.161544 0.294178 Uiso 0.1022 1 0.0826 d . . .
H2cb-5 H 0.051049 0.161544 0.494178 Uiso 0.1022 1 0.0826 d . . .
H2cb-6 H 0.551049 0.161544 0.494178 Uiso 0.1022 1 0.0826 d . . .
H2cb-7 H 0.042467 0.161544 0.694178 Uiso 0.1022 1 0.0826 d . . .
H2cb-8 H 0.542467 0.161544 0.694178 Uiso 0.1022 1 0.0826 d . . .
H2cb-9 H 0.033149 0.161544 0.894178 Uiso 0.1022 1 0.0826 d . . .
H2cb-10 H 0.533149 0.161544 0.894178 Uiso 0.1022 1 0.0826 d . . .
H2cb-11 H 0.291096 0.661544 0.194178 Uiso 0.1022 1 0.0826 d . . .
H2cb-12 H 0.791096 0.661544 0.194178 Uiso 0.1022 1 0.0826 d . . .
H2cb-13 H 0.30062 0.661544 0.394178 Uiso 0.1022 1 0.0826 d . . .
H2cb-14 H 0.80062 0.661544 0.394178 Uiso 0.1022 1 0.0826 d . . .
H2cb-15 H 0.297925 0.661544 0.594178 Uiso 0.1022 1 0.0826 d . . .
H2cb-16 H 0.797925 0.661544 0.594178 Uiso 0.1022 1 0.0826 d . . .
H2cb-17 H 0.286806 0.661544 0.794178 Uiso 0.1022 1 0.0826 d . . .
H2cb-18 H 0.786806 0.661544 0.794178 Uiso 0.1022 1 0.0826 d . . .
H2cb-19 H 0.282923 0.661544 0.994178 Uiso 0.1022 1 0.0826 d . . .
H2cb-20 H 0.782923 0.661544 0.994178 Uiso 0.1022 1 0.0826 d . . .
H2cb-21 H 0.451829 0.338456 0.094178 Uiso 0.1022 1 0.0826 d . . .
H2cb-22 H 0.951829 0.338456 0.094178 Uiso 0.1022 1 0.0826 d . . .
H2cb-23 H 0.46292 0.338456 0.294178 Uiso 0.1022 1 0.0826 d . . .
H2cb-24 H 0.96292 0.338456 0.294178 Uiso 0.1022 1 0.0826 d . . .
H2cb-25 H 0.467161 0.338456 0.494178 Uiso 0.1022 1 0.0826 d . . .
H2cb-26 H 0.967161 0.338456 0.494178 Uiso 0.1022 1 0.0826 d . . .
H2cb-27 H 0.45858 0.338456 0.694178 Uiso 0.1022 1 0.0826 d . . .
H2cb-28 H 0.95858 0.338456 0.694178 Uiso 0.1022 1 0.0826 d . . .
H2cb-29 H 0.449261 0.338456 0.894178 Uiso 0.1022 1 0.0826 d . . .
H2cb-30 H 0.949261 0.338456 0.894178 Uiso 0.1022 1 0.0826 d . . .
H2cb-31 H 0.207209 0.838456 0.194178 Uiso 0.1022 1 0.0826 d . . .
H2cb-32 H 0.707209 0.838456 0.194178 Uiso 0.1022 1 0.0826 d . . .
H2cb-33 H 0.216733 0.838456 0.394178 Uiso 0.1022 1 0.0826 d . . .
H2cb-34 H 0.716733 0.838456 0.394178 Uiso 0.1022 1 0.0826 d . . .
H2cb-35 H 0.214037 0.838456 0.594178 Uiso 0.1022 1 0.0826 d . . .
H2cb-36 H 0.714037 0.838456 0.594178 Uiso 0.1022 1 0.0826 d . . .
H2cb-37 H 0.202919 0.838456 0.794178 Uiso 0.1022 1 0.0826 d . . .
H2cb-38 H 0.702919 0.838456 0.794178 Uiso 0.1022 1 0.0826 d . . .
H2cb-39 H 0.199035 0.838456 0.994178 Uiso 0.1022 1 0.0826 d . . .
H2cb-40 H 0.699035 0.838456 0.994178 Uiso 0.1022 1 0.0826 d . . .
H2cb-41 H 0.466604 0.661544 0.105822 Uiso 0.1022 1 0.0826 d . . .
H2cb-42 H 0.966604 0.661544 0.105822 Uiso 0.1022 1 0.0826 d . . .
H2cb-43 H 0.456887 0.661544 0.305822 Uiso 0.1022 1 0.0826 d . . .
H2cb-44 H 0.956887 0.661544 0.305822 Uiso 0.1022 1 0.0826 d . . .
H2cb-45 H 0.448816 0.661544 0.505822 Uiso 0.1022 1 0.0826 d . . .
H2cb-46 H 0.948816 0.661544 0.505822 Uiso 0.1022 1 0.0826 d . . .
H2cb-47 H 0.453759 0.661544 0.705822 Uiso 0.1022 1 0.0826 d . . .
H2cb-48 H 0.953759 0.661544 0.705822 Uiso 0.1022 1 0.0826 d . . .
H2cb-49 H 0.464754 0.661544 0.905822 Uiso 0.1022 1 0.0826 d . . .
H2cb-50 H 0.964754 0.661544 0.905822 Uiso 0.1022 1 0.0826 d . . .
H2cb-51 H 0.217234 0.161544 0.005822 Uiso 0.1022 1 0.0826 d . . .
H2cb-52 H 0.717234 0.161544 0.005822 Uiso 0.1022 1 0.0826 d . . .
H2cb-53 H 0.21264 0.161544 0.205822 Uiso 0.1022 1 0.0826 d . . .
H2cb-54 H 0.71264 0.161544 0.205822 Uiso 0.1022 1 0.0826 d . . .
H2cb-55 H 0.20159 0.161544 0.405822 Uiso 0.1022 1 0.0826 d . . .
H2cb-56 H 0.70159 0.161544 0.405822 Uiso 0.1022 1 0.0826 d . . .
H2cb-57 H 0.199647 0.161544 0.605822 Uiso 0.1022 1 0.0826 d . . .
H2cb-58 H 0.699647 0.161544 0.605822 Uiso 0.1022 1 0.0826 d . . .
H2cb-59 H 0.209547 0.161544 0.805822 Uiso 0.1022 1 0.0826 d . . .
H2cb-60 H 0.709547 0.161544 0.805822 Uiso 0.1022 1 0.0826 d . . .
H2cb-61 H 0.050492 0.838456 0.105822 Uiso 0.1022 1 0.0826 d . . .
H2cb-62 H 0.550492 0.838456 0.105822 Uiso 0.1022 1 0.0826 d . . .
H2cb-63 H 0.040774 0.838456 0.305822 Uiso 0.1022 1 0.0826 d . . .
H2cb-64 H 0.540774 0.838456 0.305822 Uiso 0.1022 1 0.0826 d . . .
H2cb-65 H 0.032704 0.838456 0.505822 Uiso 0.1022 1 0.0826 d . . .
H2cb-66 H 0.532704 0.838456 0.505822 Uiso 0.1022 1 0.0826 d . . .
H2cb-67 H 0.037646 0.838456 0.705822 Uiso 0.1022 1 0.0826 d . . .
H2cb-68 H 0.537646 0.838456 0.705822 Uiso 0.1022 1 0.0826 d . . .
H2cb-69 H 0.048641 0.838456 0.905822 Uiso 0.1022 1 0.0826 d . . .
H2cb-70 H 0.548641 0.838456 0.905822 Uiso 0.1022 1 0.0826 d . . .
H2cb-71 H 0.301122 0.338456 0.005822 Uiso 0.1022 1 0.0826 d . . .
H2cb-72 H 0.801122 0.338456 0.005822 Uiso 0.1022 1 0.0826 d . . .
H2cb-73 H 0.296527 0.338456 0.205822 Uiso 0.1022 1 0.0826 d . . .
H2cb-74 H 0.796527 0.338456 0.205822 Uiso 0.1022 1 0.0826 d . . .
H2cb-75 H 0.285477 0.338456 0.405822 Uiso 0.1022 1 0.0826 d . . .
H2cb-76 H 0.785477 0.338456 0.405822 Uiso 0.1022 1 0.0826 d . . .
H2cb-77 H 0.283534 0.338456 0.605822 Uiso 0.1022 1 0.0826 d . . .
H2cb-78 H 0.783534 0.338456 0.605822 Uiso 0.1022 1 0.0826 d . . .
H2cb-79 H 0.293434 0.338456 0.805822 Uiso 0.1022 1 0.0826 d . . .
H2cb-80 H 0.793434 0.338456 0.805822 Uiso 0.1022 1 0.0826 d . . .
H2cb-81 H 0.466604 0.838456 0.105822 Uiso 0.1022 1 0.0826 d . . .
H2cb-82 H 0.966604 0.838456 0.105822 Uiso 0.1022 1 0.0826 d . . .
H2cb-83 H 0.456887 0.838456 0.305822 Uiso 0.1022 1 0.0826 d . . .
H2cb-84 H 0.956887 0.838456 0.305822 Uiso 0.1022 1 0.0826 d . . .
H2cb-85 H 0.448816 0.838456 0.505822 Uiso 0.1022 1 0.0826 d . . .
H2cb-86 H 0.948816 0.838456 0.505822 Uiso 0.1022 1 0.0826 d . . .
H2cb-87 H 0.453759 0.838456 0.705822 Uiso 0.1022 1 0.0826 d . . .
H2cb-88 H 0.953759 0.838456 0.705822 Uiso 0.1022 1 0.0826 d . . .
H2cb-89 H 0.464754 0.838456 0.905822 Uiso 0.1022 1 0.0826 d . . .
H2cb-90 H 0.964754 0.838456 0.905822 Uiso 0.1022 1 0.0826 d . . .
H2cb-91 H 0.217234 0.338456 0.005822 Uiso 0.1022 1 0.0826 d . . .
H2cb-92 H 0.717234 0.338456 0.005822 Uiso 0.1022 1 0.0826 d . . .
H2cb-93 H 0.21264 0.338456 0.205822 Uiso 0.1022 1 0.0826 d . . .
H2cb-94 H 0.71264 0.338456 0.205822 Uiso 0.1022 1 0.0826 d . . .
H2cb-95 H 0.20159 0.338456 0.405822 Uiso 0.1022 1 0.0826 d . . .
H2cb-96 H 0.70159 0.338456 0.405822 Uiso 0.1022 1 0.0826 d . . .
H2cb-97 H 0.199647 0.338456 0.605822 Uiso 0.1022 1 0.0826 d . . .
H2cb-98 H 0.699647 0.338456 0.605822 Uiso 0.1022 1 0.0826 d . . .
H2cb-99 H 0.209547 0.338456 0.805822 Uiso 0.1022 1 0.0826 d . . .
H2cb-100 H 0.709547 0.338456 0.805822 Uiso 0.1022 1 0.0826 d . . .
H2cb-101 H 0.050492 0.661544 0.105822 Uiso 0.1022 1 0.0826 d . . .
H2cb-102 H 0.550492 0.661544 0.105822 Uiso 0.1022 1 0.0826 d . . .
H2cb-103 H 0.040774 0.661544 0.305822 Uiso 0.1022 1 0.0826 d . . .
H2cb-104 H 0.540774 0.661544 0.305822 Uiso 0.1022 1 0.0826 d . . .
H2cb-105 H 0.032704 0.661544 0.505822 Uiso 0.1022 1 0.0826 d . . .
H2cb-106 H 0.532704 0.661544 0.505822 Uiso 0.1022 1 0.0826 d . . .
H2cb-107 H 0.037646 0.661544 0.705822 Uiso 0.1022 1 0.0826 d . . .
H2cb-108 H 0.537646 0.661544 0.705822 Uiso 0.1022 1 0.0826 d . . .
H2cb-109 H 0.048641 0.661544 0.905822 Uiso 0.1022 1 0.0826 d . . .
H2cb-110 H 0.548641 0.661544 0.905822 Uiso 0.1022 1 0.0826 d . . .
H2cb-111 H 0.301122 0.161544 0.005822 Uiso 0.1022 1 0.0826 d . . .
H2cb-112 H 0.801122 0.161544 0.005822 Uiso 0.1022 1 0.0826 d . . .
H2cb-113 H 0.296527 0.161544 0.205822 Uiso 0.1022 1 0.0826 d . . .
H2cb-114 H 0.796527 0.161544 0.205822 Uiso 0.1022 1 0.0826 d . . .
H2cb-115 H 0.285477 0.161544 0.405822 Uiso 0.1022 1 0.0826 d . . .
H2cb-116 H 0.785477 0.161544 0.405822 Uiso 0.1022 1 0.0826 d . . .
H2cb-117 H 0.283534 0.161544 0.605822 Uiso 0.1022 1 0.0826 d . . .
H2cb-118 H 0.783534 0.161544 0.605822 Uiso 0.1022 1 0.0826 d . . .
H2cb-119 H 0.293434 0.161544 0.805822 Uiso 0.1022 1 0.0826 d . . .
H2cb-120 H 0.793434 0.161544 0.805822 Uiso 0.1022 1 0.0826 d . . .
H2cb-121 H 0.035716 0.338456 0.094178 Uiso 0.1022 1 0.0826 d . . .
H2cb-122 H 0.535716 0.338456 0.094178 Uiso 0.1022 1 0.0826 d . . .
H2cb-123 H 0.046807 0.338456 0.294178 Uiso 0.1022 1 0.0826 d . . .
H2cb-124 H 0.546807 0.338456 0.294178 Uiso 0.1022 1 0.0826 d . . .
H2cb-125 H 0.051049 0.338456 0.494178 Uiso 0.1022 1 0.0826 d . . .
H2cb-126 H 0.551049 0.338456 0.494178 Uiso 0.1022 1 0.0826 d . . .
H2cb-127 H 0.042467 0.338456 0.694178 Uiso 0.1022 1 0.0826 d . . .
H2cb-128 H 0.542467 0.338456 0.694178 Uiso 0.1022 1 0.0826 d . . .
H2cb-129 H 0.033149 0.338456 0.894178 Uiso 0.1022 1 0.0826 d . . .
H2cb-130 H 0.533149 0.338456 0.894178 Uiso 0.1022 1 0.0826 d . . .
H2cb-131 H 0.291096 0.838456 0.194178 Uiso 0.1022 1 0.0826 d . . .
H2cb-132 H 0.791096 0.838456 0.194178 Uiso 0.1022 1 0.0826 d . . .
H2cb-133 H 0.30062 0.838456 0.394178 Uiso 0.1022 1 0.0826 d . . .
H2cb-134 H 0.80062 0.838456 0.394178 Uiso 0.1022 1 0.0826 d . . .
H2cb-135 H 0.297925 0.838456 0.594178 Uiso 0.1022 1 0.0826 d . . .
H2cb-136 H 0.797925 0.838456 0.594178 Uiso 0.1022 1 0.0826 d . . .
H2cb-137 H 0.286806 0.838456 0.794178 Uiso 0.1022 1 0.0826 d . . .
H2cb-138 H 0.786806 0.838456 0.794178 Uiso 0.1022 1 0.0826 d . . .
H2cb-139 H 0.282923 0.838456 0.994178 Uiso 0.1022 1 0.0826 d . . .
H2cb-140 H 0.782923 0.838456 0.994178 Uiso 0.1022 1 0.0826 d . . .
H2cb-141 H 0.451829 0.161544 0.094178 Uiso 0.1022 1 0.0826 d . . .
H2cb-142 H 0.951829 0.161544 0.094178 Uiso 0.1022 1 0.0826 d . . .
H2cb-143 H 0.46292 0.161544 0.294178 Uiso 0.1022 1 0.0826 d . . .
H2cb-144 H 0.96292 0.161544 0.294178 Uiso 0.1022 1 0.0826 d . . .
H2cb-145 H 0.467161 0.161544 0.494178 Uiso 0.1022 1 0.0826 d . . .
H2cb-146 H 0.967161 0.161544 0.494178 Uiso 0.1022 1 0.0826 d . . .
H2cb-147 H 0.45858 0.161544 0.694178 Uiso 0.1022 1 0.0826 d . . .
H2cb-148 H 0.95858 0.161544 0.694178 Uiso 0.1022 1 0.0826 d . . .
H2cb-149 H 0.449261 0.161544 0.894178 Uiso 0.1022 1 0.0826 d . . .
H2cb-150 H 0.949261 0.161544 0.894178 Uiso 0.1022 1 0.0826 d . . .
H2cb-151 H 0.207209 0.661544 0.194178 Uiso 0.1022 1 0.0826 d . . .
H2cb-152 H 0.707209 0.661544 0.194178 Uiso 0.1022 1 0.0826 d . . .
H2cb-153 H 0.216733 0.661544 0.394178 Uiso 0.1022 1 0.0826 d . . .
H2cb-154 H 0.716733 0.661544 0.394178 Uiso 0.1022 1 0.0826 d . . .
H2cb-155 H 0.214037 0.661544 0.594178 Uiso 0.1022 1 0.0826 d . . .
H2cb-156 H 0.714037 0.661544 0.594178 Uiso 0.1022 1 0.0826 d . . .
H2cb-157 H 0.202919 0.661544 0.794178 Uiso 0.1022 1 0.0826 d . . .
H2cb-158 H 0.702919 0.661544 0.794178 Uiso 0.1022 1 0.0826 d . . .
H2cb-159 H 0.199035 0.661544 0.994178 Uiso 0.1022 1 0.0826 d . . .
H2cb-160 H 0.699035 0.661544 0.994178 Uiso 0.1022 1 0.0826 d . . .

loop_
_atom_site_aniso_label
_atom_site_aniso_type_symbol
_atom_site_aniso_U_11
_atom_site_aniso_U_22
_atom_site_aniso_U_33
_atom_site_aniso_U_12
_atom_site_aniso_U_13
_atom_site_aniso_U_23
Pb1-1 Pb 0.02193 0.021944 0.026994 -0.001197 0.001908 -0.000269
Pb1-2 Pb 0.02193 0.021944 0.026994 -0.001197 0.001908 -0.000269
Pb1-3 Pb 0.02193 0.021944 0.026994 -0.001197 0.001908 -0.000269
Pb1-4 Pb 0.02193 0.021944 0.026994 -0.001197 0.001908 -0.000269
Pb1-5 Pb 0.02193 0.021944 0.026994 -0.001197 0.001908 -0.000269
Pb1-6 Pb 0.02193 0.021944 0.026994 -0.001197 0.001908 -0.000269
Pb1-7 Pb 0.02193 0.021944 0.026994 -0.000352 0.000565 -0.000269
Pb1-8 Pb 0.02193 0.021944 0.026994 -0.000352 0.000565 -0.000269
Pb1-9 Pb 0.02193 0.021944 0.026994 -0.000352 0.000565 -0.000269
Pb1-10 Pb 0.02193 0.021944 0.026994 -0.000352 0.000565 -0.000269
Pb1-11 Pb 0.02193 0.021944 0.026994 0.000996 -0.001555 -0.000269
Pb1-12 Pb 0.02193 0.021944 0.026994 0.000996 -0.001555 -0.000269
Pb1-13 Pb 0.02193 0.021944 0.026994 0.000996 -0.001555 -0.000269
Pb1-14 Pb 0.02193 0.021944 0.026994 0.000996 -0.001555 -0.000269
Pb1-15 Pb 0.02193 0.021944 0.026994 0.000946 -0.001484 -0.000269
Pb1-16 Pb 0.02193 0.021944 0.026994 0.000946 -0.001484 -0.000269
Pb1-17 Pb 0.02193 0.021944 0.026994 0.000946 -0.001484 -0.000269
Pb1-18 Pb 0.02193 0.021944 0.026994 0.000946 -0.001484 -0.000269
Pb1-19 Pb 0.02193 0.021944 0.026994 -0.000433 0.000671 -0.000269
Pb1-20 Pb 0.02193 0.021944 0.026994 -0.000433 0.000671 -0.000269
Pb1-21 Pb 0.02193 0.021944 0.026994 -0.000433 0.000671 -0.000269
Pb1-22 Pb 0.02193 0.021944 0.026994 -0.000433 0.000671 -0.000269
Pb1-23 Pb 0.02193 0.021944 0.026994 -0.001197 0.001908 -0.000269
Pb1-24 Pb 0.02193 0.021944 0.026994 -0.001197 0.001908 -0.000269
Pb1-25 Pb 0.02193 0.021944 0.026994 -0.001197 0.001908 -0.000269
Pb1-26 Pb 0.02193 0.021944 0.026994 -0.001197 0.001908 -0.000269
Pb1-27 Pb 0.02193 0.021944 0.026994 -0.000966 0.001519 -0.000269
Pb1-28 Pb 0.02193 0.021944 0.026994 -0.000966 0.001519 -0.000269
Pb1-29 Pb 0.02193 0.021944 0.026994 0.000392 -0.000636 -0.000269
Pb1-30 Pb 0.02193 0.021944 0.026994 0.000392 -0.000636 -0.000269
Pb1-31 Pb 0.02193 0.021944 0.026994 0.001197 -0.001908 -0.000269
Pb1-32 Pb 0.02193 0.021944 0.026994 0.001197 -0.001908 -0.000269
Pb1-33 Pb 0.02193 0.021944 0.026994 0.000312 -0.000495 -0.000269
Pb1-34 Pb 0.02193 0.021944 0.026994 0.000312 -0.000495 -0.000269
Pb1-35 Pb 0.02193 0.021944 0.026994 -0.001016 0.00159 -0.000269
Pb1-36 Pb 0.02193 0.021944 0.026994 -0.001016 0.00159 -0.000269
Pb1-37 Pb 0.02193 0.021944 0.026994 0.001197 0.001908 0.000269
Pb1-38 Pb 0.02193 0.021944 0.026994 0.001197 0.001908 0.000269
Pb1-39 Pb 0.02193 0.021944 0.026994 0.001197 0.001908 0.000269
Pb1-40 Pb 0.02193 0.021944 0.026994 0.000352 0.000565 0.000269
Pb1-41 Pb 0.02193 0.021944 0.026994 0.000352 0.000565 0.000269
Pb1-42 Pb 0.02193 0.021944 0.026994 -0.000996 -0.001555 0.000269
Pb1-43 Pb 0.02193 0.021944 0.026994 -0.000996 -0.001555 0.000269
Pb1-44 Pb 0.02193 0.021944 0.026994 -0.000946 -0.001484 0.000269
Pb1-45 Pb 0.02193 0.021944 0.026994 -0.000946 -0.001484 0.000269
Pb1-46 Pb 0.02193 0.021944 0.026994 0.000433 0.000671 0.000269
Pb1-47 Pb 0.02193 0.021944 0.026994 0.000433 0.000671 0.000269
Pb1-48 Pb 0.02193 0.021944 0.026994 0.001197 0.001908 0.000269
Pb1-49 Pb 0.02193 0.021944 0.026994 0.001197 0.001908 0.000269
Pb1-50 Pb 0.02193 0.021944 0.026994 0.000966 0.001519 0.000269
Pb1-51 Pb 0.02193 0.021944 0.026994 0.000966 0.001519 0.000269
Pb1-52 Pb 0.02193 0.021944 0.026994 0.000966 0.001519 0.000269
Pb1-53 Pb 0.02193 0.021944 0.026994 0.000966 0.001519 0.000269
Pb1-54 Pb 0.02193 0.021944 0.026994 -0.000392 -0.000636 0.000269
Pb1-55 Pb 0.02193 0.021944 0.026994 -0.000392 -0.000636 0.000269
Pb1-56 Pb 0.02193 0.021944 0.026994 -0.000392 -0.000636 0.000269
Pb1-57 Pb 0.02193 0.021944 0.026994 -0.000392 -0.000636 0.000269
Pb1-58 Pb 0.02193 0.021944 0.026994 -0.001197 -0.001908 0.000269
Pb1-59 Pb 0.02193 0.021944 0.026994 -0.001197 -0.001908 0.000269
Pb1-60 Pb 0.02193 0.021944 0.026994 -0.001197 -0.001908 0.000269
Pb1-61 Pb 0.02193 0.021944 0.026994 -0.001197 -0.001908 0.000269
Pb1-62 Pb 0.02193 0.021944 0.026994 -0.000312 -0.000495 0.000269
Pb1-63 Pb 0.02193 0.021944 0.026994 -0.000312 -0.000495 0.000269
Pb1-64 Pb 0.02193 0.021944 0.026994 -0.000312 -0.000495 0.000269
Pb1-65 Pb 0.02193 0.021944 0.026994 -0.000312 -0.000495 0.000269
Pb1-66 Pb 0.02193 0.021944 0.026994 0.001016 0.00159 0.000269
Pb1-67 Pb 0.02193 0.021944 0.026994 0.001016 0.00159 0.000269
Pb1-68 Pb 0.02193 0.021944 0.026994 0.001016 0.00159 0.000269
Pb1-69 Pb 0.02193 0.021944 0.026994 0.001016 0.00159 0.000269
Br1-1 Br 0.041783 0.096387 0.045219 -0.000332 -0.017314 -0.000759
Br1-2 Br 0.041783 0.096387 0.045219 -0.000332 -0.017314 -0.000759
Br1-3 Br 0.03988 0.066537 0.04221 -0.001067 -0.017385 -0.002424
Br1-4 Br 0.03988 0.066537 0.04221 -0.001067 -0.017385 -0.002424
Br1-5 Br 0.038021 0.037441 0.039373 -0.000302 -0.017491 -0.000685
Br1-6 Br 0.038021 0.037441 0.039373 -0.000302 -0.017491 -0.000685
Br1-7 Br 0.038834 0.050072 0.040577 0.000885 -0.017455 0.002007
Br1-8 Br 0.038834 0.050072 0.040577 0.000885 -0.017455 0.002007
Br1-9 Br 0.041158 0.086648 0.044188 0.000825 -0.017314 0.00186
Br1-10 Br 0.041158 0.086648 0.044188 0.000825 -0.017314 0.00186
Br1-11 Br 0.041056 0.084954 0.044016 -0.000865 -0.017349 -0.001958
Br1-12 Br 0.041056 0.084954 0.044016 -0.000865 -0.017349 -0.001958
Br1-13 Br 0.038718 0.048336 0.040405 -0.000845 -0.017455 -0.001909
Br1-14 Br 0.038718 0.048336 0.040405 -0.000845 -0.017455 -0.001909
Br1-15 Br 0.038065 0.038103 0.039373 0.000362 -0.017491 0.000832
Br1-16 Br 0.038065 0.038103 0.039373 0.000362 -0.017491 0.000832
Br1-17 Br 0.040011 0.06867 0.042468 0.001067 -0.017385 0.002399
Br1-18 Br 0.040011 0.06867 0.042468 0.001067 -0.017385 0.002399
Br1-19 Br 0.041826 0.096986 0.045219 0.000262 -0.017278 0.000588
Br1-20 Br 0.041826 0.096986 0.045219 0.000262 -0.017278 0.000588
Br1-21 Br 0.03805 0.037754 0.039373 0.000332 0.017491 -0.000759
Br1-22 Br 0.03805 0.037754 0.039373 0.000332 0.017491 -0.000759
Br1-23 Br 0.039953 0.067604 0.042296 0.001067 0.017385 -0.002424
Br1-24 Br 0.039953 0.067604 0.042296 0.001067 0.017385 -0.002424
Br1-25 Br 0.041797 0.096707 0.045219 0.000302 0.017314 -0.000685
Br1-26 Br 0.041797 0.096707 0.045219 0.000302 0.017314 -0.000685
Br1-27 Br 0.040998 0.084069 0.04393 -0.000885 0.017349 0.002007
Br1-28 Br 0.040998 0.084069 0.04393 -0.000885 0.017349 0.002007
Br1-29 Br 0.03866 0.0475 0.040319 -0.000825 0.017455 0.00186
Br1-30 Br 0.03866 0.0475 0.040319 -0.000825 0.017455 0.00186
Br1-31 Br 0.038776 0.049194 0.040491 0.000865 0.017455 -0.001958
Br1-32 Br 0.038776 0.049194 0.040491 0.000865 0.017455 -0.001958
Br1-33 Br 0.041115 0.085812 0.044102 0.000845 0.017349 -0.001909
Br1-34 Br 0.041115 0.085812 0.044102 0.000845 0.017349 -0.001909
Br1-35 Br 0.041768 0.096038 0.045133 -0.000362 0.017314 0.000832
Br1-36 Br 0.041768 0.096038 0.045133 -0.000362 0.017314 0.000832
Br1-37 Br 0.039808 0.065471 0.042124 -0.001067 0.01742 0.002399
Br1-38 Br 0.039808 0.065471 0.042124 -0.001067 0.01742 0.002399
Br1-39 Br 0.038007 0.037162 0.039288 -0.000262 0.017491 0.000588
Br1-40 Br 0.038007 0.037162 0.039288 -0.000262 0.017491 0.000588
Br1-41 Br 0.041056 0.084954 0.044016 0.000865 -0.017349 0.001958
Br1-42 Br 0.041056 0.084954 0.044016 0.000865 -0.017349 0.001958
Br1-43 Br 0.038718 0.048336 0.040405 0.000845 -0.017455 0.001909
Br1-44 Br 0.038718 0.048336 0.040405 0.000845 -0.017455 0.001909
Br1-45 Br 0.038065 0.038103 0.039373 -0.000362 -0.017491 -0.000832
Br1-46 Br 0.038065 0.038103 0.039373 -0.000362 -0.017491 -0.000832
Br1-47 Br 0.040011 0.06867 0.042468 -0.001067 -0.017385 -0.002399
Br1-48 Br 0.040011 0.06867 0.042468 -0.001067 -0.017385 -0.002399
Br1-49 Br 0.041826 0.096986 0.045219 -0.000262 -0.017278 -0.000588
Br1-50 Br 0.041826 0.096986 0.045219 -0.000262 -0.017278 -0.000588
Br1-51 Br 0.041783 0.096387 0.045219 0.000332 -0.017314 0.000759
Br1-52 Br 0.041783 0.096387 0.045219 0.000332 -0.017314 0.000759
Br1-53 Br 0.03988 0.066537 0.04221 0.001067 -0.017385 0.002424
Br1-54 Br 0.03988 0.066537 0.04221 0.001067 -0.017385 0.002424
Br1-55 Br 0.038021 0.037441 0.039373 0.000302 -0.017491 0.000685
Br1-56 Br 0.038021 0.037441 0.039373 0.000302 -0.017491 0.000685
Br1-57 Br 0.038834 0.050072 0.040577 -0.000885 -0.017455 -0.002007
Br1-58 Br 0.038834 0.050072 0.040577 -0.000885 -0.017455 -0.002007
Br1-59 Br 0.041158 0.086648 0.044188 -0.000825 -0.017314 -0.00186
Br1-60 Br 0.041158 0.086648 0.044188 -0.000825 -0.017314 -0.00186
Br1-61 Br 0.038776 0.049194 0.040491 -0.000865 0.017455 0.001958
Br1-62 Br 0.038776 0.049194 0.040491 -0.000865 0.017455 0.001958
Br1-63 Br 0.041115 0.085812 0.044102 -0.000845 0.017349 0.001909
Br1-64 Br 0.041115 0.085812 0.044102 -0.000845 0.017349 0.001909
Br1-65 Br 0.041768 0.096038 0.045133 0.000362 0.017314 -0.000832
Br1-66 Br 0.041768 0.096038 0.045133 0.000362 0.017314 -0.000832
Br1-67 Br 0.039808 0.065471 0.042124 0.001067 0.01742 -0.002399
Br1-68 Br 0.039808 0.065471 0.042124 0.001067 0.01742 -0.002399
Br1-69 Br 0.038007 0.037162 0.039288 0.000262 0.017491 -0.000588
Br1-70 Br 0.038007 0.037162 0.039288 0.000262 0.017491 -0.000588
Br1-71 Br 0.03805 0.037754 0.039373 -0.000332 0.017491 0.000759
Br1-72 Br 0.03805 0.037754 0.039373 -0.000332 0.017491 0.000759
Br1-73 Br 0.039953 0.067604 0.042296 -0.001067 0.017385 0.002424
Br1-74 Br 0.039953 0.067604 0.042296 -0.001067 0.017385 0.002424
Br1-75 Br 0.041797 0.096707 0.045219 -0.000302 0.017314 0.000685
Br1-76 Br 0.041797 0.096707 0.045219 -0.000302 0.017314 0.000685
Br1-77 Br 0.040998 0.084069 0.04393 0.000885 0.017349 -0.002007
Br1-78 Br 0.040998 0.084069 0.04393 0.000885 0.017349 -0.002007
Br1-79 Br 0.03866 0.0475 0.040319 0.000825 0.017455 -0.00186
Br1-80 Br 0.03866 0.0475 0.040319 0.000825 0.017455 -0.00186
Br2-1 Br 0.095765 0.022077 0.056911 0 0.010424 0
Br2-2 Br 0.095765 0.022077 0.056911 0 0.010424 0
Br2-3 Br 0.095765 0.022077 0.056911 0 -0.007491 0
Br2-4 Br 0.095765 0.022077 0.056911 0 -0.007491 0
Br2-5 Br 0.095765 0.022077 0.056911 0 -0.014876 0
Br2-6 Br 0.095765 0.022077 0.056911 0 -0.014876 0
Br2-7 Br 0.095765 0.022077 0.056911 0 -0.001307 0
Br2-8 Br 0.095765 0.022077 0.056911 0 -0.001307 0
Br2-9 Br 0.095765 0.022077 0.056911 0 0.014098 0
Br2-10 Br 0.095765 0.022077 0.056911 0 0.014098 0
Br2-11 Br 0.095765 0.022077 0.056911 0 0.014982 0
Br2-12 Br 0.095765 0.022077 0.056911 0 0.014982 0
Br2-13 Br 0.095765 0.022077 0.056911 0 0.001837 0
Br2-14 Br 0.095765 0.022077 0.056911 0 0.001837 0
Br2-15 Br 0.095765 0.022077 0.056911 0 -0.013886 0
Br2-16 Br 0.095765 0.022077 0.056911 0 -0.013886 0
Br2-17 Br 0.095765 0.022077 0.056911 0 -0.010035 0
Br2-18 Br 0.095765 0.022077 0.056911 0 -0.010035 0
Br2-19 Br 0.095765 0.022077 0.056911 0 0.00795 0
Br2-20 Br 0.095765 0.022077 0.056911 0 0.00795 0
Br2-21 Br 0.095765 0.022077 0.056911 0 0.013674 0
Br2-22 Br 0.095765 0.022077 0.056911 0 0.013674 0
Br2-23 Br 0.095765 0.022077 0.056911 0 -0.002332 0
Br2-24 Br 0.095765 0.022077 0.056911 0 -0.002332 0
Br2-25 Br 0.095765 0.022077 0.056911 0 -0.015052 0
Br2-26 Br 0.095765 0.022077 0.056911 0 -0.015052 0
Br2-27 Br 0.095765 0.022077 0.056911 0 -0.006572 0
Br2-28 Br 0.095765 0.022077 0.056911 0 -0.006572 0
Br2-29 Br 0.095765 0.022077 0.056911 0 0.011166 0
Br2-30 Br 0.095765 0.022077 0.056911 0 0.011166 0
Br2-31 Br 0.095765 0.022077 0.056911 0 0.007032 0
Br2-32 Br 0.095765 0.022077 0.056911 0 0.007032 0
Br2-33 Br 0.095765 0.022077 0.056911 0 -0.010812 0
Br2-34 Br 0.095765 0.022077 0.056911 0 -0.010812 0
Br2-35 Br 0.095765 0.022077 0.056911 0 -0.013427 0
Br2-36 Br 0.095765 0.022077 0.056911 0 -0.013427 0
Br2-37 Br 0.095765 0.022077 0.056911 0 0.002862 0
Br2-38 Br 0.095765 0.022077 0.056911 0 0.002862 0
Br2-39 Br 0.095765 0.022077 0.056911 0 0.015123 0
Br2-40 Br 0.095765 0.022077 0.056911 0 0.015123 0
C1a-1 C 0.081009 0.078897 0.095511 0 0.052153 0
C1a-2 C 0.081009 0.078897 0.095511 0 0.052153 0
C1a-3 C 0.081009 0.078897 0.095511 0 0.052153 0
C1a-4 C 0.081009 0.078897 0.095511 0 0.052153 0
C1a-5 C 0.081009 0.078897 0.095511 0 0.052153 0
C1a-6 C 0.081009 0.078897 0.095511 0 0.052153 0
C1a-7 C 0.081009 0.078897 0.095511 0 0.052153 0
C1a-8 C 0.081009 0.078897 0.095511 0 0.052153 0
C1a-9 C 0.081009 0.078897 0.095511 0 0.052153 0
C1a-10 C 0.081009 0.078897 0.095511 0 0.052153 0
C1a-11 C 0.081009 0.078897 0.095511 0 0.052153 0
C1a-12 C 0.081009 0.078897 0.095511 0 0.052153 0
C1a-13 C 0.081009 0.078897 0.095511 0 0.052153 0
C1a-14 C 0.081009 0.078897 0.095511 0 0.052153 0
C1a-15 C 0.081009 0.078897 0.095511 0 0.052153 0
C1a-16 C 0.081009 0.078897 0.095511 0 0.052153 0
C1a-17 C 0.081009 0.078897 0.095511 0 0.052153 0
C1a-18 C 0.081009 0.078897 0.095511 0 0.052153 0
C1a-19 C 0.081009 0.078897 0.095511 0 0.052153 0
C1a-20 C 0.081009 0.078897 0.095511 0 0.052153 0
C1a-21 C 0.081009 0.078897 0.095511 0 -0.052153 0
C1a-22 C 0.081009 0.078897 0.095511 0 -0.052153 0
C1a-23 C 0.081009 0.078897 0.095511 0 -0.052153 0
C1a-24 C 0.081009 0.078897 0.095511 0 -0.052153 0
C1a-25 C 0.081009 0.078897 0.095511 0 -0.052153 0
C1a-26 C 0.081009 0.078897 0.095511 0 -0.052153 0
C1a-27 C 0.081009 0.078897 0.095511 0 -0.052153 0
C1a-28 C 0.081009 0.078897 0.095511 0 -0.052153 0
C1a-29 C 0.081009 0.078897 0.095511 0 -0.052153 0
C1a-30 C 0.081009 0.078897 0.095511 0 -0.052153 0
C1a-31 C 0.081009 0.078897 0.095511 0 -0.052153 0
C1a-32 C 0.081009 0.078897 0.095511 0 -0.052153 0
C1a-33 C 0.081009 0.078897 0.095511 0 -0.052153 0
C1a-34 C 0.081009 0.078897 0.095511 0 -0.052153 0
C1a-35 C 0.081009 0.078897 0.095511 0 -0.052153 0
C1a-36 C 0.081009 0.078897 0.095511 0 -0.052153 0
C1a-37 C 0.081009 0.078897 0.095511 0 -0.052153 0
C1a-38 C 0.081009 0.078897 0.095511 0 -0.052153 0
C1a-39 C 0.081009 0.078897 0.095511 0 -0.052153 0
C1a-40 C 0.081009 0.078897 0.095511 0 -0.052153 0
C1a-41 C 0.081009 0.078897 0.095511 0 0.052153 0
C1a-42 C 0.081009 0.078897 0.095511 0 0.052153 0
C1a-43 C 0.081009 0.078897 0.095511 0 0.052153 0
C1a-44 C 0.081009 0.078897 0.095511 0 0.052153 0
C1a-45 C 0.081009 0.078897 0.095511 0 0.052153 0
C1a-46 C 0.081009 0.078897 0.095511 0 0.052153 0
C1a-47 C 0.081009 0.078897 0.095511 0 0.052153 0
C1a-48 C 0.081009 0.078897 0.095511 0 0.052153 0
C1a-49 C 0.081009 0.078897 0.095511 0 0.052153 0
C1a-50 C 0.081009 0.078897 0.095511 0 0.052153 0
C1a-51 C 0.081009 0.078897 0.095511 0 0.052153 0
C1a-52 C 0.081009 0.078897 0.095511 0 0.052153 0
C1a-53 C 0.081009 0.078897 0.095511 0 0.052153 0
C1a-54 C 0.081009 0.078897 0.095511 0 0.052153 0
C1a-55 C 0.081009 0.078897 0.095511 0 0.052153 0
C1a-56 C 0.081009 0.078897 0.095511 0 0.052153 0
C1a-57 C 0.081009 0.078897 0.095511 0 0.052153 0
C1a-58 C 0.081009 0.078897 0.095511 0 0.052153 0
C1a-59 C 0.081009 0.078897 0.095511 0 0.052153 0
C1a-60 C 0.081009 0.078897 0.095511 0 0.052153 0
C1a-61 C 0.081009 0.078897 0.095511 0 0.052153 0
C1a-62 C 0.081009 0.078897 0.095511 0 0.052153 0
C1a-63 C 0.081009 0.078897 0.095511 0 -0.052153 0
C1a-64 C 0.081009 0.078897 0.095511 0 -0.052153 0
C1a-65 C 0.081009 0.078897 0.095511 0 -0.052153 0
C1a-66 C 0.081009 0.078897 0.095511 0 -0.052153 0
C1a-67 C 0.081009 0.078897 0.095511 0 -0.052153 0
C1a-68 C 0.081009 0.078897 0.095511 0 -0.052153 0
C1a-69 C 0.081009 0.078897 0.095511 0 -0.052153 0
C1a-70 C 0.081009 0.078897 0.095511 0 -0.052153 0
C1a-71 C 0.081009 0.078897 0.095511 0 -0.052153 0
C1a-72 C 0.081009 0.078897 0.095511 0 -0.052153 0
C1a-73 C 0.081009 0.078897 0.095511 0 -0.052153 0
C1a-74 C 0.081009 0.078897 0.095511 0 -0.052153 0
C1a-75 C 0.081009 0.078897 0.095511 0 -0.052153 0
C1a-76 C 0.081009 0.078897 0.095511 0 -0.052153 0
C1a-77 C 0.081009 0.078897 0.095511 0 -0.052153 0
C1a-78 C 0.081009 0.078897 0.095511 0 -0.052153 0
C1a-79 C 0.081009 0.078897 0.095511 0 -0.052153 0
C1a-80 C 0.081009 0.078897 0.095511 0 -0.052153 0
C1a-81 C 0.081009 0.078897 0.095511 0 -0.052153 0
C1a-82 C 0.081009 0.078897 0.095511 0 -0.052153 0
N2a-1 N 0.081009 0.078897 0.095511 0 0.052153 0
N2a-2 N 0.081009 0.078897 0.095511 0 0.052153 0
N2a-3 N 0.081009 0.078897 0.095511 0 0.052153 0
N2a-4 N 0.081009 0.078897 0.095511 0 0.052153 0
N2a-5 N 0.081009 0.078897 0.095511 0 0.052153 0
N2a-6 N 0.081009 0.078897 0.095511 0 0.052153 0
N2a-7 N 0.081009 0.078897 0.095511 0 0.052153 0
N2a-8 N 0.081009 0.078897 0.095511 0 0.052153 0
N2a-9 N 0.081009 0.078897 0.095511 0 0.052153 0
N2a-10 N 0.081009 0.078897 0.095511 0 0.052153 0
N2a-11 N 0.081009 0.078897 0.095511 0 0.052153 0
N2a-12 N 0.081009 0.078897 0.095511 0 0.052153 0
N2a-13 N 0.081009 0.078897 0.095511 0 0.052153 0
N2a-14 N 0.081009 0.078897 0.095511 0 0.052153 0
N2a-15 N 0.081009 0.078897 0.095511 0 0.052153 0
N2a-16 N 0.081009 0.078897 0.095511 0 0.052153 0
N2a-17 N 0.081009 0.078897 0.095511 0 0.052153 0
N2a-18 N 0.081009 0.078897 0.095511 0 0.052153 0
N2a-19 N 0.081009 0.078897 0.095511 0 0.052153 0
N2a-20 N 0.081009 0.078897 0.095511 0 0.052153 0
N2a-21 N 0.081009 0.078897 0.095511 0 -0.052153 0
N2a-22 N 0.081009 0.078897 0.095511 0 -0.052153 0
N2a-23 N 0.081009 0.078897 0.095511 0 -0.052153 0
N2a-24 N 0.081009 0.078897 0.095511 0 -0.052153 0
N2a-25 N 0.081009 0.078897 0.095511 0 -0.052153 0
N2a-26 N 0.081009 0.078897 0.095511 0 -0.052153 0
N2a-27 N 0.081009 0.078897 0.095511 0 -0.052153 0
N2a-28 N 0.081009 0.078897 0.095511 0 -0.052153 0
N2a-29 N 0.081009 0.078897 0.095511 0 -0.052153 0
N2a-30 N 0.081009 0.078897 0.095511 0 -0.052153 0
N2a-31 N 0.081009 0.078897 0.095511 0 -0.052153 0
N2a-32 N 0.081009 0.078897 0.095511 0 -0.052153 0
N2a-33 N 0.081009 0.078897 0.095511 0 -0.052153 0
N2a-34 N 0.081009 0.078897 0.095511 0 -0.052153 0
N2a-35 N 0.081009 0.078897 0.095511 0 -0.052153 0
N2a-36 N 0.081009 0.078897 0.095511 0 -0.052153 0
N2a-37 N 0.081009 0.078897 0.095511 0 -0.052153 0
N2a-38 N 0.081009 0.078897 0.095511 0 -0.052153 0
N2a-39 N 0.081009 0.078897 0.095511 0 -0.052153 0
N2a-40 N 0.081009 0.078897 0.095511 0 -0.052153 0
N2a-41 N 0.081009 0.078897 0.095511 0 0.052153 0
N2a-42 N 0.081009 0.078897 0.095511 0 0.052153 0
N2a-43 N 0.081009 0.078897 0.095511 0 0.052153 0
N2a-44 N 0.081009 0.078897 0.095511 0 0.052153 0
N2a-45 N 0.081009 0.078897 0.095511 0 0.052153 0
N2a-46 N 0.081009 0.078897 0.095511 0 0.052153 0
N2a-47 N 0.081009 0.078897 0.095511 0 0.052153 0
N2a-48 N 0.081009 0.078897 0.095511 0 0.052153 0
N2a-49 N 0.081009 0.078897 0.095511 0 0.052153 0
N2a-50 N 0.081009 0.078897 0.095511 0 0.052153 0
N2a-51 N 0.081009 0.078897 0.095511 0 0.052153 0
N2a-52 N 0.081009 0.078897 0.095511 0 0.052153 0
N2a-53 N 0.081009 0.078897 0.095511 0 0.052153 0
N2a-54 N 0.081009 0.078897 0.095511 0 0.052153 0
N2a-55 N 0.081009 0.078897 0.095511 0 0.052153 0
N2a-56 N 0.081009 0.078897 0.095511 0 0.052153 0
N2a-57 N 0.081009 0.078897 0.095511 0 0.052153 0
N2a-58 N 0.081009 0.078897 0.095511 0 0.052153 0
N2a-59 N 0.081009 0.078897 0.095511 0 0.052153 0
N2a-60 N 0.081009 0.078897 0.095511 0 0.052153 0
N2a-61 N 0.081009 0.078897 0.095511 0 -0.052153 0
N2a-62 N 0.081009 0.078897 0.095511 0 -0.052153 0
N2a-63 N 0.081009 0.078897 0.095511 0 -0.052153 0
N2a-64 N 0.081009 0.078897 0.095511 0 -0.052153 0
N2a-65 N 0.081009 0.078897 0.095511 0 -0.052153 0
N2a-66 N 0.081009 0.078897 0.095511 0 -0.052153 0
N2a-67 N 0.081009 0.078897 0.095511 0 -0.052153 0
N2a-68 N 0.081009 0.078897 0.095511 0 -0.052153 0
N2a-69 N 0.081009 0.078897 0.095511 0 -0.052153 0
N2a-70 N 0.081009 0.078897 0.095511 0 -0.052153 0
N2a-71 N 0.081009 0.078897 0.095511 0 -0.052153 0
N2a-72 N 0.081009 0.078897 0.095511 0 -0.052153 0
N2a-73 N 0.081009 0.078897 0.095511 0 -0.052153 0
N2a-74 N 0.081009 0.078897 0.095511 0 -0.052153 0
N2a-75 N 0.081009 0.078897 0.095511 0 -0.052153 0
N2a-76 N 0.081009 0.078897 0.095511 0 -0.052153 0
N2a-77 N 0.081009 0.078897 0.095511 0 -0.052153 0
N2a-78 N 0.081009 0.078897 0.095511 0 -0.052153 0
N2a-79 N 0.081009 0.078897 0.095511 0 -0.052153 0
N2a-80 N 0.081009 0.078897 0.095511 0 -0.052153 0
N2a-81 N 0.081009 0.078897 0.095511 0 -0.052153 0
N2a-82 N 0.081009 0.078897 0.095511 0 -0.052153 0
C1b-1 C 0.078903 0.081009 0.095511 0 0 -0.052143
C1b-2 C 0.078903 0.081009 0.095511 0 0 -0.052143
C1b-3 C 0.078903 0.081009 0.095511 0 0 -0.052143
C1b-4 C 0.078903 0.081009 0.095511 0 0 -0.052143
C1b-5 C 0.078903 0.081009 0.095511 0 0 -0.052143
C1b-6 C 0.078903 0.081009 0.095511 0 0 -0.052143
C1b-7 C 0.078903 0.081009 0.095511 0 0 -0.052143
C1b-8 C 0.078903 0.081009 0.095511 0 0 -0.052143
C1b-9 C 0.078903 0.081009 0.095511 0 0 -0.052143
C1b-10 C 0.078903 0.081009 0.095511 0 0 -0.052143
C1b-11 C 0.078903 0.081009 0.095511 0 0 -0.052143
C1b-12 C 0.078903 0.081009 0.095511 0 0 -0.052143
C1b-13 C 0.078903 0.081009 0.095511 0 0 -0.052143
C1b-14 C 0.078903 0.081009 0.095511 0 0 -0.052143
C1b-15 C 0.078903 0.081009 0.095511 0 0 -0.052143
C1b-16 C 0.078903 0.081009 0.095511 0 0 -0.052143
C1b-17 C 0.078903 0.081009 0.095511 0 0 -0.052143
C1b-18 C 0.078903 0.081009 0.095511 0 0 -0.052143
C1b-19 C 0.078903 0.081009 0.095511 0 0 -0.052143
C1b-20 C 0.078903 0.081009 0.095511 0 0 -0.052143
C1b-21 C 0.078903 0.081009 0.095511 0 0 0.052143
C1b-22 C 0.078903 0.081009 0.095511 0 0 0.052143
C1b-23 C 0.078903 0.081009 0.095511 0 0 0.052143
C1b-24 C 0.078903 0.081009 0.095511 0 0 0.052143
C1b-25 C 0.078903 0.081009 0.095511 0 0 0.052143
C1b-26 C 0.078903 0.081009 0.095511 0 0 0.052143
C1b-27 C 0.078903 0.081009 0.095511 0 0 0.052143
C1b-28 C 0.078903 0.081009 0.095511 0 0 0.052143
C1b-29 C 0.078903 0.081009 0.095511 0 0 0.052143
C1b-30 C 0.078903 0.081009 0.095511 0 0 0.052143
C1b-31 C 0.078903 0.081009 0.095511 0 0 0.052143
C1b-32 C 0.078903 0.081009 0.095511 0 0 0.052143
C1b-33 C 0.078903 0.081009 0.095511 0 0 0.052143
C1b-34 C 0.078903 0.081009 0.095511 0 0 0.052143
C1b-35 C 0.078903 0.081009 0.095511 0 0 0.052143
C1b-36 C 0.078903 0.081009 0.095511 0 0 0.052143
C1b-37 C 0.078903 0.081009 0.095511 0 0 0.052143
C1b-38 C 0.078903 0.081009 0.095511 0 0 0.052143
C1b-39 C 0.078903 0.081009 0.095511 0 0 0.052143
C1b-40 C 0.078903 0.081009 0.095511 0 0 0.052143
C1b-41 C 0.078903 0.081009 0.095511 0 0 0.052143
C1b-42 C 0.078903 0.081009 0.095511 0 0 0.052143
C1b-43 C 0.078903 0.081009 0.095511 0 0 0.052143
C1b-44 C 0.078903 0.081009 0.095511 0 0 0.052143
C1b-45 C 0.078903 0.081009 0.095511 0 0 0.052143
C1b-46 C 0.078903 0.081009 0.095511 0 0 0.052143
C1b-47 C 0.078903 0.081009 0.095511 0 0 0.052143
C1b-48 C 0.078903 0.081009 0.095511 0 0 0.052143
C1b-49 C 0.078903 0.081009 0.095511 0 0 0.052143
C1b-50 C 0.078903 0.081009 0.095511 0 0 0.052143
C1b-51 C 0.078903 0.081009 0.095511 0 0 0.052143
C1b-52 C 0.078903 0.081009 0.095511 0 0 0.052143
C1b-53 C 0.078903 0.081009 0.095511 0 0 0.052143
C1b-54 C 0.078903 0.081009 0.095511 0 0 0.052143
C1b-55 C 0.078903 0.081009 0.095511 0 0 0.052143
C1b-56 C 0.078903 0.081009 0.095511 0 0 0.052143
C1b-57 C 0.078903 0.081009 0.095511 0 0 0.052143
C1b-58 C 0.078903 0.081009 0.095511 0 0 0.052143
C1b-59 C 0.078903 0.081009 0.095511 0 0 0.052143
C1b-60 C 0.078903 0.081009 0.095511 0 0 0.052143
C1b-61 C 0.078903 0.081009 0.095511 0 0 -0.052143
C1b-62 C 0.078903 0.081009 0.095511 0 0 -0.052143
C1b-63 C 0.078903 0.081009 0.095511 0 0 -0.052143
C1b-64 C 0.078903 0.081009 0.095511 0 0 -0.052143
C1b-65 C 0.078903 0.081009 0.095511 0 0 -0.052143
C1b-66 C 0.078903 0.081009 0.095511 0 0 -0.052143
C1b-67 C 0.078903 0.081009 0.095511 0 0 -0.052143
C1b-68 C 0.078903 0.081009 0.095511 0 0 -0.052143
C1b-69 C 0.078903 0.081009 0.095511 0 0 -0.052143
C1b-70 C 0.078903 0.081009 0.095511 0 0 -0.052143
C1b-71 C 0.078903 0.081009 0.095511 0 0 -0.052143
C1b-72 C 0.078903 0.081009 0.095511 0 0 -0.052143
C1b-73 C 0.078903 0.081009 0.095511 0 0 -0.052143
C1b-74 C 0.078903 0.081009 0.095511 0 0 -0.052143
C1b-75 C 0.078903 0.081009 0.095511 0 0 -0.052143
C1b-76 C 0.078903 0.081009 0.095511 0 0 -0.052143
C1b-77 C 0.078903 0.081009 0.095511 0 0 -0.052143
C1b-78 C 0.078903 0.081009 0.095511 0 0 -0.052143
C1b-79 C 0.078903 0.081009 0.095511 0 0 -0.052143
C1b-80 C 0.078903 0.081009 0.095511 0 0 -0.052143
N2b-1 N 0.078903 0.081009 0.095511 0 0 -0.052143
N2b-2 N 0.078903 0.081009 0.095511 0 0 -0.052143
N2b-3 N 0.078903 0.081009 0.095511 0 0 -0.052143
N2b-4 N 0.078903 0.081009 0.095511 0 0 -0.052143
N2b-5 N 0.078903 0.081009 0.095511 0 0 -0.052143
N2b-6 N 0.078903 0.081009 0.095511 0 0 -0.052143
N2b-7 N 0.078903 0.081009 0.095511 0 0 -0.052143
N2b-8 N 0.078903 0.081009 0.095511 0 0 -0.052143
N2b-9 N 0.078903 0.081009 0.095511 0 0 -0.052143
N2b-10 N 0.078903 0.081009 0.095511 0 0 -0.052143
N2b-11 N 0.078903 0.081009 0.095511 0 0 -0.052143
N2b-12 N 0.078903 0.081009 0.095511 0 0 -0.052143
N2b-13 N 0.078903 0.081009 0.095511 0 0 -0.052143
N2b-14 N 0.078903 0.081009 0.095511 0 0 -0.052143
N2b-15 N 0.078903 0.081009 0.095511 0 0 -0.052143
N2b-16 N 0.078903 0.081009 0.095511 0 0 -0.052143
N2b-17 N 0.078903 0.081009 0.095511 0 0 -0.052143
N2b-18 N 0.078903 0.081009 0.095511 0 0 -0.052143
N2b-19 N 0.078903 0.081009 0.095511 0 0 -0.052143
N2b-20 N 0.078903 0.081009 0.095511 0 0 -0.052143
N2b-21 N 0.078903 0.081009 0.095511 0 0 0.052143
N2b-22 N 0.078903 0.081009 0.095511 0 0 0.052143
N2b-23 N 0.078903 0.081009 0.095511 0 0 0.052143
N2b-24 N 0.078903 0.081009 0.095511 0 0 0.052143
N2b-25 N 0.078903 0.081009 0.095511 0 0 0.052143
N2b-26 N 0.078903 0.081009 0.095511 0 0 0.052143
N2b-27 N 0.078903 0.081009 0.095511 0 0 0.052143
N2b-28 N 0.078903 0.081009 0.095511 0 0 0.052143
N2b-29 N 0.078903 0.081009 0.095511 0 0 0.052143
N2b-30 N 0.078903 0.081009 0.095511 0 0 0.052143
N2b-31 N 0.078903 0.081009 0.095511 0 0 0.052143
N2b-32 N 0.078903 0.081009 0.095511 0 0 0.052143
N2b-33 N 0.078903 0.081009 0.095511 0 0 0.052143
N2b-34 N 0.078903 0.081009 0.095511 0 0 0.052143
N2b-35 N 0.078903 0.081009 0.095511 0 0 0.052143
N2b-36 N 0.078903 0.081009 0.095511 0 0 0.052143
N2b-37 N 0.078903 0.081009 0.095511 0 0 0.052143
N2b-38 N 0.078903 0.081009 0.095511 0 0 0.052143
N2b-39 N 0.078903 0.081009 0.095511 0 0 0.052143
N2b-40 N 0.078903 0.081009 0.095511 0 0 0.052143
N2b-41 N 0.078903 0.081009 0.095511 0 0 0.052143
N2b-42 N 0.078903 0.081009 0.095511 0 0 0.052143
N2b-43 N 0.078903 0.081009 0.095511 0 0 0.052143
N2b-44 N 0.078903 0.081009 0.095511 0 0 0.052143
N2b-45 N 0.078903 0.081009 0.095511 0 0 0.052143
N2b-46 N 0.078903 0.081009 0.095511 0 0 0.052143
N2b-47 N 0.078903 0.081009 0.095511 0 0 0.052143
N2b-48 N 0.078903 0.081009 0.095511 0 0 0.052143
N2b-49 N 0.078903 0.081009 0.095511 0 0 0.052143
N2b-50 N 0.078903 0.081009 0.095511 0 0 0.052143
N2b-51 N 0.078903 0.081009 0.095511 0 0 0.052143
N2b-52 N 0.078903 0.081009 0.095511 0 0 0.052143
N2b-53 N 0.078903 0.081009 0.095511 0 0 0.052143
N2b-54 N 0.078903 0.081009 0.095511 0 0 0.052143
N2b-55 N 0.078903 0.081009 0.095511 0 0 0.052143
N2b-56 N 0.078903 0.081009 0.095511 0 0 0.052143
N2b-57 N 0.078903 0.081009 0.095511 0 0 0.052143
N2b-58 N 0.078903 0.081009 0.095511 0 0 0.052143
N2b-59 N 0.078903 0.081009 0.095511 0 0 0.052143
N2b-60 N 0.078903 0.081009 0.095511 0 0 0.052143
N2b-61 N 0.078903 0.081009 0.095511 0 0 -0.052143
N2b-62 N 0.078903 0.081009 0.095511 0 0 -0.052143
N2b-63 N 0.078903 0.081009 0.095511 0 0 -0.052143
N2b-64 N 0.078903 0.081009 0.095511 0 0 -0.052143
N2b-65 N 0.078903 0.081009 0.095511 0 0 -0.052143
N2b-66 N 0.078903 0.081009 0.095511 0 0 -0.052143
N2b-67 N 0.078903 0.081009 0.095511 0 0 -0.052143
N2b-68 N 0.078903 0.081009 0.095511 0 0 -0.052143
N2b-69 N 0.078903 0.081009 0.095511 0 0 -0.052143
N2b-70 N 0.078903 0.081009 0.095511 0 0 -0.052143
N2b-71 N 0.078903 0.081009 0.095511 0 0 -0.052143
N2b-72 N 0.078903 0.081009 0.095511 0 0 -0.052143
N2b-73 N 0.078903 0.081009 0.095511 0 0 -0.052143
N2b-74 N 0.078903 0.081009 0.095511 0 0 -0.052143
N2b-75 N 0.078903 0.081009 0.095511 0 0 -0.052143
N2b-76 N 0.078903 0.081009 0.095511 0 0 -0.052143
N2b-77 N 0.078903 0.081009 0.095511 0 0 -0.052143
N2b-78 N 0.078903 0.081009 0.095511 0 0 -0.052143
N2b-79 N 0.078903 0.081009 0.095511 0 0 -0.052143
N2b-80 N 0.078903 0.081009 0.095511 0 0 -0.052143

loop_
_atom_type_symbol
_atom_type_scat_dispersion_real
_atom_type_scat_dispersion_imag
_atom_type_scat_source
C 0.0033 0.0016 'International Tables Vol C tables 4.2.6.8 and 6.1.1.1'
H 0.0000 0.0000 'International Tables Vol C tables 4.2.6.8 and 6.1.1.1'
Br -0.2901 2.4595 'International Tables Vol C tables 4.2.6.8 and 6.1.1.1'
N 0.0061 0.0033 'International Tables Vol C tables 4.2.6.8 and 6.1.1.1'
Pb -3.3944 10.1111 'International Tables Vol C tables 4.2.6.8 and 6.1.1.1'
